data_1568763
loop_
_publ_author_name
'Zhong, Yulong'
'Sobiech, Thomas A.'
'Kauffmann, Brice'
'Song, Bo'
'Li, Xiaopeng'
'Ferrand, Yann'
'Huc, Ivan'
'Gong, Bing'

_publ_section_title
;
 High-affinity single and double helical pseudofoldaxanes with cationic
 guests.
;
_journal_issue 18
_journal_name_full 'Chemical science'
_journal_page_first 4759
_journal_page_last 4768
_journal_paper_doi 10.1039/d3sc00524k
_journal_volume 14
_journal_year 2023
_chemical_formula_moiety '8(F6 P), 2(C124 H162 N8 O34.5), 2(C124 H151 N8 O35), 4.039(C25.5 H41 N2)'
_chemical_formula_sum 'C599 H792 F48 N40 O139 P8'
_chemical_formula_weight 11936.44
_chemical_properties_physical Air-sensitive
_space_group_crystal_system monoclinic
_space_group_IT_number 14
_space_group_name_Hall '-P 2yn'
_space_group_name_H-M_alt 'P 1 21/n 1'
_atom_sites_solution_hydrogens geom
_atom_sites_solution_primary dual
_audit_creation_date 2021-08-13
_audit_creation_method
;
Olex2 1.3
(compiled 2020.12.01 svn.r5f60950 for OlexSys, GUI svn.r6272)
;
_audit_update_record
;
2021-08-13 deposited with the CCDC.	2023-03-10 downloaded from the CCDC.
;
_cell_angle_alpha 90
_cell_angle_beta 112.072(2)
_cell_angle_gamma 90
_cell_formula_units_Z 2
_cell_length_a 27.6163(5)
_cell_length_b 45.0146(5)
_cell_length_c 28.5060(4)
_cell_measurement_reflns_used 28225
_cell_measurement_temperature 130(2)
_cell_measurement_theta_max 58.3350
_cell_measurement_theta_min 3.2750
_cell_volume 32839.8(10)
_computing_molecular_graphics 'Olex2 1.3 (Dolomanov et al., 2009)'
_computing_publication_material 'Olex2 1.3 (Dolomanov et al., 2009)'
_computing_structure_refinement 'SHELXL 2018/3 (Sheldrick, 2015)'
_computing_structure_solution 'SHELXT  (Sheldrick, 2015)'
_diffrn_ambient_temperature 130(2)
_diffrn_measured_fraction_theta_full 0.977
_diffrn_measured_fraction_theta_max 0.977
_diffrn_measurement_device_type 'CCD area detector'
_diffrn_measurement_method 'phi and omega scans'
_diffrn_radiation_monochromator graphite
_diffrn_radiation_type CuK\a
_diffrn_radiation_wavelength 1.54178
_diffrn_reflns_av_R_equivalents 0.0283
_diffrn_reflns_av_unetI/netI 0.0338
_diffrn_reflns_Laue_measured_fraction_full 0.977
_diffrn_reflns_Laue_measured_fraction_max 0.977
_diffrn_reflns_limit_h_max 31
_diffrn_reflns_limit_h_min -25
_diffrn_reflns_limit_k_max 51
_diffrn_reflns_limit_k_min -42
_diffrn_reflns_limit_l_max 32
_diffrn_reflns_limit_l_min -32
_diffrn_reflns_number 146992
_diffrn_reflns_point_group_measured_fraction_full 0.977
_diffrn_reflns_point_group_measured_fraction_max 0.977
_diffrn_reflns_theta_full 61.792
_diffrn_reflns_theta_max 61.792
_diffrn_reflns_theta_min 3.286
_diffrn_source 'rotating anode Rigaku FRX'
_exptl_absorpt_coefficient_mu 0.965
_exptl_absorpt_correction_T_max 1.00000
_exptl_absorpt_correction_T_min 0.60788
_exptl_absorpt_correction_type none
_exptl_crystal_density_diffrn 1.207
_exptl_crystal_description bloc
_exptl_crystal_F_000 12660
_exptl_crystal_size_max 0.1
_exptl_crystal_size_mid 0.1
_exptl_crystal_size_min 0.1
_refine_diff_density_max 1.278
_refine_diff_density_min -0.897
_refine_diff_density_rms 0.101
_refine_ls_extinction_method none
_refine_ls_goodness_of_fit_ref 1.726
_refine_ls_hydrogen_treatment constr
_refine_ls_matrix_type full
_refine_ls_number_parameters 3920
_refine_ls_number_reflns 50210
_refine_ls_number_restraints 3182
_refine_ls_restrained_S_all 1.809
_refine_ls_R_factor_all 0.1605
_refine_ls_R_factor_gt 0.1342
_refine_ls_shift/su_max 2.028
_refine_ls_shift/su_mean 0.019
_refine_ls_structure_factor_coef Fsqd
_refine_ls_weighting_details 'w=1/[\s^2^(Fo^2^)+(0.2000P)^2^] where P=(Fo^2^+2Fc^2^)/3'
_refine_ls_weighting_scheme calc
_refine_ls_wR_factor_gt 0.4000
_refine_ls_wR_factor_ref 0.4258
_reflns_Friedel_coverage 0.000
_reflns_number_gt 34012
_reflns_number_total 50210
_reflns_threshold_expression 'I > 2\s(I)'
_cod_data_source_file d3sc00524k2.cif
_cod_data_source_block x2
_cod_depositor_comments 'Adding full bibliography for 1568763--1568764.cif.'
_cod_original_cell_volume 32839.8(9)
_cod_database_code 1568763
_shelx_shelxl_version_number 2018/3
_shelx_space_group_comment
;
The symmetry employed for this shelxl refinement is uniquely defined
by the following loop, which should always be used as a source of
symmetry information in preference to the above space-group names.
They are only intended as comments.
;
_olex2_refinement_description
;
1. Restrained distances
 C4BA-C124
 1.54 with sigma of 0.02
 C41-C290
 1.54 with sigma of 0.02
 C84-C5CA
 1.54 with sigma of 0.02
 C5AA-C5BA
 1.54 with sigma of 0.02
 C4AA-C3AA = C3AA-C161
 1.54 with sigma of 0.02
 C4AA-C161
 2.8 with sigma of 0.02
 C68-C2AA = C2CA-C2AA
 1.54 with sigma of 0.02
 C7AA-C6AA = C8AA-C7AA
 1.54 with sigma of 0.02
 C6AA-C331 = C8CA-C331 = C8CA-C0BA
 1.54 with sigma of 0.02
 C6AA-C19
 1.54 with sigma of 0.02
 C4BA-C124 = C1BA-C124
 1.54 with sigma of 0.02
 C331-C19
 1.54 with sigma of 0.02
 C68-C2AA
 2.8 with sigma of 0.02
 C1DA-C5CA
 2.8 with sigma of 0.02
 C37-C2BA = C61-C37 = C54-C37 = C54-C36
 1.5 with sigma of 0.02
 C52-C10 = C52-C3BA = C52-C0CA
 1.5 with sigma of 0.02
 C7CA-C1AA = C2DA-C1AA = C1AA-C10
 1.5 with sigma of 0.02
 C7CA-C2DA
 2.8 with sigma of 0.02
 C3DA-C0BA
 1.54 with sigma of 0.02
 C4CA-C0AA
 1.54 with sigma of 0.02
 C65-C43
 1.54 with sigma of 0.02
 C2CA-C2AA = C68-C2CA = C68-C42
 1.54 with sigma of 0.02
 C84-C65 = C84-C5CA
 1.54 with sigma of 0.02
 C5AA-C50
 1.54 with sigma of 0.02
 C50-C31 = C5BA-C5AA
 1.54 with sigma of 0.02
2. Rigid body (RIGU) restrains
 N192, C326, C9, C19, C6AA, C331, C8CA, C0BA, C7AA, C8AA
 with sigma for 1-2 distances of 0.004 and sigma for 1-3 distances of 0.004
 C5CA, C84, C65, C43, O283
 with sigma for 1-2 distances of 0.004 and sigma for 1-3 distances of 0.004
 C2CA, C2AA, C42, C68, O269
 with sigma for 1-2 distances of 0.004 and sigma for 1-3 distances of 0.004
 C2BA, C37, C61, C54, C36, O299, C5
 with sigma for 1-2 distances of 0.004 and sigma for 1-3 distances of 0.004
 C7CA, C2DA, C1AA, C10, C295, O128
 with sigma for 1-2 distances of 0.004 and sigma for 1-3 distances of 0.004
 C0CA, C3BA, C52, C10, C295
 with sigma for 1-2 distances of 0.004 and sigma for 1-3 distances of 0.004
 C5CA, C84, C65
 with sigma for 1-2 distances of 0.004 and sigma for 1-3 distances of 0.004
 All non-hydrogen atoms
 with sigma for 1-2 distances of 0.0004 and sigma for 1-3 distances of 0.0004
3. Others
 Fixed Sof: C331(0.5) H33H(0.5) H33I(0.5) H10A(0.5) H10B(0.5) H10C(0.5)
 H10D(0.5) H19C(0.5) H19D(0.5) H19E(0.5) H19F(0.5) C35(0.5) H35(0.5) C41(0.5)
 H41A(0.5) H41B(0.5) O49(0.5) C52(0.5) C58(0.5) H58A(0.5) H58B(0.5) H58C(0.5)
 C67(0.5) H67A(0.5) H67B(0.5) C110(0.5) H11A(0.5) H11B(0.5) H11C(0.5) C7AA(0.5)
 H7AA(0.5) H7AB(0.5) C8AA(0.5) H8AA(0.5) H8AB(0.5) C3BA(0.5) H3BA(0.5)
 H3BB(0.5) H3BC(0.5) C6AA(0.5) H6AA(0.5) H6AB(0.5) C7BA(0.5) H7BA(0.5)
 H7BB(0.5) C9AA(0.5) H9AA(0.5) H9AB(0.5) C0BA(0.5) H0BA(0.5) H0BB(0.5)
 C124(0.5) H12A(0.5) H12B(0.5) C0CA(0.5) H0CA(0.5) H0CB(0.5) H0CC(0.5)
 C8CA(0.5) H8CA(0.5) H8CB(0.5) C1BA(0.5) H1BA(0.5) H1BB(0.5) H1BC(0.5) C1(0.5)
 H1A(0.5) H1B(0.5) H1C(0.5) C0DA(0.5) H0DA(0.5) H0DB(0.5) C1DA(0.5) H1DA(0.5)
 H1DB(0.5) H1DC(0.5) C1AA(0.5) H1AA(0.5) C2DA(0.5) H2DA(0.5) H2DB(0.5)
 H2DC(0.5) C7CA(0.5) H7CA(0.5) H7CB(0.5) H7CC(0.5) C3DA(0.5) H3DA(0.5)
 H3DB(0.5) H3DC(0.5)
4.a Ternary CH refined with riding coordinates:
 C309(H309), C22(H22), C4(H4), C16(H16), C21(H21), C35(H35), C37(H37),
 C53(H53), C62(H62), C71(H71), C3AA(H3AA), C1AA(H1AA)
4.b Secondary CH2 refined with riding coordinates:
 C083(H08A,H08B), C142(H14A,H14B), C179(H17A,H17B), C181(H18A,H18B), C193(H19A,
 H19B), C200(H20A,H20B), C211(H21A,H21B), C212(H21C,H21D), C219(H21H,H21I),
 C223(H22C,H22D), C228(H22A,H22B), C231(H23A,H23B), C234(H23C,H23D), C235(H23J,
 H23K), C238(H23H,H23I), C247(H24A,H24B), C253(H25M,H25N), C255(H25O,H25P),
 C263(H26A,H26B), C267(H26K,H26L), C268(H26M,H26N), C271(H27F,H27G), C276(H27H,
 H27I), C277(H27J,H27K), C279(H27A,H27B), C281(H28A,H28B), C282(H28C,H28D),
 C284(H28H,H28I), C290(H29A,H29B), C291(H29K,H29L), C295(H29F,H29G), C300(H30F,
 H30G), C301(H30J,H30K), C305(H30H,H30I), C308(H30D,H30E), C310(H31J,H31K),
 C311(H31A,H31B), C314(H31L,H31M), C315(H31N,H31O), C316(H31F,H31G), C317(H31H,
 H31I), C318(H31P,H31Q), C320(H32C,H32D), C321(H32E,H32F), C322(H32G,H32H),
 C325(H32M,H32N), C326(H32K,H32L), C327(H32A,H32B), C328(H32I,H32J), C330(H33F,
 H33G), C331(H33H,H33I), C332(H33A,H33B), C334(H33J,H33K), C3(H3A,H3B), C5(H5A,
 H5B), C7(H7A,H7B), C8(H8A,H8B), C9(H9A,H9B), C10(H10A,H10B), C10(H10C,H10D),
 C11(H11D,H11E), C12(H12C,H12D), C14(H14C,H14D), C17(H17C,H17D), C18(H18C,H18D),
  C19(H19C,H19D), C19(H19E,H19F), C24(H24F,H24G), C26(H26F,H26G), C28(H28M,
 H28N), C31(H31R,H31S), C32(H32O,H32P), C36(H36A,H36B), C38(H38A,H38B),
 C41(H41A,H41B), C42(H42A,H42B), C43(H43A,H43B), C44(H44A,H44B), C45(H45A,H45B),
  C50(H50A,H50B), C54(H54A,H54B), C55(H55A,H55B), C57(H57A,H57B), C65(H65A,
 H65B), C67(H67A,H67B), C68(H68A,H68B), C84(H84A,H84B), C5AA(H5AA,H5AB),
 C7AA(H7AA,H7AB), C8AA(H8AA,H8AB), C6AA(H6AA,H6AB), C0AA(H0AA,H0AB), C7BA(H7BA,
 H7BB), C9AA(H9AA,H9AB), C0BA(H0BA,H0BB), C8BA(H8BA,H8BB), C124(H12A,H12B),
 C8CA(H8CA,H8CB), C0DA(H0DA,H0DB)
4.c Aromatic/amide H refined with riding coordinates:
 N019(H019), N020(H020), N023(H023), N025(H025), N048(H048), N050(H050),
 N051(H051), N056(H056), N073(H073), N084(H084), C085(H085), N086(H086),
 C087(H087), N090(H090), C094(H094), N102(H102), C103(H103), C104(H104),
 N112(H112), C115(H115), C125(H125), C129(H129), C138(H138), C143(H143),
 C144(H144), C145(H145), C148(H148), C149(H149), C152(H152), C156(H156),
 C157(H157), C158(H158), C174(H174), C175(H175), C176(H176), C178(H178),
 C185(H185), C186(H186), C187(H187), C195(H195), C196(H196), C201(H201),
 C206(H206), C209(H209), C213(H213), C214(H214), C216(H216), C220(H220),
 C221(H221), N225(H225), C230(H230), C232(H232), C236(H236), C237(H237),
 C240(H240), C241(H241), C244(H244), C248(H248), C252(H252), C254(H254),
 C273(H273), C296(H296), C297(H297), C298(H298), C303(H303), C304(H304),
 C313(H313), C319(H319), C329(H329), C13(H13), C30(H30)
4.d Idealised Me refined as rotating group:
 C173(H17E,H17F,H17G), C215(H21J,H21K,H21L), C217(H21E,H21F,H21G), C239(H23E,
 H23F,H23G), C249(H24C,H24D,H24E), C250(H25G,H25H,H25I), C251(H25J,H25K,H25L),
 C257(H25A,H25B,H25C), C260(H26H,H26I,H26J), C264(H26C,H26D,H26E), C285(H28J,
 H28K,H28L), C289(H28E,H28F,H28G), C292(H29H,H29I,H29J), C294(H29C,H29D,H29E),
 C302(H30A,H30B,H30C), C312(H31C,H31D,H31E), C335(H33C,H33D,H33E), C2(H2A,H2B,
 H2C), C6(H6A,H6B,H6C), C15(H15A,H15B,H15C), C20(H20C,H20D,H20E), C25(H25D,H25E,
 H25F), C27(H27C,H27D,H27E), C39(H39A,H39B,H39C), C40(H40A,H40B,H40C), C51(H51A,
 H51B,H51C), C58(H58A,H58B,H58C), C61(H61A,H61B,H61C), C63(H63A,H63B,H63C),
 C89(H89A,H89B,H89C), C91(H91A,H91B,H91C), C110(H11A,H11B,H11C), C2BA(H2BA,H2BB,
 H2BC), C3BA(H3BA,H3BB,H3BC), C4AA(H4AA,H4AB,H4AC), C161(H16A,H16B,H16C),
 C1CA(H1CA,H1CB,H1CC), C9BA(H9BA,H9BB,H9BC), C3CA(H3CA,H3CB,H3CC), C56(H56A,
 H56B,H56C), C95(H95A,H95B,H95C), C5BA(H5BA,H5BB,H5BC), C0CA(H0CA,H0CB,H0CC),
 C1BA(H1BA,H1BB,H1BC), C1(H1A,H1B,H1C), C1DA(H1DA,H1DB,H1DC), C2DA(H2DA,H2DB,
 H2DC), C7CA(H7CA,H7CB,H7CC), C3DA(H3DA,H3DB,H3DC)
;
_smtbx_masks_void_probe_radius 1.2
_smtbx_masks_void_truncation_radius 1.2
_olex2_submission_special_instructions 'No special instructions were received'

loop_
_space_group_symop_operation_xyz
'x, y, z'
'-x+1/2, y+1/2, -z+1/2'
'-x, -y, -z'
'x-1/2, -y-1/2, z-1/2'

loop_
_atom_site_label
_atom_site_type_symbol
_atom_site_fract_x
_atom_site_fract_y
_atom_site_fract_z
_atom_site_U_iso_or_equiv
_atom_site_adp_type
_atom_site_occupancy
_atom_site_site_symmetry_order
_atom_site_calc_flag
_atom_site_refinement_flags_posn
_atom_site_refinement_flags_adp
_atom_site_refinement_flags_occupancy
_atom_site_disorder_assembly
_atom_site_disorder_group
P001 P 0.79479(11) 0.15312(5) 0.07255(8) 0.1298(6) Uani 1 1 d . . . . .
P002 P 1.19650(12) 0.10872(6) -0.27332(9) 0.1373(7) Uani 1 1 d . . . . .
P003 P 1.22109(12) 0.05614(5) 0.11165(12) 0.1472(8) Uani 1 1 d . . . . .
P004 P 0.80528(12) 0.38717(6) -0.12217(11) 0.1454(7) Uani 1 1 d . . . . .
O005 O 0.97372(13) 0.19077(7) -0.09911(11) 0.0703(7) Uani 1 1 d . . . . .
O006 O 0.95920(15) 0.15548(7) -0.23971(12) 0.0777(9) Uani 1 1 d . . . . .
O007 O 0.73770(14) 0.31993(9) -0.33583(12) 0.0823(8) Uani 1 1 d . . . . .
O008 O 1.09844(15) 0.16529(8) -0.16426(12) 0.0777(8) Uani 1 1 d . . . . .
O009 O 0.75367(14) 0.24933(8) -0.52783(12) 0.0739(8) Uani 1 1 d . . . . .
O010 O 1.10534(13) 0.23074(7) -0.02938(12) 0.0720(8) Uani 1 1 d . . . . .
O011 O 1.35048(15) 0.30036(8) 0.28419(12) 0.0792(9) Uani 1 1 d . . . . .
O012 O 1.14425(17) 0.29906(8) -0.10808(13) 0.0878(10) Uani 1 1 d . . . . .
O013 O 0.73347(15) 0.35321(8) -0.49852(13) 0.0803(8) Uani 1 1 d . . . . .
O014 O 1.09386(15) 0.13909(7) -0.05038(13) 0.0801(8) Uani 1 1 d . . . . .
O015 O 1.12688(14) 0.25526(8) -0.24273(11) 0.0735(8) Uani 1 1 d . . . . .
O016 O 0.94533(16) 0.11541(8) -0.08750(12) 0.0831(9) Uani 1 1 d . . . . .
O017 O 0.99531(15) 0.23295(8) -0.30982(12) 0.0789(8) Uani 1 1 d . . . . .
O018 O 1.33779(14) 0.29198(7) 0.42542(12) 0.0750(8) Uani 1 1 d . . . . .
N019 N 0.74160(15) 0.29925(9) -0.52704(14) 0.0685(8) Uani 1 1 d . . . . .
H019 H 0.737945 0.315169 -0.544728 0.082 Uiso 1 1 calc R U . . .
N020 N 1.14269(17) 0.30529(9) -0.18719(14) 0.0731(9) Uani 1 1 d . . . . .
H020 H 1.139973 0.296161 -0.214579 0.088 Uiso 1 1 calc R U . . .
O021 O 1.37390(15) 0.21862(8) 0.39997(13) 0.0826(9) Uani 1 1 d . . . . .
O022 O 0.89126(17) 0.07432(7) -0.31264(13) 0.0865(10) Uani 1 1 d . . . . .
N023 N 1.11105(15) 0.19355(9) -0.07989(13) 0.0666(8) Uani 1 1 d . . . . .
H023 H 1.111488 0.174561 -0.083010 0.080 Uiso 1 1 calc R U . . .
O024 O 1.00825(13) 0.28529(7) -0.15901(13) 0.0740(7) Uani 1 1 d . . . . .
N025 N 0.95175(16) 0.14511(8) -0.16473(14) 0.0681(8) Uani 1 1 d . . . . .
H025 H 0.955274 0.152416 -0.135751 0.082 Uiso 1 1 calc R U . . .
O026 O 1.36085(16) 0.23916(8) 0.17917(13) 0.0849(9) Uani 1 1 d . . . . .
O027 O 0.83022(16) -0.02012(8) -0.27833(13) 0.0842(9) Uani 1 1 d . . . . .
O028 O 1.13714(17) 0.24323(9) -0.36213(14) 0.0918(10) Uani 1 1 d . . . . .
C029 C 0.74906(18) 0.27349(11) -0.54906(17) 0.0649(9) Uani 1 1 d . . . . .
O030 O 1.16596(19) 0.38797(8) -0.06413(13) 0.0957(12) Uani 1 1 d . . . . .
C031 C 1.34668(19) 0.29486(11) 0.32503(17) 0.0678(9) Uani 1 1 d . . . . .
O032 O 1.00835(15) 0.32148(8) -0.26203(15) 0.0860(9) Uani 1 1 d . . . . .
C033 C 1.13951(19) 0.28821(11) -0.14916(16) 0.0672(9) Uani 1 1 d . . . . .
O034 O 1.29494(16) 0.38575(8) 0.24340(12) 0.0818(9) Uani 1 1 d . . . . .
O035 O 0.89200(19) 0.02575(8) -0.18770(13) 0.0953(11) Uani 1 1 d . . . . .
C036 C 0.99078(18) 0.24361(10) -0.21161(17) 0.0661(9) Uani 1 1 d . . . . .
O037 O 1.14258(15) 0.33023(8) -0.27050(12) 0.0804(8) Uani 1 1 d . . . . .
N038 N 1.35418(16) 0.26732(9) 0.34551(14) 0.0687(8) Uani 1 1 d . . . . .
C039 C 1.10857(19) 0.19498(11) -0.16460(17) 0.0683(9) Uani 1 1 d . . . . .
O040 O 0.79064(17) 0.18881(9) -0.62298(13) 0.0907(10) Uani 1 1 d . . . . .
O041 O 0.77515(17) 0.19649(10) -0.77359(14) 0.0928(9) Uani 1 1 d . . . . .
O042 O 0.72991(15) 0.23401(9) -0.38596(13) 0.0835(9) Uani 1 1 d . . . . .
C043 C 0.99649(18) 0.25594(10) -0.16502(17) 0.0654(9) Uani 1 1 d . . . . .
C044 C 0.97952(17) 0.20839(10) -0.13589(16) 0.0629(8) Uani 1 1 d . . . . .
O045 O 0.73711(15) 0.26344(9) -0.32174(12) 0.0854(9) Uani 1 1 d . . . . .
C046 C 1.10670(18) 0.20385(11) -0.03709(16) 0.0642(9) Uani 1 1 d . . . . .
C047 C 1.12887(18) 0.25584(11) -0.15846(16) 0.0640(9) Uani 1 1 d . . . . .
N048 N 1.37283(16) 0.18997(10) 0.17619(16) 0.0760(9) Uani 1 1 d . . . . .
H048 H 1.377956 0.173729 0.193252 0.091 Uiso 1 1 calc R U . . .
C049 C 0.9614(2) 0.16400(11) -0.19788(17) 0.0686(10) Uani 1 1 d . . . . .
N050 N 0.76695(17) 0.21982(10) -0.69030(15) 0.0778(9) Uani 1 1 d . . . . .
H050 H 0.760342 0.220596 -0.722263 0.093 Uiso 1 1 calc R U . . .
N051 N 0.86984(18) 0.03094(9) -0.28517(15) 0.0748(9) Uani 1 1 d . . . . .
H051 H 0.871095 0.021794 -0.258250 0.090 Uiso 1 1 calc R U . . .
C052 C 1.36259(18) 0.24137(11) 0.32290(17) 0.0677(9) Uani 1 1 d . . . . .
C053 C 0.7570(2) 0.27316(13) -0.69653(18) 0.0779(11) Uani 1 1 d . . . . .
O054 O 0.74211(16) 0.32810(8) -0.60826(13) 0.0854(9) Uani 1 1 d . . . . .
O055 O 0.96334(17) 0.19838(10) 0.02161(13) 0.0922(10) Uani 1 1 d . . . . .
N056 N 0.99635(16) 0.26393(9) -0.24755(15) 0.0722(8) Uani 1 1 d . . . . .
H056 H 0.998897 0.282369 -0.239036 0.087 Uiso 1 1 calc R U . . .
O057 O 0.83882(16) 0.04348(8) -0.47014(13) 0.0839(9) Uani 1 1 d . . . . .
C058 C 1.11492(18) 0.21037(10) -0.11985(16) 0.0642(9) Uani 1 1 d . . . . .
O059 O 1.22136(17) 0.42218(8) 0.09073(13) 0.0880(10) Uani 1 1 d . . . . .
O060 O 1.10318(18) 0.23913(10) 0.11590(14) 0.0952(10) Uani 1 1 d . . . . .
O061 O 1.13154(16) 0.22320(10) 0.19661(14) 0.0927(9) Uani 1 1 d . . . . .
C062 C 1.10403(19) 0.18192(11) 0.00079(17) 0.0682(9) Uani 1 1 d . . . . .
O063 O 0.75839(15) 0.26925(9) -0.74303(13) 0.0869(9) Uani 1 1 d . . . . .
C064 C 1.12257(19) 0.23980(11) -0.20277(17) 0.0674(9) Uani 1 1 d . . . . .
C065 C 0.9065(2) 0.07057(10) -0.22488(18) 0.0712(10) Uani 1 1 d . . . . .
O066 O 0.79258(19) 0.09482(9) -0.60625(14) 0.0951(11) Uani 1 1 d . . . . .
O067 O 1.38249(16) 0.25942(10) 0.04108(14) 0.0946(10) Uani 1 1 d . . . . .
O068 O 1.1683(2) 0.42819(9) -0.19474(14) 0.0995(12) Uani 1 1 d . . . . .
C069 C 0.75287(19) 0.27582(11) -0.59999(17) 0.0682(9) Uani 1 1 d . . . . .
C070 C 0.9367(2) 0.11509(10) -0.17279(17) 0.0689(10) Uani 1 1 d . . . . .
C071 C 1.2868(2) 0.40425(11) 0.27047(18) 0.0753(11) Uani 1 1 d . . . . .
O072 O 1.09785(16) 0.13224(9) 0.12075(14) 0.0932(10) Uani 1 1 d . . . . .
N073 N 0.8052(2) 0.00088(10) -0.51119(16) 0.0841(11) Uani 1 1 d . . . . .
H073 H 0.795635 -0.016811 -0.507235 0.101 Uiso 1 1 calc R U . . .
O074 O 0.7912(2) 0.08945(10) -0.77542(15) 0.1019(12) Uani 1 1 d . . . . .
O075 O 0.78266(17) -0.04023(8) -0.45702(14) 0.0888(10) Uani 1 1 d . . . . .
C076 C 0.73926(18) 0.30268(11) -0.47961(17) 0.0668(9) Uani 1 1 d . . . . .
O077 O 1.36745(16) 0.13658(9) 0.13902(16) 0.0944(9) Uani 1 1 d . . . . .
C078 C 0.8272(2) -0.01367(11) -0.32601(19) 0.0753(11) Uani 1 1 d . . . . .
C079 C 1.36880(19) 0.21275(11) 0.25262(18) 0.0705(9) Uani 1 1 d . . . . .
O080 O 0.98722(18) 0.27200(11) -0.52728(16) 0.1035(11) Uani 1 1 d . . . . .
O081 O 1.16237(18) 0.48767(8) -0.11822(15) 0.0943(10) Uani 1 1 d . . . . .
C082 C 0.97412(19) 0.19542(10) -0.18229(17) 0.0660(9) Uani 1 1 d . . . . .
C083 C 0.9733(2) 0.20541(11) -0.05419(17) 0.0690(10) Uani 1 1 d . . . . .
H08A H 0.945212 0.219878 -0.063153 0.083 Uiso 1 1 calc R U . . .
H08B H 1.006115 0.215655 -0.037069 0.083 Uiso 1 1 calc R U . . .
N084 N 1.2169(2) 0.46880(9) 0.11993(17) 0.0823(11) Uani 1 1 d . . . . .
H084 H 1.210128 0.486975 0.110410 0.099 Uiso 1 1 calc R U . . .
C085 C 0.75957(18) 0.24953(12) -0.62052(17) 0.0677(9) Uani 1 1 d . . . . .
H085 H 0.762343 0.232380 -0.601504 0.081 Uiso 1 1 calc R U . . .
N086 N 0.7896(2) 0.08464(12) -0.68473(17) 0.0949(13) Uani 1 1 d . . . . .
H086 H 0.790446 0.070497 -0.704689 0.114 Uiso 1 1 calc R U . . .
C087 C 0.73924(18) 0.27979(12) -0.44667(16) 0.0671(9) Uani 1 1 d . . . . .
H087 H 0.740318 0.260201 -0.456608 0.081 Uiso 1 1 calc R U . . .
C088 C 1.3282(2) 0.31872(11) 0.40000(18) 0.0739(11) Uani 1 1 d . . . . .
C089 C 1.1500(2) 0.33625(12) -0.18677(17) 0.0729(10) Uani 1 1 d . . . . .
N090 N 1.1790(2) 0.43110(10) -0.09734(17) 0.0847(11) Uani 1 1 d . . . . .
H090 H 1.183554 0.438903 -0.122905 0.102 Uiso 1 1 calc R U . . .
O091 O 1.38326(16) 0.16078(8) 0.26052(15) 0.0876(9) Uani 1 1 d . . . . .
C092 C 0.7361(2) 0.33205(12) -0.46401(18) 0.0720(9) Uani 1 1 d . . . . .
O093 O 1.2655(2) 0.45376(9) 0.32680(16) 0.1181(16) Uani 1 1 d . . . . .
C094 C 1.10979(19) 0.19417(12) 0.04718(17) 0.0703(10) Uani 1 1 d . . . . .
H094 H 1.114890 0.214568 0.051388 0.084 Uiso 1 1 calc R U . . .
C095 C 1.00202(19) 0.28445(12) -0.32416(19) 0.0744(9) Uani 1 1 d . . . . .
C096 C 1.3717(2) 0.21511(11) 0.35193(18) 0.0722(10) Uani 1 1 d . . . . .
C097 C 1.3677(2) 0.21536(12) 0.20053(19) 0.0724(10) Uani 1 1 d . . . . .
O098 O 1.37565(16) 0.23246(11) -0.02530(15) 0.1006(11) Uani 1 1 d . . . . .
C099 C 1.0973(2) 0.15136(11) -0.00503(18) 0.0716(10) Uani 1 1 d . . . . .
C100 C 0.9228(2) 0.10006(10) -0.21866(17) 0.0679(10) Uani 1 1 d . . . . .
C101 C 1.37067(19) 0.18781(12) 0.1271(2) 0.0764(10) Uani 1 1 d . . . . .
N102 N 1.2954(2) 0.39942(10) 0.31971(16) 0.0848(11) Uani 1 1 d . . . . .
H102 H 1.291939 0.414412 0.336898 0.102 Uiso 1 1 calc R U . . .
C103 C 1.3240(2) 0.34700(11) 0.32748(18) 0.0721(10) Uani 1 1 d . . . . .
H103 H 1.327836 0.348186 0.296474 0.086 Uiso 1 1 calc R U . . .
C104 C 1.36187(18) 0.23916(11) 0.27435(17) 0.0671(9) Uani 1 1 d . . . . .
H104 H 1.356424 0.256397 0.255067 0.081 Uiso 1 1 calc R U . . .
O105 O 0.7980(2) -0.04282(9) -0.57503(16) 0.1012(12) Uani 1 1 d . . . . .
C106 C 0.7625(2) 0.24660(12) -0.66765(18) 0.0728(10) Uani 1 1 d . . . . .
N107 N 1.8337(2) 0.11942(11) 0.50032(18) 0.0935(10) Uani 1 1 d . . . . .
C108 C 0.73764(18) 0.28555(12) -0.39900(17) 0.0690(9) Uani 1 1 d . . . . .
O109 O 0.7848(2) 0.02645(10) -0.70820(15) 0.1064(13) Uani 1 1 d . . . . .
O110 O 1.2961(2) 0.39679(9) 0.41193(15) 0.1088(14) Uani 1 1 d . . . . .
C111 C 0.73716(19) 0.31487(12) -0.38419(18) 0.0723(9) Uani 1 1 d . . . . .
N112 N 1.11615(17) 0.19002(11) 0.13561(16) 0.0819(9) Uani 1 1 d . . . . .
H112 H 1.121013 0.177765 0.160112 0.098 Uiso 1 1 calc R U . . .
C113 C 1.3095(2) 0.37199(12) 0.34580(19) 0.0798(12) Uani 1 1 d . . . . .
O114 O 1.00253(18) 0.34926(10) -0.42748(17) 0.1075(12) Uani 1 1 d . . . . .
C115 C 0.8454(2) 0.02332(11) -0.37809(18) 0.0722(11) Uani 1 1 d . . . . .
H115 H 0.858827 0.041748 -0.381640 0.087 Uiso 1 1 calc R U . . .
C116 C 1.2313(2) 0.46373(11) 0.1723(2) 0.0786(11) Uani 1 1 d . . . . .
C117 C 1.3336(2) 0.31954(11) 0.35278(17) 0.0678(9) Uani 1 1 d . . . . .
C118 C 0.9333(2) 0.09942(11) -0.13165(17) 0.0729(11) Uani 1 1 d . . . . .
C119 C 1.10838(19) 0.17779(12) 0.08724(18) 0.0735(10) Uani 1 1 d . . . . .
C120 C 0.9058(2) 0.05517(11) -0.18196(18) 0.0768(12) Uani 1 1 d . . . . .
C121 C 0.8890(2) 0.05873(10) -0.27766(18) 0.0713(10) Uani 1 1 d . . . . .
C122 C 1.1250(2) 0.23886(13) -0.28642(19) 0.0804(12) Uani 1 1 d . . . . .
C123 C 0.7874(2) 0.11540(14) -0.7537(2) 0.0880(13) Uani 1 1 d . . . . .
O124 O 1.18058(19) 0.51165(8) 0.05142(15) 0.0973(10) Uani 1 1 d . . . . .
C125 C 1.2532(2) 0.43784(11) 0.19756(19) 0.0763(11) Uani 1 1 d . . . . .
H125 H 1.260085 0.422374 0.179366 0.092 Uiso 1 1 calc R U . . .
C126 C 1.2653(2) 0.43405(11) 0.24972(19) 0.0758(11) Uani 1 1 d . . . . .
C127 C 0.7909(3) 0.07639(13) -0.6389(2) 0.0869(13) Uani 1 1 d . . . . .
O128 O 0.68624(18) 0.34219(11) -0.27123(15) 0.1032(12) Uani 1 1 d . . . . .
C129 C 0.97990(18) 0.21398(10) -0.21979(17) 0.0662(9) Uani 1 1 d . . . . .
H129 H 0.976206 0.205833 -0.250926 0.079 Uiso 1 1 calc R U . . .
C130 C 1.1691(2) 0.40183(12) -0.09997(19) 0.0817(13) Uani 1 1 d . . . . .
C131 C 0.8004(2) 0.00813(12) -0.5600(2) 0.0818(12) Uani 1 1 d . . . . .
C132 C 0.7485(2) 0.30165(12) -0.62862(18) 0.0739(10) Uani 1 1 d . . . . .
C133 C 1.2206(2) 0.48707(11) 0.2011(2) 0.0838(12) Uani 1 1 d . . . . .
C134 C 1.37684(19) 0.18686(11) 0.28259(19) 0.0714(9) Uani 1 1 d . . . . .
N135 N 0.8137(2) 0.17293(10) -0.32777(15) 0.0825(9) Uani 1 1 d . . . . .
C136 C 0.99814(19) 0.25799(12) -0.29291(18) 0.0717(10) Uani 1 1 d . . . . .
F137 F 0.7834(2) 0.11832(10) 0.06506(16) 0.1356(12) Uani 1 1 d . . . . .
C138 C 0.7512(2) 0.29958(13) -0.67656(19) 0.0800(11) Uani 1 1 d . . . . .
H138 H 0.749009 0.316833 -0.695210 0.096 Uiso 1 1 calc R U . . .
O139 O 1.36865(19) 0.17594(12) -0.01852(16) 0.1116(12) Uani 1 1 d . . . . .
C140 C 0.7812(2) 0.16742(13) -0.70132(18) 0.0784(11) Uani 1 1 d . . . . .
O141 O 1.20058(18) 0.51188(8) 0.17421(16) 0.0954(11) Uani 1 1 d . . . . .
C142 C 1.0826(3) 0.14982(12) -0.21075(19) 0.0829(13) Uani 1 1 d . . . . .
H14A H 1.110384 0.150055 -0.223787 0.099 Uiso 1 1 calc R U . . .
H14B H 1.052011 0.159209 -0.235426 0.099 Uiso 1 1 calc R U . . .
C143 C 1.1127(2) 0.21005(11) -0.20537(18) 0.0711(10) Uani 1 1 d . . . . .
H143 H 1.108622 0.199730 -0.234877 0.085 Uiso 1 1 calc R U . . .
C144 C 0.99168(18) 0.23810(10) -0.12770(18) 0.0666(9) Uani 1 1 d . . . . .
H144 H 0.996772 0.246320 -0.096269 0.080 Uiso 1 1 calc R U . . .
C145 C 1.12549(17) 0.23999(10) -0.11824(16) 0.0629(9) Uani 1 1 d . . . . .
H145 H 1.130746 0.250160 -0.088321 0.075 Uiso 1 1 calc R U . . .
C146 C 1.1627(2) 0.38526(12) -0.14789(19) 0.0789(12) Uani 1 1 d . . . . .
C147 C 1.1165(2) 0.21904(14) 0.1461(2) 0.0835(11) Uani 1 1 d . . . . .
C148 C 1.3725(2) 0.21127(13) 0.09683(19) 0.0784(10) Uani 1 1 d . . . . .
H148 H 1.374391 0.230423 0.109618 0.094 Uiso 1 1 calc R U . . .
C149 C 1.0946(2) 0.13432(13) 0.03486(19) 0.0795(11) Uani 1 1 d . . . . .
H149 H 1.089128 0.113941 0.030604 0.095 Uiso 1 1 calc R U . . .
C150 C 0.8033(2) -0.02233(11) -0.4147(2) 0.0775(11) Uani 1 1 d . . . . .
C151 C 0.8232(2) 0.01810(11) -0.46822(19) 0.0759(11) Uani 1 1 d . . . . .
C152 C 0.7360(2) 0.33821(13) -0.41615(19) 0.0747(10) Uani 1 1 d . . . . .
H152 H 0.735201 0.357741 -0.405823 0.090 Uiso 1 1 calc R U . . .
C153 C 1.1815(3) 0.49093(12) 0.0152(2) 0.0873(13) Uani 1 1 d . . . . .
C154 C 1.1958(2) 0.46155(11) 0.0302(2) 0.0787(11) Uani 1 1 d . . . . .
C155 C 1.37166(19) 0.20773(14) 0.0481(2) 0.0812(10) Uani 1 1 d . . . . .
C156 C 0.9891(3) 0.14684(13) -0.33783(19) 0.0875(11) Uani 1 1 d . . . . .
H156 H 0.983338 0.132639 -0.316787 0.105 Uiso 1 1 calc R U . . .
C157 C 0.7850(3) 0.14361(14) -0.7758(2) 0.0929(14) Uani 1 1 d . . . . .
H157 H 0.786298 0.145130 -0.807859 0.112 Uiso 1 1 calc R U . . .
C158 C 1.7704(3) 0.12460(12) 0.53684(19) 0.0833(11) Uani 1 1 d . . . . .
H158 H 1.755990 0.118063 0.559742 0.100 Uiso 1 1 calc R U . . .
C159 C 1.0999(2) 0.14718(13) 0.08048(19) 0.0788(11) Uani 1 1 d . . . . .
C160 C 1.7044(3) 0.16545(12) 0.51106(18) 0.0856(10) Uani 1 1 d . . . . .
O161 O 1.00714(19) 0.24423(10) -0.45675(16) 0.1034(11) Uani 1 1 d . . . . .
C162 C 0.7807(2) 0.16878(14) -0.75083(19) 0.0832(12) Uani 1 1 d . . . . .
C163 C 1.1827(2) 0.45030(12) -0.0575(2) 0.0787(11) Uani 1 1 d . . . . .
C164 C 0.9192(2) 0.07014(11) -0.13634(19) 0.0786(12) Uani 1 1 d . . . . .
C165 C 1.1486(2) 0.34947(12) -0.23229(18) 0.0761(11) Uani 1 1 d . . . . .
C166 C 1.0058(2) 0.31483(12) -0.3087(2) 0.0794(10) Uani 1 1 d . . . . .
C167 C 0.73442(19) 0.25871(13) -0.36963(18) 0.0729(10) Uani 1 1 d . . . . .
C168 C 0.8479(2) 0.01434(11) -0.33051(19) 0.0730(11) Uani 1 1 d . . . . .
C169 C 1.1364(2) 0.26021(13) -0.32019(19) 0.0824(12) Uani 1 1 d . . . . .
C170 C 1.3681(2) 0.17855(15) 0.0292(2) 0.0908(11) Uani 1 1 d . . . . .
F171 F 0.8332(2) 0.14751(11) 0.12823(16) 0.1382(11) Uani 1 1 d . . . . .
C172 C 0.8230(2) 0.00525(11) -0.42064(19) 0.0743(11) Uani 1 1 d . . . . .
C173 C 1.1430(3) 0.34211(14) -0.31657(19) 0.0887(15) Uani 1 1 d . . . . .
H17E H 1.140674 0.326199 -0.339749 0.133 Uiso 1 1 calc R U . . .
H17F H 1.174889 0.352909 -0.309919 0.133 Uiso 1 1 calc R U . . .
H17G H 1.113781 0.355238 -0.331135 0.133 Uiso 1 1 calc R U . . .
C174 C 1.3156(3) 0.34418(12) 0.4202(2) 0.0868(14) Uani 1 1 d . . . . .
H174 H 1.313626 0.343488 0.452014 0.104 Uiso 1 1 calc R U . . .
C175 C 1.1954(2) 0.44157(12) -0.00764(19) 0.0770(11) Uani 1 1 d . . . . .
H175 H 1.204007 0.421800 0.000982 0.092 Uiso 1 1 calc R U . . .
C176 C 1.2319(3) 0.48374(12) 0.2510(2) 0.0944(15) Uani 1 1 d . . . . .
H176 H 1.224665 0.499171 0.269105 0.113 Uiso 1 1 calc R U . . .
C177 C 1.1724(2) 0.48043(12) -0.0696(2) 0.0844(12) Uani 1 1 d . . . . .
C178 C 1.3782(2) 0.18807(12) 0.3312(2) 0.0756(10) Uani 1 1 d . . . . .
H178 H 1.383352 0.170781 0.350337 0.091 Uiso 1 1 calc R U . . .
C179 C 0.9653(2) 0.18201(13) -0.02021(19) 0.0789(12) Uani 1 1 d . . . . .
H17A H 0.932952 0.171280 -0.037177 0.095 Uiso 1 1 calc R U . . .
H17B H 0.994092 0.167993 -0.009485 0.095 Uiso 1 1 calc R U . . .
C180 C 0.7804(2) 0.19265(13) -0.66844(18) 0.0775(11) Uani 1 1 d . . . . .
C181 C 1.0215(2) 0.29764(12) -0.1101(2) 0.0844(13) Uani 1 1 d . . . . .
H18A H 1.053660 0.288906 -0.086795 0.101 Uiso 1 1 calc R U . . .
H18B H 0.993990 0.293738 -0.097467 0.101 Uiso 1 1 calc R U . . .
C182 C 0.7931(2) 0.04375(13) -0.6271(2) 0.0840(12) Uani 1 1 d . . . . .
C183 C 1.3062(3) 0.37038(12) 0.3939(2) 0.0878(15) Uani 1 1 d . . . . .
O184 O 1.0527(2) 0.10341(10) -0.24788(17) 0.1117(14) Uani 1 1 d . . . . .
C185 C 0.7833(2) 0.13863(13) -0.67999(19) 0.0822(12) Uani 1 1 d . . . . .
H185 H 0.782044 0.137121 -0.647941 0.099 Uiso 1 1 calc R U . . .
C186 C 0.7914(3) -0.00895(14) -0.6431(2) 0.0940(15) Uani 1 1 d . . . . .
H186 H 0.789241 -0.024472 -0.665322 0.113 Uiso 1 1 calc R U . . .
C187 C 1.1570(2) 0.35505(12) -0.14635(18) 0.0772(12) Uani 1 1 d . . . . .
H187 H 1.158026 0.346665 -0.116184 0.093 Uiso 1 1 calc R U . . .
C188 C 1.0008(2) 0.29959(14) -0.4068(2) 0.0831(10) Uani 1 1 d . . . . .
F189 F 0.8409(2) 0.14975(10) 0.05280(16) 0.1358(11) Uani 1 1 d . . . . .
C190 C 0.7897(3) 0.01987(14) -0.6597(2) 0.0899(14) Uani 1 1 d . . . . .
C191 C 1.7501(3) 0.14951(12) 0.50758(19) 0.0854(10) Uani 1 1 d . . . . .
N192 N 1.6211(3) 0.19370(12) 0.52146(18) 0.1035(11) Uani 1 1 d . . . . .
C193 C 1.0702(3) 0.11844(12) -0.2015(2) 0.0897(14) Uani 1 1 d . . . . .
H19A H 1.101146 0.108808 -0.177779 0.108 Uiso 1 1 calc R U . . .
H19B H 1.043354 0.118235 -0.187236 0.108 Uiso 1 1 calc R U . . .
C194 C 0.9975(2) 0.26802(16) -0.4777(2) 0.0911(12) Uani 1 1 d . . . . .
C195 C 0.7977(2) 0.03726(12) -0.5779(2) 0.0811(12) Uani 1 1 d . . . . .
H195 H 0.799068 0.052862 -0.556026 0.097 Uiso 1 1 calc R U . . .
C196 C 1.6653(3) 0.14914(13) 0.5204(2) 0.0909(12) Uani 1 1 d . . . . .
H196 H 1.667430 0.128540 0.522667 0.109 Uiso 1 1 calc R U . . .
F197 F 1.2187(3) 0.07708(12) -0.27721(19) 0.1603(14) Uani 1 1 d . . . . .
F198 F 1.1418(2) 0.10017(12) -0.3144(2) 0.1530(13) Uani 1 1 d . . . . .
C199 C 0.9012(3) 0.16867(12) -0.35228(19) 0.0840(10) Uani 1 1 d . . . . .
C200 C 1.3339(3) 0.29099(14) 0.4741(2) 0.0913(14) Uani 1 1 d . . . . .
H20A H 1.298649 0.295808 0.471135 0.110 Uiso 1 1 calc R U . . .
H20B H 1.357759 0.305188 0.496801 0.110 Uiso 1 1 calc R U . . .
C201 C 1.1722(2) 0.50073(13) -0.0322(2) 0.0883(14) Uani 1 1 d . . . . .
H201 H 1.165692 0.520765 -0.040062 0.106 Uiso 1 1 calc R U . . .
C202 C 1.3769(2) 0.23492(16) 0.0221(2) 0.0866(11) Uani 1 1 d . . . . .
N203 N 1.0448(3) 0.16721(12) -0.3742(2) 0.1051(12) Uani 1 1 d . . . . .
C204 C 1.2122(2) 0.44927(11) 0.0829(2) 0.0791(12) Uani 1 1 d . . . . .
C205 C 0.9513(3) 0.16744(12) -0.36137(19) 0.0857(10) Uani 1 1 d . . . . .
C206 C 1.0061(2) 0.33670(14) -0.3437(2) 0.0878(12) Uani 1 1 d . . . . .
H206 H 1.008277 0.356644 -0.334617 0.105 Uiso 1 1 calc R U . . .
F207 F 0.8076(2) 0.37792(13) -0.0714(2) 0.1563(13) Uani 1 1 d . . . . .
C208 C 0.7964(3) -0.01532(13) -0.5939(2) 0.0894(14) Uani 1 1 d . . . . .
C209 C 1.1534(2) 0.37982(13) -0.23499(19) 0.0843(13) Uani 1 1 d . . . . .
H209 H 1.151552 0.388354 -0.265329 0.101 Uiso 1 1 calc R U . . .
C210 C 1.1609(2) 0.39791(13) -0.19353(19) 0.0847(13) Uani 1 1 d . . . . .
C211 C 0.7238(3) 0.38311(13) -0.4876(2) 0.0968(14) Uani 1 1 d . . . . .
H21A H 0.752084 0.389905 -0.457326 0.116 Uiso 1 1 calc R U . . .
H21B H 0.691616 0.383989 -0.481397 0.116 Uiso 1 1 calc R U . . .
C212 C 0.8176(3) -0.04967(12) -0.2669(2) 0.0927(12) Uani 1 1 d . . . . .
H21C H 0.785128 -0.055942 -0.293247 0.111 Uiso 1 1 calc R U . . .
H21D H 0.812131 -0.049205 -0.235232 0.111 Uiso 1 1 calc R U . . .
C213 C 0.8360(3) 0.19727(13) -0.3378(2) 0.0891(11) Uani 1 1 d . . . . .
H213 H 0.821517 0.215768 -0.336508 0.107 Uiso 1 1 calc R U . . .
C214 C 0.8783(3) 0.19574(13) -0.3496(2) 0.0887(12) Uani 1 1 d . . . . .
H214 H 0.892810 0.213147 -0.356193 0.106 Uiso 1 1 calc R U . . .
C215 C 1.0771(3) 0.10893(12) -0.0607(2) 0.0941(16) Uani 1 1 d . . . . .
H21J H 1.068692 0.104764 -0.095929 0.141 Uiso 1 1 calc R U . . .
H21K H 1.046720 0.105828 -0.052620 0.141 Uiso 1 1 calc R U . . .
H21L H 1.104593 0.095935 -0.040537 0.141 Uiso 1 1 calc R U . . .
C216 C 0.8353(3) 0.14556(12) -0.32928(19) 0.0852(11) Uani 1 1 d . . . . .
H216 H 0.820760 0.128534 -0.321522 0.102 Uiso 1 1 calc R U . . .
C217 C 0.9380(3) 0.10080(13) -0.0459(2) 0.0966(18) Uani 1 1 d . . . . .
H21E H 0.902148 0.094911 -0.055800 0.145 Uiso 1 1 calc R U . . .
H21F H 0.947031 0.114169 -0.017646 0.145 Uiso 1 1 calc R U . . .
H21G H 0.960025 0.083553 -0.036388 0.145 Uiso 1 1 calc R U . . .
C218 C 0.7871(2) 0.11357(14) -0.70382(19) 0.0829(12) Uani 1 1 d . . . . .
C219 C 0.7392(2) 0.34932(14) -0.3181(2) 0.0886(12) Uani 1 1 d . . . . .
H21H H 0.709880 0.360517 -0.341029 0.106 Uiso 1 1 calc R U . . .
H21I H 0.771215 0.358967 -0.316546 0.106 Uiso 1 1 calc R U . . .
C220 C 1.8118(3) 0.10938(13) 0.5323(2) 0.0868(11) Uani 1 1 d . . . . .
H220 H 1.824582 0.092266 0.551160 0.104 Uiso 1 1 calc R U . . .
C221 C 1.00004(19) 0.27804(13) -0.37223(19) 0.0776(10) Uani 1 1 d . . . . .
H221 H 0.998118 0.258222 -0.381971 0.093 Uiso 1 1 calc R U . . .
F222 F 1.2129(2) 0.11984(12) -0.31776(18) 0.1512(12) Uani 1 1 d . . . . .
C223 C 0.7688(2) 0.17526(13) -0.3125(2) 0.0875(11) Uani 1 1 d . . . . .
H22C H 0.760664 0.196059 -0.310410 0.105 Uiso 1 1 calc R U . . .
H22D H 0.777855 0.166614 -0.279085 0.105 Uiso 1 1 calc R U . . .
C224 C 1.3677(2) 0.15864(13) 0.1068(2) 0.0840(10) Uani 1 1 d . . . . .
N225 N 0.9951(2) 0.29454(13) -0.45642(18) 0.0948(11) Uani 1 1 d . . . . .
H225 H 0.989558 0.309870 -0.475749 0.114 Uiso 1 1 calc R U . . .
C226 C 1.2542(3) 0.45756(12) 0.2762(2) 0.0895(14) Uani 1 1 d . . . . .
O227 O 1.0222(2) 0.34457(10) -0.0730(2) 0.1218(14) Uani 1 1 d . . . . .
C228 C 0.7621(3) -0.06896(12) -0.4514(2) 0.0922(13) Uani 1 1 d . . . . .
H22A H 0.732499 -0.066396 -0.441361 0.111 Uiso 1 1 calc R U . . .
H22B H 0.788729 -0.080138 -0.425066 0.111 Uiso 1 1 calc R U . . .
C229 C 1.0033(2) 0.32893(14) -0.3906(2) 0.0876(11) Uani 1 1 d . . . . .
C230 C 1.3646(2) 0.15500(16) 0.0580(2) 0.0928(12) Uani 1 1 d . . . . .
H230 H 1.359972 0.136018 0.044088 0.111 Uiso 1 1 calc R U . . .
C231 C 0.9678(3) 0.18124(18) 0.0645(2) 0.1040(16) Uani 1 1 d . . . . .
H23A H 0.999589 0.169509 0.075534 0.125 Uiso 1 1 calc R U . . .
H23B H 0.938170 0.167957 0.056919 0.125 Uiso 1 1 calc R U . . .
C232 C 0.8782(3) 0.14337(12) -0.34222(18) 0.0844(10) Uani 1 1 d . . . . .
H232 H 0.892017 0.124779 -0.344244 0.101 Uiso 1 1 calc R U . . .
F233 F 1.1741(3) 0.14160(11) -0.26971(19) 0.1509(13) Uani 1 1 d . . . . .
C234 C 0.8590(3) -0.07181(14) -0.2628(3) 0.1013(13) Uani 1 1 d . . . . .
H23C H 0.846100 -0.091569 -0.260407 0.122 Uiso 1 1 calc R U . . .
H23D H 0.866790 -0.071033 -0.293252 0.122 Uiso 1 1 calc R U . . .
C235 C 1.8797(3) 0.10246(14) 0.4984(3) 0.1002(12) Uani 1 1 d . . . . .
H23J H 1.872345 0.081337 0.496979 0.120 Uiso 1 1 calc R U . . .
H23K H 1.885723 0.107877 0.468157 0.120 Uiso 1 1 calc R U . . .
C236 C 1.0355(3) 0.14713(14) -0.3453(2) 0.0938(11) Uani 1 1 d . . . . .
H236 H 1.060738 0.132849 -0.329573 0.113 Uiso 1 1 calc R U . . .
C237 C 1.6984(3) 0.19503(13) 0.5066(2) 0.0927(11) Uani 1 1 d . . . . .
H237 H 1.723183 0.206144 0.499437 0.111 Uiso 1 1 calc R U . . .
C238 C 1.1413(3) 0.26134(18) -0.4013(2) 0.1111(19) Uani 1 1 d . . . . .
H23H H 1.174078 0.272119 -0.389070 0.133 Uiso 1 1 calc R U . . .
H23I H 1.112882 0.275622 -0.412450 0.133 Uiso 1 1 calc R U . . .
C239 C 0.7318(3) 0.35436(14) -0.6388(2) 0.1047(19) Uani 1 1 d . . . . .
H23E H 0.701474 0.351249 -0.669099 0.157 Uiso 1 1 calc R U . . .
H23F H 0.761306 0.358710 -0.647686 0.157 Uiso 1 1 calc R U . . .
H23G H 0.725620 0.370735 -0.620214 0.157 Uiso 1 1 calc R U . . .
C240 C 1.7738(3) 0.15852(14) 0.4745(2) 0.0995(14) Uani 1 1 d . . . . .
H240 H 1.761222 0.175046 0.453889 0.119 Uiso 1 1 calc R U . . .
C241 C 0.8046(2) -0.03145(11) -0.3681(2) 0.0778(11) Uani 1 1 d . . . . .
H241 H 0.790154 -0.049668 -0.365035 0.093 Uiso 1 1 calc R U . . .
O242 O 0.9050(2) -0.06664(11) -0.22053(19) 0.1164(13) Uani 1 1 d . . . . .
O243 O 0.7004(2) -0.07329(10) -0.53712(19) 0.1225(15) Uani 1 1 d . . . . .
C244 C 1.0098(3) 0.18660(14) -0.3976(3) 0.1052(14) Uani 1 1 d . . . . .
H244 H 1.017175 0.200438 -0.418247 0.126 Uiso 1 1 calc R U . . .
F245 F 0.7487(2) 0.15654(12) 0.09286(18) 0.1500(12) Uani 1 1 d . . . . .
F246 F 0.8069(3) 0.18778(11) 0.0804(2) 0.1524(13) Uani 1 1 d . . . . .
C247 C 0.7369(3) 0.34860(17) -0.2664(2) 0.0997(15) Uani 1 1 d . . . . .
H24A H 0.760573 0.333569 -0.245880 0.120 Uiso 1 1 calc R U . . .
H24B H 0.747433 0.367694 -0.249971 0.120 Uiso 1 1 calc R U . . .
C248 C 1.8153(3) 0.14322(14) 0.4722(2) 0.1012(14) Uani 1 1 d . . . . .
H248 H 1.831001 0.149647 0.450316 0.121 Uiso 1 1 calc R U . . .
C249 C 1.0067(3) 0.35188(13) -0.2488(3) 0.0942(15) Uani 1 1 d . . . . .
H24C H 0.977312 0.361418 -0.274045 0.141 Uiso 1 1 calc R U . . .
H24D H 1.038319 0.361593 -0.246895 0.141 Uiso 1 1 calc R U . . .
H24E H 1.003312 0.353111 -0.216544 0.141 Uiso 1 1 calc R U . . .
C250 C 1.3867(3) 0.13369(13) 0.2876(3) 0.0986(17) Uani 1 1 d . . . . .
H25G H 1.398943 0.118145 0.271765 0.148 Uiso 1 1 calc R U . . .
H25H H 1.352788 0.128557 0.287165 0.148 Uiso 1 1 calc R U . . .
H25I H 1.410592 0.136141 0.321912 0.148 Uiso 1 1 calc R U . . .
C251 C 1.1633(3) 0.44134(15) -0.2422(2) 0.112(2) Uani 1 1 d . . . . .
H25J H 1.130447 0.435694 -0.267743 0.169 Uiso 1 1 calc R U . . .
H25K H 1.191287 0.434548 -0.251728 0.169 Uiso 1 1 calc R U . . .
H25L H 1.164889 0.462580 -0.238902 0.169 Uiso 1 1 calc R U . . .
C252 C 0.9611(3) 0.18757(13) -0.3931(2) 0.0997(13) Uani 1 1 d . . . . .
H252 H 0.936021 0.201432 -0.411108 0.120 Uiso 1 1 calc R U . . .
C253 C 1.2992(4) 0.39765(16) 0.4641(2) 0.121(2) Uani 1 1 d . . . . .
H25M H 1.331368 0.388300 0.486170 0.145 Uiso 1 1 calc R U . . .
H25N H 1.270090 0.386816 0.466957 0.145 Uiso 1 1 calc R U . . .
C254 C 1.6242(3) 0.16366(15) 0.5260(2) 0.1046(14) Uani 1 1 d . . . . .
H254 H 1.598703 0.153063 0.532825 0.125 Uiso 1 1 calc R U . . .
C255 C 1.1567(3) 0.51883(13) -0.1301(2) 0.1002(17) Uani 1 1 d . . . . .
H25O H 1.187239 0.529683 -0.108400 0.120 Uiso 1 1 calc R U . . .
H25P H 1.126163 0.526747 -0.125390 0.120 Uiso 1 1 calc R U . . .
F256 F 0.7958(2) 0.35745(11) -0.14356(18) 0.1524(14) Uani 1 1 d . . . . .
C257 C 0.8881(4) 0.01008(14) -0.1463(2) 0.112(2) Uani 1 1 d . . . . .
H25A H 0.879686 -0.010320 -0.155613 0.168 Uiso 1 1 calc R U . . .
H25B H 0.861145 0.018785 -0.137164 0.168 Uiso 1 1 calc R U . . .
H25C H 0.920837 0.011141 -0.118027 0.168 Uiso 1 1 calc R U . . .
O258 O 1.4508(3) 0.15612(18) -0.0514(3) 0.163(2) Uani 1 1 d . . . . .
F259 F 1.1746(3) 0.06973(15) 0.0629(3) 0.1824(18) Uani 1 1 d . . . . .
C260 C 1.3831(3) 0.19298(15) 0.4315(2) 0.107(2) Uani 1 1 d . . . . .
H26H H 1.355711 0.178777 0.416490 0.160 Uiso 1 1 calc R U . . .
H26I H 1.383772 0.198602 0.464250 0.160 Uiso 1 1 calc R U . . .
H26J H 1.416074 0.184304 0.435100 0.160 Uiso 1 1 calc R U . . .
O261 O 1.3428(3) 0.44420(12) 0.4798(2) 0.1429(18) Uani 1 1 d . . . . .
F262 F 1.2397(3) 0.08794(11) 0.1263(2) 0.1637(16) Uani 1 1 d . . . . .
C263 C 0.7457(3) -0.08558(13) -0.4997(3) 0.1037(16) Uani 1 1 d . . . . .
H26A H 0.773956 -0.085501 -0.512056 0.124 Uiso 1 1 calc R U . . .
H26B H 0.738756 -0.106071 -0.493684 0.124 Uiso 1 1 calc R U . . .
C264 C 0.7538(3) 0.29505(16) -0.7736(2) 0.1077(19) Uani 1 1 d . . . . .
H26C H 0.753156 0.289210 -0.806217 0.162 Uiso 1 1 calc R U . . .
H26D H 0.783096 0.307918 -0.757514 0.162 Uiso 1 1 calc R U . . .
H26E H 0.722052 0.305359 -0.777613 0.162 Uiso 1 1 calc R U . . .
F265 F 0.7980(3) 0.39631(14) -0.1800(2) 0.1761(16) Uani 1 1 d . . . . .
F266 F 0.7575(2) 0.15887(12) 0.01695(17) 0.1478(12) Uani 1 1 d . . . . .
C267 C 1.3713(3) 0.1473(2) -0.0395(3) 0.1251(18) Uani 1 1 d . . . . .
H26K H 1.336363 0.139157 -0.055512 0.150 Uiso 1 1 calc R U . . .
H26L H 1.391560 0.133831 -0.012716 0.150 Uiso 1 1 calc R U . . .
C268 C 1.3661(3) 0.10639(15) 0.1218(3) 0.1188(18) Uani 1 1 d . . . . .
H26M H 1.394911 0.102891 0.110939 0.143 Uiso 1 1 calc R U . . .
H26N H 1.333661 0.102765 0.093310 0.143 Uiso 1 1 calc R U . . .
O269 O 1.1461(3) 0.55169(12) -0.1959(2) 0.149(2) Uani 1 1 d . . . . .
O270 O 0.7679(3) 0.40487(11) -0.5361(3) 0.1424(18) Uani 1 1 d . . . . .
C271 C 1.1506(4) 0.52163(16) -0.1854(3) 0.117(2) Uani 1 1 d . . . . .
H27F H 1.180885 0.513486 -0.190337 0.140 Uiso 1 1 calc R U . . .
H27G H 1.119695 0.511132 -0.207282 0.140 Uiso 1 1 calc R U . . .
F272 F 1.1819(3) 0.09877(12) -0.2280(2) 0.1606(13) Uani 1 1 d . . . . .
C273 C 1.6589(3) 0.20899(15) 0.5121(2) 0.1012(12) Uani 1 1 d . . . . .
H273 H 1.656871 0.229583 0.509483 0.121 Uiso 1 1 calc R U . . .
F275 F 0.7481(3) 0.39671(13) -0.1387(2) 0.1653(14) Uani 1 1 d . . . . .
C276 C 1.1386(3) 0.2413(2) -0.4441(3) 0.122(2) Uani 1 1 d . . . . .
H27H H 1.107778 0.228948 -0.452242 0.147 Uiso 1 1 calc R U . . .
H27I H 1.168745 0.228221 -0.432247 0.147 Uiso 1 1 calc R U . . .
C277 C 0.7216(3) 0.15975(17) -0.3490(2) 0.1038(15) Uani 1 1 d . . . . .
H27J H 0.728105 0.138523 -0.347459 0.125 Uiso 1 1 calc R U . . .
H27K H 0.715587 0.166387 -0.383111 0.125 Uiso 1 1 calc R U . . .
C278 C 1.1571(3) 0.25609(17) 0.2675(2) 0.1027(15) Uani 1 1 d . . . . .
C279 C 0.9691(3) 0.2035(2) 0.1051(2) 0.123(2) Uani 1 1 d . . . . .
H27A H 0.994006 0.218951 0.106100 0.147 Uiso 1 1 calc R U . . .
H27B H 0.934980 0.212850 0.094596 0.147 Uiso 1 1 calc R U . . .
C280 C 0.9633(3) 0.2562(2) -0.6098(3) 0.1194(19) Uani 1 1 d . . . . .
C281 C 0.7997(4) 0.09110(18) -0.8219(3) 0.129(2) Uani 1 1 d . . . . .
H28A H 0.830922 0.102578 -0.817313 0.155 Uiso 1 1 calc R U . . .
H28B H 0.770212 0.100512 -0.847972 0.155 Uiso 1 1 calc R U . . .
C282 C 1.0282(4) 0.33055(15) -0.1143(3) 0.118(2) Uani 1 1 d . . . . .
H28C H 1.062623 0.334716 -0.114373 0.142 Uiso 1 1 calc R U . . .
H28D H 1.002312 0.337935 -0.145650 0.142 Uiso 1 1 calc R U . . .
O283 O 1.3068(3) 0.24184(14) 0.4708(2) 0.152(2) Uani 1 1 d . . . . .
C284 C 1.3479(4) 0.25986(15) 0.4941(2) 0.1105(16) Uani 1 1 d . . . . .
H28H H 1.378116 0.253008 0.487595 0.133 Uiso 1 1 calc R U . . .
H28I H 1.356533 0.259573 0.530337 0.133 Uiso 1 1 calc R U . . .
C285 C 1.1779(3) 0.53337(14) 0.1978(3) 0.107(2) Uani 1 1 d . . . . .
H28J H 1.156350 0.546957 0.172589 0.160 Uiso 1 1 calc R U . . .
H28K H 1.205239 0.544159 0.223225 0.160 Uiso 1 1 calc R U . . .
H28L H 1.156958 0.523251 0.213092 0.160 Uiso 1 1 calc R U . . .
F286 F 1.2506(3) 0.11952(15) -0.2339(2) 0.1718(15) Uani 1 1 d . . . . .
F287 F 1.2680(2) 0.04274(10) 0.1585(2) 0.1548(14) Uani 1 1 d . . . . .
O288 O 1.4180(3) 0.08666(12) 0.2017(3) 0.1469(18) Uani 1 1 d . . . . .
C289 C 0.7929(4) -0.06716(15) -0.6082(3) 0.115(2) Uani 1 1 d . . . . .
H28E H 0.759685 -0.066063 -0.635868 0.173 Uiso 1 1 calc R U . . .
H28F H 0.795080 -0.085420 -0.590117 0.173 Uiso 1 1 calc R U . . .
H28G H 0.820399 -0.066457 -0.621035 0.173 Uiso 1 1 calc R U . . .
C290 C 0.8060(3) 0.20287(18) -0.8028(3) 0.1199(18) Uani 1 1 d D . . . .
H29A H 0.791597 0.219366 -0.825728 0.144 Uiso 1 1 calc R U . A 1
H29B H 0.808895 0.185672 -0.822069 0.144 Uiso 1 1 calc R U . A 1
C291 C 0.6739(3) 0.1658(2) -0.3374(3) 0.124(2) Uani 1 1 d . . . . .
H29K H 0.644056 0.156008 -0.362557 0.149 Uiso 1 1 calc R U . . .
H29L H 0.667058 0.186964 -0.339635 0.149 Uiso 1 1 calc R U . . .
C292 C 1.0873(4) 0.10101(17) 0.1150(3) 0.130(3) Uani 1 1 d . . . . .
H29H H 1.054530 0.097722 0.087515 0.195 Uiso 1 1 calc R U . . .
H29I H 1.085529 0.093200 0.145692 0.195 Uiso 1 1 calc R U . . .
H29J H 1.114673 0.091172 0.108037 0.195 Uiso 1 1 calc R U . . .
F293 F 0.8638(3) 0.38030(19) -0.1090(3) 0.1937(17) Uani 1 1 d . . . . .
C294 C 1.0031(4) 0.38021(16) -0.4145(3) 0.125(2) Uani 1 1 d . . . . .
H29C H 1.007871 0.392097 -0.440388 0.187 Uiso 1 1 calc R U . . .
H29D H 1.031293 0.383826 -0.382753 0.187 Uiso 1 1 calc R U . . .
H29E H 0.970567 0.385324 -0.411679 0.187 Uiso 1 1 calc R U . . .
C295 C 0.6816(4) 0.3391(2) -0.2228(3) 0.135(2) Uani 1 1 d . . . . .
H29F H 0.699404 0.321150 -0.206572 0.162 Uiso 1 1 calc R U . . .
H29G H 0.698835 0.355803 -0.201553 0.162 Uiso 1 1 calc R U . . .
C296 C 0.9109(3) 0.2659(3) -0.6370(3) 0.141(3) Uani 1 1 d . . . . .
H296 H 0.886464 0.264630 -0.621843 0.169 Uiso 1 1 calc R U . . .
C297 C 1.1943(3) 0.2611(2) 0.3706(3) 0.123(2) Uani 1 1 d . . . . .
H297 H 1.206890 0.263209 0.405591 0.148 Uiso 1 1 calc R U . . .
C298 C 1.2085(3) 0.2487(2) 0.2958(3) 0.119(2) Uani 1 1 d . . . . .
H298 H 1.230349 0.242186 0.279850 0.142 Uiso 1 1 calc R U . . .
O299 O 1.0910(2) 0.49668(14) 0.0746(3) 0.1438(18) Uani 1 1 d . . . . .
C300 C 1.1367(3) 0.25443(16) 0.2113(2) 0.1002(14) Uani 1 1 d . . . . .
H30F H 1.102948 0.264191 0.197149 0.120 Uiso 1 1 calc R U . . .
H30G H 1.160475 0.264344 0.198631 0.120 Uiso 1 1 calc R U . . .
C301 C 1.0889(4) 0.0926(2) -0.5622(4) 0.136(2) Uani 1 1 d . . . . .
H30J H 1.059784 0.103304 -0.586643 0.164 Uiso 1 1 calc R U . . .
H30K H 1.119757 0.097168 -0.569356 0.164 Uiso 1 1 calc R U . . .
C302 C 0.7790(4) 0.00318(17) -0.7428(3) 0.120(2) Uani 1 1 d . . . . .
H30A H 0.773819 0.011297 -0.775499 0.180 Uiso 1 1 calc R U . . .
H30B H 0.749366 -0.008722 -0.745118 0.180 Uiso 1 1 calc R U . . .
H30C H 0.809905 -0.008925 -0.731457 0.180 Uiso 1 1 calc R U . . .
C303 C 1.2274(3) 0.2511(2) 0.3483(3) 0.127(2) Uani 1 1 d . . . . .
H303 H 1.261668 0.245904 0.367824 0.152 Uiso 1 1 calc R U . . .
C304 C 1.1256(3) 0.2647(2) 0.2926(3) 0.124(2) Uani 1 1 d . . . . .
H304 H 1.090357 0.268291 0.274119 0.149 Uiso 1 1 calc R U . . .
C305 C 1.9275(3) 0.1091(2) 0.5442(3) 0.1237(18) Uani 1 1 d . . . . .
H30H H 1.919762 0.105727 0.574260 0.148 Uiso 1 1 calc R U . . .
H30I H 1.936294 0.129928 0.543664 0.148 Uiso 1 1 calc R U . . .
F306 F 0.8194(3) 0.41896(15) -0.1049(3) 0.1985(18) Uani 1 1 d . . . . .
O307 O 0.7584(4) 0.04442(16) -0.8526(2) 0.163(2) Uani 1 1 d . . . . .
C308 C 0.9402(4) -0.0497(2) -0.2255(4) 0.138(2) Uani 1 1 d . . . . .
H30D H 0.927731 -0.029339 -0.231031 0.165 Uiso 1 1 calc R U . . .
H30E H 0.948078 -0.055926 -0.254397 0.165 Uiso 1 1 calc R U . . .
C309 C 1.0292(5) 0.0253(2) -0.2965(5) 0.170(3) Uani 1 1 d . . . . .
H309 H 1.007433 0.019294 -0.331034 0.204 Uiso 1 1 calc R U . . .
C310 C 1.3700(4) 0.08659(17) 0.1634(4) 0.135(2) Uani 1 1 d . . . . .
H31J H 1.343992 0.092332 0.176954 0.162 Uiso 1 1 calc R U . . .
H31K H 1.361940 0.066529 0.150334 0.162 Uiso 1 1 calc R U . . .
C311 C 0.7197(4) 0.40265(16) -0.5309(3) 0.1231(19) Uani 1 1 d . . . . .
H31A H 0.693869 0.394629 -0.561743 0.148 Uiso 1 1 calc R U . . .
H31B H 0.708150 0.422262 -0.525458 0.148 Uiso 1 1 calc R U . . .
C312 C 0.9868(6) 0.2180(3) 0.1949(4) 0.186(5) Uani 1 1 d . . . . .
H31C H 0.952703 0.225724 0.189160 0.279 Uiso 1 1 calc R U . . .
H31D H 1.008527 0.233578 0.190540 0.279 Uiso 1 1 calc R U . . .
H31E H 1.002097 0.210293 0.228686 0.279 Uiso 1 1 calc R U . . .
C313 C 0.8965(4) 0.2767(3) -0.6843(3) 0.164(4) Uani 1 1 d . . . . .
H313 H 0.862030 0.282576 -0.701338 0.197 Uiso 1 1 calc R U . . .
C314 C 1.0239(5) 0.0584(2) -0.2962(4) 0.166(3) Uani 1 1 d . . . . .
H31L H 0.987121 0.063526 -0.310213 0.200 Uiso 1 1 calc R U . . .
H31M H 1.040100 0.067002 -0.317899 0.200 Uiso 1 1 calc R U . . .
C315 C 1.3510(5) 0.4726(2) 0.5016(4) 0.151(3) Uani 1 1 d . . . . .
H31N H 1.354539 0.471011 0.536682 0.181 Uiso 1 1 calc R U . . .
H31O H 1.320604 0.484850 0.484090 0.181 Uiso 1 1 calc R U . . .
C316 C 0.9792(3) 0.24575(18) -0.5572(3) 0.1103(15) Uani 1 1 d . . . . .
H31F H 0.952073 0.233523 -0.553233 0.132 Uiso 1 1 calc R U . . .
H31G H 1.011133 0.234202 -0.547512 0.132 Uiso 1 1 calc R U . . .
C317 C 0.8061(5) 0.0591(2) -0.8370(3) 0.141(2) Uani 1 1 d . . . . .
H31H H 0.819096 0.059241 -0.864246 0.169 Uiso 1 1 calc R U . . .
H31I H 0.831401 0.048815 -0.808340 0.169 Uiso 1 1 calc R U . . .
C318 C 1.9753(3) 0.0900(2) 0.5475(4) 0.132(2) Uani 1 1 d . . . . .
H31P H 1.981765 0.092979 0.516662 0.159 Uiso 1 1 calc R U . . .
H31Q H 2.005543 0.097431 0.575318 0.159 Uiso 1 1 calc R U . . .
C319 C 0.9966(4) 0.2596(3) -0.6357(3) 0.152(4) Uani 1 1 d . . . . .
H319 H 1.030679 0.252674 -0.620463 0.182 Uiso 1 1 calc R U . . .
C320 C 1.0485(4) 0.07205(15) -0.2439(3) 0.125(2) Uani 1 1 d . . . . .
H32C H 1.027310 0.067567 -0.224308 0.151 Uiso 1 1 calc R U . . .
H32D H 1.082981 0.063617 -0.226418 0.151 Uiso 1 1 calc R U . . .
C321 C 1.1333(4) 0.52893(19) 0.0377(3) 0.1256(18) Uani 1 1 d . . . . .
H32E H 1.137535 0.543427 0.064133 0.151 Uiso 1 1 calc R U . . .
H32F H 1.128425 0.539750 0.006832 0.151 Uiso 1 1 calc R U . . .
C322 C 1.2979(5) 0.42878(18) 0.4794(3) 0.138(2) Uani 1 1 d . . . . .
H32G H 1.266714 0.438389 0.456066 0.166 Uiso 1 1 calc R U . . .
H32H H 1.296561 0.429426 0.512949 0.166 Uiso 1 1 calc R U . . .
F323 F 1.2530(3) 0.05433(16) 0.0801(3) 0.1875(16) Uani 1 1 d . . . . .
F324 F 1.1861(3) 0.04969(16) 0.1378(3) 0.2028(18) Uani 1 1 d . . . . .
C325 C 1.0783(4) 0.0604(2) -0.5695(4) 0.144(2) Uani 1 1 d . . . . .
H32M H 1.049131 0.055331 -0.559984 0.173 Uiso 1 1 calc R U . . .
H32N H 1.108670 0.049446 -0.547579 0.173 Uiso 1 1 calc R U . . .
C326 C 1.5762(4) 0.2097(2) 0.5278(4) 0.142(2) Uani 1 1 d . . . . .
H32K H 1.589563 0.228497 0.544376 0.170 Uiso 1 1 calc R U . . .
H32L H 1.551261 0.214400 0.494240 0.170 Uiso 1 1 calc R U . . .
C327 C 0.6736(4) -0.0937(2) -0.5776(4) 0.150(3) Uani 1 1 d . . . . .
H32A H 0.654760 -0.082227 -0.607732 0.180 Uiso 1 1 calc R U . . .
H32B H 0.699623 -0.105382 -0.584595 0.180 Uiso 1 1 calc R U . . .
C328 C 1.3958(4) 0.1503(2) -0.0769(3) 0.143(2) Uani 1 1 d . . . . .
H32I H 1.390880 0.132111 -0.096456 0.172 Uiso 1 1 calc R U . . .
H32J H 1.379509 0.166415 -0.099949 0.172 Uiso 1 1 calc R U . . .
C329 C 1.1442(4) 0.2680(3) 0.3433(3) 0.149(3) Uani 1 1 d . . . . .
H329 H 1.122682 0.275088 0.359273 0.178 Uiso 1 1 calc R U . . .
C330 C 1.9712(4) 0.0570(2) 0.5549(5) 0.148(3) Uani 1 1 d . . . . .
H33F H 1.943847 0.049033 0.525079 0.178 Uiso 1 1 calc R U . . .
H33G H 1.960672 0.053995 0.583380 0.178 Uiso 1 1 calc R U . . .
C331 C 1.4951(9) 0.2029(11) 0.6176(7) 0.165(9) Uani 0.5 1 d D . P B 1
H33H H 1.522180 0.187890 0.627121 0.198 Uiso 0.5 1 calc R U P B 1
H33I H 1.513336 0.220483 0.635346 0.198 Uiso 0.5 1 calc R U P B 1
C332 C 0.6381(6) -0.1134(3) -0.5692(6) 0.196(3) Uani 1 1 d . . . . .
H33A H 0.656765 -0.125608 -0.539873 0.236 Uiso 1 1 calc R U . . .
H33B H 0.623690 -0.126455 -0.598179 0.236 Uiso 1 1 calc R U . . .
F333 F 1.2038(4) 0.02295(15) 0.0898(3) 0.229(2) Uani 1 1 d . . . . .
C334 C 1.0961(4) 0.16707(19) -0.3812(4) 0.1302(18) Uani 1 1 d . . . . .
H33J H 1.121801 0.155631 -0.354499 0.156 Uiso 1 1 calc R U . . .
H33K H 1.109063 0.187179 -0.380154 0.156 Uiso 1 1 calc R U . . .
C335 C 1.0068(5) 0.0101(2) -0.2643(6) 0.184(4) Uani 1 1 d . . . . .
H33C H 1.029586 0.012301 -0.229512 0.276 Uiso 1 1 calc R U . . .
H33D H 1.002812 -0.010655 -0.272911 0.276 Uiso 1 1 calc R U . . .
H33E H 0.973304 0.018494 -0.269380 0.276 Uiso 1 1 calc R U . . .
C22 C 1.1370(5) 0.2560(3) -0.4928(3) 0.157(3) Uani 1 1 d . . . . .
H22 H 1.104741 0.267644 -0.505941 0.188 Uiso 1 1 calc R U . . .
C2 C 1.0655(4) 0.0509(3) -0.6257(4) 0.151(3) Uani 1 1 d . . . . .
H2A H 1.032446 0.059175 -0.646888 0.227 Uiso 1 1 calc R U . . .
H2B H 1.063814 0.029617 -0.628212 0.227 Uiso 1 1 calc R U . . .
H2C H 1.092310 0.058059 -0.636619 0.227 Uiso 1 1 calc R U . . .
C3 C 1.0971(5) 0.1040(3) -0.5099(4) 0.158(3) Uani 1 1 d . . . . .
H3A H 1.123417 0.091984 -0.484842 0.189 Uiso 1 1 calc R U . . .
H3B H 1.064811 0.102103 -0.504110 0.189 Uiso 1 1 calc R U . . .
C4 C 0.9823(6) 0.1925(2) 0.1561(3) 0.176(5) Uani 1 1 d . . . . .
H4 H 1.019862 0.190186 0.164109 0.211 Uiso 1 1 calc R U . . .
C5 C 1.0905(4) 0.5131(2) 0.0306(5) 0.156(3) Uani 1 1 d . . . . .
H5A H 1.085495 0.499226 0.003226 0.187 Uiso 1 1 calc R U . . .
H5B H 1.060740 0.526489 0.020012 0.187 Uiso 1 1 calc R U . . .
C6 C 1.1332(4) 0.2325(3) -0.5322(3) 0.159(3) Uani 1 1 d . . . . .
H6A H 1.129393 0.241937 -0.563538 0.238 Uiso 1 1 calc R U . . .
H6B H 1.103400 0.220070 -0.537120 0.238 Uiso 1 1 calc R U . . .
H6C H 1.164308 0.220592 -0.520734 0.238 Uiso 1 1 calc R U . . .
C7 C 1.0279(5) 0.37645(19) -0.0762(5) 0.173(4) Uani 1 1 d . . . . .
H7A H 1.064174 0.381054 -0.069705 0.208 Uiso 1 1 calc R U . . .
H7B H 1.007066 0.383070 -0.110203 0.208 Uiso 1 1 calc R U . . .
C8 C 1.0852(5) 0.1519(3) -0.4366(5) 0.175(4) Uani 1 1 d . . . . .
H8A H 1.071037 0.132103 -0.437404 0.210 Uiso 1 1 calc R U . . .
H8B H 1.059491 0.163593 -0.462784 0.210 Uiso 1 1 calc R U . . .
C9 C 1.5494(6) 0.1969(2) 0.5534(6) 0.189(4) Uani 1 1 d . . . . .
H9A H 1.575253 0.191721 0.586408 0.227 Uiso 1 1 calc R U . . .
H9B H 1.536461 0.178197 0.536315 0.227 Uiso 1 1 calc R U . . .
C10 C 0.6299(5) 0.3379(3) -0.2263(4) 0.163(3) Uani 1 1 d D . . . .
H10A H 0.618797 0.319819 -0.245851 0.195 Uiso 0.5 1 calc R U P C 1
H10B H 0.615058 0.353662 -0.250765 0.195 Uiso 0.5 1 calc R U P C 1
H10C H 0.612409 0.320624 -0.245480 0.195 Uiso 0.5 1 calc R U P D 2
H10D H 0.611047 0.355587 -0.242845 0.195 Uiso 0.5 1 calc R U P D 2
C11 C 1.3966(5) 0.4869(2) 0.4994(4) 0.164(3) Uani 1 1 d . . . . .
H11D H 1.392792 0.487825 0.464178 0.197 Uiso 1 1 calc R U . . .
H11E H 1.426512 0.474256 0.516786 0.197 Uiso 1 1 calc R U . . .
C12 C 0.6800(5) 0.1549(4) -0.2853(5) 0.214(7) Uani 1 1 d . . . . .
H12C H 0.694132 0.134909 -0.281087 0.257 Uiso 1 1 calc R U . . .
H12D H 0.705566 0.167374 -0.260416 0.257 Uiso 1 1 calc R U . . .
C13 C 0.9310(4) 0.2794(3) -0.7079(4) 0.165(4) Uani 1 1 d . . . . .
H13 H 0.920323 0.286016 -0.741128 0.198 Uiso 1 1 calc R U . . .
C14 C 1.1148(7) 0.1370(3) -0.5029(5) 0.203(5) Uani 1 1 d . . . . .
H14C H 1.086700 0.149049 -0.525878 0.243 Uiso 1 1 calc R U . . .
H14D H 1.144560 0.139095 -0.512870 0.243 Uiso 1 1 calc R U . . .
C15 C 1.2381(7) 0.4712(3) 0.3507(4) 0.214(6) Uani 1 1 d . . . . .
H15A H 1.201198 0.468091 0.333907 0.320 Uiso 1 1 calc R U . . .
H15B H 1.245933 0.491865 0.348793 0.320 Uiso 1 1 calc R U . . .
H15C H 1.248791 0.465463 0.385605 0.320 Uiso 1 1 calc R U . . .
C16 C 1.4092(6) 0.5181(2) 0.5217(5) 0.179(3) Uani 1 1 d . . . . .
H16 H 1.376618 0.529569 0.509298 0.214 Uiso 1 1 calc R U . . .
C17 C 0.9915(4) -0.0516(2) -0.1754(4) 0.154(2) Uani 1 1 d . . . . .
H17C H 1.014709 -0.035532 -0.175788 0.185 Uiso 1 1 calc R U . . .
H17D H 0.981675 -0.048517 -0.146421 0.185 Uiso 1 1 calc R U . . .
C18 C 2.0217(4) 0.0392(3) 0.5644(5) 0.172(4) Uani 1 1 d . . . . .
H18C H 2.033498 0.043479 0.537042 0.207 Uiso 1 1 calc R U . . .
H18D H 2.048336 0.046463 0.595407 0.207 Uiso 1 1 calc R U . . .
C19 C 1.5016(4) 0.2114(3) 0.5640(4) 0.161(3) Uani 1 1 d D . . . .
H19C H 1.469546 0.205795 0.536433 0.193 Uiso 0.5 1 calc R U P B 1
H19D H 1.504719 0.232823 0.562702 0.193 Uiso 0.5 1 calc R U P B 1
H19E H 1.505042 0.232830 0.563382 0.193 Uiso 0.5 1 calc R U P B 2
H19F H 1.469549 0.206091 0.536179 0.193 Uiso 0.5 1 calc R U P B 2
C20 C 1.1787(6) 0.2758(3) -0.4868(5) 0.191(4) Uani 1 1 d . . . . .
H20C H 1.202544 0.266781 -0.499982 0.287 Uiso 1 1 calc R U . . .
H20D H 1.196764 0.280128 -0.451557 0.287 Uiso 1 1 calc R U . . .
H20E H 1.165188 0.293830 -0.504916 0.287 Uiso 1 1 calc R U . . .
C21 C 1.0200(4) -0.0796(3) -0.1685(5) 0.160(3) Uani 1 1 d . . . . .
H21 H 0.995473 -0.095806 -0.171112 0.193 Uiso 1 1 calc R U . . .
C24 C 1.5329(6) 0.1578(4) -0.0565(6) 0.210(4) Uani 1 1 d . . . . .
H24F H 1.541243 0.176957 -0.039721 0.252 Uiso 1 1 calc R U . . .
H24G H 1.549535 0.157424 -0.080989 0.252 Uiso 1 1 calc R U . . .
C25 C 1.0644(6) -0.0808(4) -0.1141(6) 0.224(6) Uani 1 1 d . . . . .
H25D H 1.093061 -0.068495 -0.113214 0.337 Uiso 1 1 calc R U . . .
H25E H 1.076233 -0.100936 -0.106232 0.337 Uiso 1 1 calc R U . . .
H25F H 1.050864 -0.073798 -0.089600 0.337 Uiso 1 1 calc R U . . .
C26 C 1.0125(7) 0.3917(2) -0.0420(6) 0.209(4) Uani 1 1 d . . . . .
H26F H 1.039418 0.390080 -0.008322 0.251 Uiso 1 1 calc R U . . .
H26G H 0.980699 0.382939 -0.041190 0.251 Uiso 1 1 calc R U . . .
C27 C 0.9568(5) 0.4355(3) -0.1079(7) 0.215(4) Uani 1 1 d . . . . .
H27C H 0.963655 0.428235 -0.136467 0.323 Uiso 1 1 calc R U . . .
H27D H 0.953586 0.456758 -0.109902 0.323 Uiso 1 1 calc R U . . .
H27E H 0.924812 0.427009 -0.108127 0.323 Uiso 1 1 calc R U . . .
C28 C 2.0182(4) 0.0062(3) 0.5685(6) 0.170(4) Uani 1 1 d . . . . .
H28M H 1.991593 -0.001118 0.537553 0.204 Uiso 1 1 calc R U . . .
H28N H 2.006657 0.001858 0.595999 0.204 Uiso 1 1 calc R U . . .
C30 C 0.9826(4) 0.2719(3) -0.6804(4) 0.176(5) Uani 1 1 d . . . . .
H30 H 1.007829 0.275697 -0.693942 0.212 Uiso 1 1 calc R U . . .
C31 C 0.6329(7) 0.1544(5) -0.2739(6) 0.249(8) Uani 1 1 d D . . . .
H31R H 0.607071 0.141474 -0.297531 0.299 Uiso 1 1 calc R U . . .
H31S H 0.618192 0.174272 -0.277379 0.299 Uiso 1 1 calc R U . . .
C32 C 1.1304(6) 0.1501(3) -0.4467(5) 0.191(4) Uani 1 1 d . . . . .
H32O H 1.155562 0.137117 -0.422412 0.229 Uiso 1 1 calc R U . . .
H32P H 1.146035 0.169603 -0.444456 0.229 Uiso 1 1 calc R U . . .
C35 C 0.9232(7) 0.1442(7) -0.6504(11) 0.210(6) Uani 0.5 1 d . . P E 1
H35 H 0.886418 0.149783 -0.667935 0.252 Uiso 0.5 1 calc R U P E 1
C36 C 1.0504(6) 0.4793(4) 0.0712(7) 0.240(5) Uani 1 1 d D . . . .
H36A H 1.049057 0.462674 0.049129 0.288 Uiso 1 1 calc R U . . .
H36B H 1.018374 0.490565 0.055938 0.288 Uiso 1 1 calc R U . . .
C37 C 1.0967(6) 0.4463(5) 0.1379(8) 0.267(6) Uani 1 1 d D . . . .
H37 H 1.127022 0.458407 0.140297 0.321 Uiso 1 1 calc R U . . .
C38 C 1.4788(5) 0.1581(3) -0.0847(5) 0.176(3) Uani 1 1 d . . . . .
H38A H 1.469455 0.141544 -0.108115 0.211 Uiso 1 1 calc R U . . .
H38B H 1.469305 0.176356 -0.104212 0.211 Uiso 1 1 calc R U . . .
C39 C 1.0430(6) -0.0846(3) -0.2073(6) 0.201(4) Uani 1 1 d . . . . .
H39A H 1.015595 -0.088274 -0.239471 0.302 Uiso 1 1 calc R U . . .
H39B H 1.066098 -0.101358 -0.197811 0.302 Uiso 1 1 calc R U . . .
H39C H 1.062275 -0.067236 -0.209653 0.302 Uiso 1 1 calc R U . . .
C40 C 0.9741(14) 0.1663(4) 0.1674(6) 0.369(16) Uani 1 1 d . . . . .
H40A H 1.005754 0.158349 0.191865 0.553 Uiso 1 1 calc R U . . .
H40B H 0.962923 0.154201 0.137506 0.553 Uiso 1 1 calc R U . . .
H40C H 0.947450 0.166596 0.181354 0.553 Uiso 1 1 calc R U . . .
C41 C 0.8609(6) 0.2113(5) -0.7601(6) 0.137(4) Uani 0.5 1 d D . P E 1
H41A H 0.883416 0.218871 -0.776501 0.165 Uiso 0.5 1 calc R U P E 1
H41B H 0.855375 0.227273 -0.739834 0.165 Uiso 0.5 1 calc R U P E 1
C42 C 1.1444(7) 0.5579(2) -0.2450(5) 0.214(6) Uani 1 1 d D . . . .
H42A H 1.113853 0.548510 -0.269934 0.256 Uiso 1 1 calc R U . . .
H42B H 1.175193 0.549785 -0.248960 0.256 Uiso 1 1 calc R U . . .
C43 C 1.2953(6) 0.2200(3) 0.4979(5) 0.188(4) Uani 1 1 d D . . . .
H43A H 1.283023 0.228875 0.522367 0.226 Uiso 1 1 calc R U . . .
H43B H 1.326748 0.208798 0.516266 0.226 Uiso 1 1 calc R U . . .
C44 C 0.6695(7) 0.0373(4) -0.9107(5) 0.221(4) Uani 1 1 d . . . . .
H44A H 0.645742 0.040578 -0.945399 0.266 Uiso 1 1 calc R U . . .
H44B H 0.674099 0.016064 -0.905621 0.266 Uiso 1 1 calc R U . . .
C45 C 0.7248(6) 0.0518(4) -0.9035(4) 0.207(4) Uani 1 1 d . . . . .
H45A H 0.738261 0.043643 -0.927628 0.248 Uiso 1 1 calc R U . . .
H45B H 0.721718 0.073206 -0.907901 0.248 Uiso 1 1 calc R U . . .
O49 O 0.8853(6) 0.1901(4) -0.7300(8) 0.211(7) Uani 0.5 1 d . . P E 1
C50 C 0.6465(8) 0.1432(5) -0.2193(7) 0.291(10) Uani 1 1 d D . . . .
H50A H 0.615056 0.148261 -0.213516 0.349 Uiso 1 1 calc R U . . .
H50B H 0.644446 0.121822 -0.224276 0.349 Uiso 1 1 calc R U . . .
C51 C 1.4302(8) 0.5188(3) 0.5803(6) 0.250(6) Uani 1 1 d . . . . .
H51A H 1.411011 0.504811 0.592141 0.375 Uiso 1 1 calc R U . . .
H51B H 1.425935 0.538370 0.591527 0.375 Uiso 1 1 calc R U . . .
H51C H 1.466523 0.513550 0.593638 0.375 Uiso 1 1 calc R U . . .
C52 C 0.5924(9) 0.3383(4) -0.1999(8) 0.172(5) Uani 0.5 1 d D . P F 1
C53 C 1.5602(7) 0.1353(5) -0.0176(8) 0.231(5) Uani 1 1 d . . . . .
H53 H 1.543096 0.133807 0.006832 0.277 Uiso 1 1 calc R U . . .
C54 C 1.0533(5) 0.4675(4) 0.1218(7) 0.255(5) Uani 1 1 d D . . . .
H54A H 1.059801 0.483568 0.146104 0.305 Uiso 1 1 calc R U . . .
H54B H 1.020885 0.457788 0.118481 0.305 Uiso 1 1 calc R U . . .
C55 C 1.4244(7) 0.0635(3) 0.2350(6) 0.223(5) Uani 1 1 d . . . . .
H55A H 1.400041 0.065828 0.251859 0.267 Uiso 1 1 calc R U . . .
H55B H 1.416131 0.044994 0.216093 0.267 Uiso 1 1 calc R U . . .
C57 C 0.7789(8) 0.4296(3) -0.5570(10) 0.290(8) Uani 1 1 d . . . . .
H57A H 0.780079 0.446335 -0.535170 0.348 Uiso 1 1 calc R U . . .
H57B H 0.750610 0.433089 -0.589208 0.348 Uiso 1 1 calc R U . . .
C58 C 0.9313(9) 0.1356(8) -0.6005(12) 0.226(7) Uani 0.5 1 d . . P E 1
H58A H 0.926136 0.114588 -0.599505 0.340 Uiso 0.5 1 calc R U P E 1
H58B H 0.906887 0.145852 -0.589531 0.340 Uiso 0.5 1 calc R U P E 1
H58C H 0.966264 0.140594 -0.578577 0.340 Uiso 0.5 1 calc R U P E 1
C61 C 1.1070(8) 0.4381(6) 0.1914(8) 0.309(7) Uani 1 1 d D . . . .
H61A H 1.083821 0.448967 0.203096 0.464 Uiso 1 1 calc R U . . .
H61B H 1.142522 0.442823 0.212104 0.464 Uiso 1 1 calc R U . . .
H61C H 1.101295 0.417172 0.193412 0.464 Uiso 1 1 calc R U . . .
C62 C 0.6456(7) 0.0488(4) -0.8771(6) 0.221(5) Uani 1 1 d . . . . .
H62 H 0.668159 0.042889 -0.842726 0.266 Uiso 1 1 calc R U . . .
C63 C 0.6412(8) 0.0815(4) -0.8769(7) 0.242(6) Uani 1 1 d . . . . .
H63A H 0.675484 0.090153 -0.864733 0.363 Uiso 1 1 calc R U . . .
H63B H 0.623320 0.087237 -0.855265 0.363 Uiso 1 1 calc R U . . .
H63C H 0.621895 0.088378 -0.910734 0.363 Uiso 1 1 calc R U . . .
C65 C 1.2531(7) 0.1988(3) 0.4631(7) 0.245(6) Uani 1 1 d D . . . .
H65A H 1.219437 0.208667 0.452480 0.295 Uiso 1 1 calc R U . . .
H65B H 1.260481 0.194859 0.433004 0.295 Uiso 1 1 calc R U . . .
C67 C 0.9331(7) 0.1867(5) -0.7029(7) 0.142(5) Uani 0.5 1 d . . P E 1
H67A H 0.946175 0.206037 -0.688989 0.171 Uiso 0.5 1 calc R U P E 1
H67B H 0.950393 0.181593 -0.725779 0.171 Uiso 0.5 1 calc R U P E 1
C68 C 1.1420(8) 0.5910(3) -0.2537(6) 0.268(7) Uani 1 1 d D . . . .
H68A H 1.142539 0.594863 -0.286941 0.322 Uiso 1 1 calc R U . . .
H68B H 1.172975 0.599981 -0.228878 0.322 Uiso 1 1 calc R U . . .
C71 C 1.0024(5) 0.4267(2) -0.0583(7) 0.214(4) Uani 1 1 d . . . . .
H71 H 0.997032 0.437189 -0.030534 0.257 Uiso 1 1 calc R U . . .
C84 C 1.2495(8) 0.1697(3) 0.4875(6) 0.227(6) Uani 1 1 d D . . . .
H84A H 1.277297 0.156250 0.488395 0.273 Uiso 1 1 calc R U . . .
H84B H 1.215999 0.160151 0.470218 0.273 Uiso 1 1 calc R U . . .
C89 C 0.5970(9) 0.0356(5) -0.8872(9) 0.291(8) Uani 1 1 d . . . . .
H89A H 0.573580 0.041101 -0.920536 0.436 Uiso 1 1 calc R U . . .
H89B H 0.583156 0.042295 -0.862764 0.436 Uiso 1 1 calc R U . . .
H89C H 0.600915 0.014419 -0.885151 0.436 Uiso 1 1 calc R U . . .
C91 C 1.0516(6) 0.4408(3) -0.0645(9) 0.273(7) Uani 1 1 d . . . . .
H91A H 1.082693 0.431636 -0.041133 0.409 Uiso 1 1 calc R U . . .
H91B H 1.052565 0.461757 -0.057606 0.409 Uiso 1 1 calc R U . . .
H91C H 1.049716 0.437785 -0.098454 0.409 Uiso 1 1 calc R U . . .
C5AA C 0.6869(10) 0.1456(10) -0.1675(9) 0.56(2) Uani 1 1 d D . . . .
H5AA H 0.691494 0.166366 -0.157515 0.677 Uiso 1 1 calc R U . . .
H5AB H 0.719971 0.138346 -0.167544 0.677 Uiso 1 1 calc R U . . .
C110 C 0.9337(10) 0.1169(8) -0.6734(13) 0.236(7) Uani 0.5 1 d . . P E 1
H11A H 0.930772 0.100000 -0.654080 0.355 Uiso 0.5 1 calc R U P E 1
H11B H 0.968414 0.117734 -0.673514 0.355 Uiso 0.5 1 calc R U P E 1
H11C H 0.908890 0.115143 -0.707506 0.355 Uiso 0.5 1 calc R U P E 1
C7AA C 1.4382(9) 0.2070(5) 0.6088(8) 0.170(5) Uani 0.5 1 d D . P B 2
H7AA H 1.429816 0.227925 0.603423 0.204 Uiso 0.5 1 calc R U P B 2
H7AB H 1.416287 0.196493 0.578537 0.204 Uiso 0.5 1 calc R U P B 2
C3AA C 0.5933(6) -0.0973(4) -0.5604(6) 0.224(4) Uani 1 1 d D . . . .
H3AA H 0.604610 -0.078625 -0.541896 0.269 Uiso 1 1 calc R U . . .
C4BA C 0.8307(8) 0.4285(5) -0.5657(11) 0.289(7) Uani 1 1 d D . . . .
C8AA C 1.4240(10) 0.1964(5) 0.6527(8) 0.176(5) Uani 0.5 1 d D . P B 2
H8AA H 1.440605 0.210091 0.680476 0.211 Uiso 0.5 1 calc R U P B 2
H8AB H 1.440967 0.177362 0.663185 0.211 Uiso 0.5 1 calc R U P B 2
C2BA C 1.0983(9) 0.4204(6) 0.1036(9) 0.342(11) Uani 1 1 d D . . . .
H2BA H 1.075972 0.404756 0.106279 0.512 Uiso 1 1 calc R U . . .
H2BB H 1.133500 0.413199 0.113835 0.512 Uiso 1 1 calc R U . . .
H2BC H 1.086571 0.427166 0.069131 0.512 Uiso 1 1 calc R U . . .
C3BA C 0.5996(12) 0.3659(5) -0.1714(9) 0.186(7) Uani 0.5 1 d D . P F 1
H3BA H 0.623236 0.378608 -0.179605 0.279 Uiso 0.5 1 calc R U P F 1
H3BB H 0.613881 0.361597 -0.135764 0.279 Uiso 0.5 1 calc R U P F 1
H3BC H 0.566562 0.375710 -0.179877 0.279 Uiso 0.5 1 calc R U P F 1
C6AA C 1.4952(12) 0.2027(10) 0.6153(10) 0.181(9) Uani 0.5 1 d D . P B 2
H6AA H 1.505309 0.182114 0.623681 0.217 Uiso 0.5 1 calc R U P B 2
H6AB H 1.517523 0.215085 0.642697 0.217 Uiso 0.5 1 calc R U P B 2
C4AA C 0.5661(8) -0.0924(5) -0.6198(6) 0.285(8) Uani 1 1 d D . . . .
H4AA H 0.589667 -0.082183 -0.631839 0.427 Uiso 1 1 calc R U . . .
H4AB H 0.534977 -0.080728 -0.627085 0.427 Uiso 1 1 calc R U . . .
H4AC H 0.557032 -0.111293 -0.636455 0.427 Uiso 1 1 calc R U . . .
C0AA C 1.4740(10) 0.0618(4) 0.2706(9) 0.294(9) Uani 1 1 d D . . . .
H0AA H 1.475829 0.047193 0.296261 0.352 Uiso 1 1 calc R U . . .
H0AB H 1.485029 0.080872 0.286842 0.352 Uiso 1 1 calc R U . . .
C161 C 0.5692(7) -0.1191(5) -0.5328(6) 0.266(6) Uani 1 1 d D . . . .
H16A H 0.571135 -0.139062 -0.544043 0.399 Uiso 1 1 calc R U . . .
H16B H 0.533288 -0.113962 -0.540534 0.399 Uiso 1 1 calc R U . . .
H16C H 0.588199 -0.117872 -0.496964 0.399 Uiso 1 1 calc R U . . .
C2AA C 1.0585(11) 0.5877(16) -0.297(2) 0.72(4) Uani 1 1 d D . . . .
C7BA C 0.9529(9) 0.1647(8) -0.6590(12) 0.228(7) Uani 0.5 1 d . . P E 1
H7BA H 0.982189 0.154359 -0.662505 0.273 Uiso 0.5 1 calc R U P E 1
H7BB H 0.967160 0.176503 -0.628363 0.273 Uiso 0.5 1 calc R U P E 1
C9AA C 1.3609(11) 0.1922(7) 0.6485(10) 0.193(8) Uani 0.5 1 d . . P B 2
H9AA H 1.347845 0.172886 0.634321 0.232 Uiso 0.5 1 calc R U P B 2
H9AB H 1.359532 0.193435 0.681911 0.232 Uiso 0.5 1 calc R U P B 2
C0BA C 1.4983(10) 0.1758(6) 0.7079(10) 0.189(7) Uani 0.5 1 d D . P B 1
H0BA H 1.463860 0.169088 0.704730 0.227 Uiso 0.5 1 calc R U P B 1
H0BB H 1.503069 0.193691 0.728200 0.227 Uiso 0.5 1 calc R U P B 1
C8BA C 2.0688(4) -0.0109(3) 0.5778(7) 0.217(6) Uani 1 1 d . . . . .
H8BA H 2.079237 -0.007972 0.549164 0.260 Uiso 1 1 calc R U . . .
H8BB H 2.096246 -0.002984 0.607588 0.260 Uiso 1 1 calc R U . . .
C1CA C 1.4487(6) 0.5337(3) 0.5018(7) 0.220(5) Uani 1 1 d . . . . .
H1CA H 1.476139 0.520132 0.503735 0.329 Uiso 1 1 calc R U . . .
H1CB H 1.463409 0.550887 0.522233 0.329 Uiso 1 1 calc R U . . .
H1CC H 1.430666 0.539769 0.467278 0.329 Uiso 1 1 calc R U . . .
C9BA C 2.0635(5) -0.0438(3) 0.5850(7) 0.217(6) Uani 1 1 d . . . . .
H9BA H 2.061032 -0.047213 0.617313 0.326 Uiso 1 1 calc R U . . .
H9BB H 2.093563 -0.054011 0.583811 0.326 Uiso 1 1 calc R U . . .
H9BC H 2.032602 -0.051164 0.558652 0.326 Uiso 1 1 calc R U . . .
C3CA C 1.0847(7) 0.0151(3) -0.2893(8) 0.243(7) Uani 1 1 d . . . . .
H3CA H 1.098068 0.027516 -0.309127 0.365 Uiso 1 1 calc R U . . .
H3CB H 1.083729 -0.005119 -0.300103 0.365 Uiso 1 1 calc R U . . .
H3CC H 1.106996 0.016708 -0.254216 0.365 Uiso 1 1 calc R U . . .
C5CA C 1.2559(12) 0.1801(5) 0.5416(8) 0.317(12) Uani 1 1 d D . . . .
C56 C 1.6161(9) 0.1416(6) 0.0095(11) 0.339(12) Uani 1 1 d . . . . .
H56A H 1.625576 0.158941 -0.004606 0.509 Uiso 1 1 calc R U . . .
H56B H 1.636397 0.124942 0.006223 0.509 Uiso 1 1 calc R U . . .
H56C H 1.622902 0.144917 0.044700 0.509 Uiso 1 1 calc R U . . .
C95 C 1.5486(13) 0.1073(6) -0.0502(10) 0.353(13) Uani 1 1 d . . . . .
H95A H 1.513073 0.107886 -0.073930 0.529 Uiso 1 1 calc R U . . .
H95B H 1.553620 0.090129 -0.028954 0.529 Uiso 1 1 calc R U . . .
H95C H 1.571736 0.106357 -0.068218 0.529 Uiso 1 1 calc R U . . .
C2CA C 1.0928(11) 0.6059(4) -0.2499(10) 0.312(9) Uani 1 1 d D . . . .
C124 C 0.856(3) 0.4425(14) -0.5119(16) 0.395(19) Uani 0.5 1 d D . P G 1
H12A H 0.858480 0.423653 -0.494551 0.474 Uiso 0.5 1 calc R U P G 1
H12B H 0.890402 0.444343 -0.513786 0.474 Uiso 0.5 1 calc R U P G 1
C4CA C 1.5093(10) 0.0522(9) 0.2413(12) 0.402(18) Uani 1 1 d D . . . .
C5BA C 0.6721(10) 0.1276(11) -0.1279(10) 0.58(3) Uani 1 1 d D . . . .
H5BA H 0.665434 0.107302 -0.138709 0.870 Uiso 1 1 calc R U . . .
H5BB H 0.641248 0.136029 -0.125265 0.870 Uiso 1 1 calc R U . . .
H5BC H 0.700333 0.128450 -0.095550 0.870 Uiso 1 1 calc R U . . .
C0CA C 0.6174(14) 0.3135(6) -0.1650(10) 0.184(8) Uani 0.5 1 d D . P F 1
H0CA H 0.620610 0.296580 -0.184118 0.275 Uiso 0.5 1 calc R U P F 1
H0CB H 0.596404 0.308352 -0.145955 0.275 Uiso 0.5 1 calc R U P F 1
H0CC H 0.651524 0.319514 -0.142163 0.275 Uiso 0.5 1 calc R U P F 1
C8CA C 1.4743(17) 0.1942(15) 0.6591(17) 0.38(2) Uani 0.5 1 d D . P B 1
H8CA H 1.465374 0.213030 0.670396 0.451 Uiso 0.5 1 calc R U P B 1
H8CB H 1.441186 0.184521 0.640664 0.451 Uiso 0.5 1 calc R U P B 1
C1BA C 0.871(3) 0.4613(9) -0.4626(15) 0.38(3) Uani 0.5 1 d D . P G 1
H1BA H 0.904510 0.454926 -0.438831 0.576 Uiso 0.5 1 calc R U P G 1
H1BB H 0.845166 0.458565 -0.448075 0.576 Uiso 0.5 1 calc R U P G 1
H1BC H 0.872810 0.481866 -0.470485 0.576 Uiso 0.5 1 calc R U P G 1
C1 C 0.805(2) 0.4557(11) -0.6533(19) 0.35(3) Uani 0.5 1 d . . P G 2
H1A H 0.790858 0.437132 -0.669035 0.530 Uiso 0.5 1 calc R U P G 2
H1B H 0.823125 0.465230 -0.672003 0.530 Uiso 0.5 1 calc R U P G 2
H1C H 0.776984 0.468302 -0.652956 0.530 Uiso 0.5 1 calc R U P G 2
C0DA C 0.8433(13) 0.4501(6) -0.5983(13) 0.205(8) Uani 0.5 1 d . . P G 2
H0DA H 0.876320 0.444004 -0.599962 0.246 Uiso 0.5 1 calc R U P G 2
H0DB H 0.849384 0.469064 -0.580881 0.246 Uiso 0.5 1 calc R U P G 2
C1DA C 1.3285(12) 0.2155(9) 0.6162(14) 0.56(3) Uani 0.5 1 d D . P B 2
H1DA H 1.293247 0.208517 0.600410 0.836 Uiso 0.5 1 calc R U P B 2
H1DB H 1.341816 0.220621 0.590566 0.836 Uiso 0.5 1 calc R U P B 2
H1DC H 1.329229 0.232727 0.636295 0.836 Uiso 0.5 1 calc R U P B 2
C1AA C 0.6328(10) 0.3360(9) -0.1702(7) 0.199(8) Uani 0.5 1 d D . P F 2
H1AA H 0.656149 0.318753 -0.161721 0.239 Uiso 0.5 1 calc R U P F 2
C2DA C 0.6671(11) 0.3539(9) -0.1255(10) 0.249(14) Uani 0.5 1 d D . P F 2
H2DA H 0.691434 0.365302 -0.134952 0.373 Uiso 0.5 1 calc R U P F 2
H2DB H 0.685926 0.340829 -0.098143 0.373 Uiso 0.5 1 calc R U P F 2
H2DC H 0.645883 0.367148 -0.114880 0.373 Uiso 0.5 1 calc R U P F 2
C7CA C 0.5846(8) 0.3179(6) -0.1702(8) 0.170(8) Uani 0.5 1 d D . P F 2
H7CA H 0.559965 0.331050 -0.164545 0.255 Uiso 0.5 1 calc R U P F 2
H7CB H 0.595831 0.303251 -0.143709 0.255 Uiso 0.5 1 calc R U P F 2
H7CC H 0.568264 0.308126 -0.202248 0.255 Uiso 0.5 1 calc R U P F 2
C3DA C 1.524(7) 0.1567(11) 0.7567(18) 0.97(16) Uani 0.5 1 d D . P B 1
H3DA H 1.513265 0.136381 0.749415 1.461 Uiso 0.5 1 calc R U P B 1
H3DB H 1.513074 0.164005 0.782834 1.461 Uiso 0.5 1 calc R U P B 1
H3DC H 1.561302 0.157982 0.767846 1.461 Uiso 0.5 1 calc R U P B 1

loop_
_atom_site_aniso_label
_atom_site_aniso_U_11
_atom_site_aniso_U_22
_atom_site_aniso_U_33
_atom_site_aniso_U_23
_atom_site_aniso_U_13
_atom_site_aniso_U_12
P001 0.2001(17) 0.1331(12) 0.0852(9) -0.0148(10) 0.0868(11) -0.0236(13)
P002 0.1955(18) 0.1310(13) 0.1012(12) -0.0402(11) 0.0739(11) -0.0092(13)
P003 0.1795(18) 0.1018(11) 0.1580(19) 0.0366(12) 0.0608(13) -0.0089(12)
P004 0.1725(16) 0.1387(15) 0.1244(14) -0.0338(12) 0.0552(15) 0.0114(13)
O005 0.095(2) 0.0728(14) 0.0456(12) -0.0042(10) 0.0300(13) -0.0054(14)
O006 0.117(2) 0.0735(17) 0.0495(13) -0.0019(11) 0.0393(16) -0.0117(17)
O007 0.091(2) 0.1077(19) 0.0500(13) -0.0055(12) 0.0292(15) 0.0051(18)
O008 0.106(2) 0.0768(11) 0.0508(14) -0.0027(10) 0.0296(15) -0.0032(14)
O009 0.098(2) 0.0808(13) 0.0510(16) 0.0093(12) 0.0367(16) 0.0058(15)
O010 0.096(2) 0.0727(11) 0.0489(16) -0.0030(11) 0.0292(16) -0.0105(14)
O011 0.113(2) 0.0826(19) 0.0489(14) -0.0002(12) 0.0387(15) 0.0044(18)
O012 0.143(3) 0.0769(17) 0.0483(13) -0.0007(12) 0.0410(17) -0.0144(19)
O013 0.104(2) 0.0805(13) 0.0577(16) 0.0014(12) 0.0317(16) 0.0016(15)
O014 0.112(2) 0.0710(14) 0.0552(13) 0.0072(12) 0.0293(16) -0.0058(15)
O015 0.093(2) 0.0844(16) 0.0454(12) -0.0018(11) 0.0291(13) -0.0075(15)
O016 0.129(3) 0.0773(16) 0.0471(12) 0.0013(11) 0.0375(15) -0.0056(17)
O017 0.104(2) 0.0813(13) 0.0520(16) 0.0061(12) 0.0306(17) -0.0104(16)
O018 0.104(2) 0.0805(14) 0.0473(14) -0.0008(11) 0.0357(15) -0.0082(14)
N019 0.081(2) 0.0797(14) 0.0471(13) 0.0086(11) 0.0261(15) 0.0032(17)
N020 0.093(2) 0.0818(11) 0.0446(15) 0.0046(11) 0.0259(16) -0.0069(16)
O021 0.108(2) 0.0863(18) 0.0578(13) 0.0049(11) 0.0358(16) 0.0036(17)
O022 0.142(3) 0.0681(16) 0.0531(14) -0.0001(13) 0.0416(18) -0.0112(18)
N023 0.081(2) 0.0710(14) 0.0459(12) 0.0005(11) 0.0219(14) -0.0027(16)
O024 0.0864(19) 0.0714(11) 0.0613(15) 0.0014(10) 0.0246(15) -0.0014(13)
N025 0.093(2) 0.0700(11) 0.0438(15) 0.0009(10) 0.0290(16) -0.0002(14)
O026 0.122(3) 0.0821(15) 0.0570(17) -0.0049(12) 0.0404(18) 0.0093(17)
O027 0.125(3) 0.0694(14) 0.0652(13) 0.0012(12) 0.0442(16) -0.0100(15)
O028 0.121(3) 0.109(2) 0.0567(15) 0.0056(14) 0.0466(18) 0.008(2)
C029 0.071(2) 0.0807(13) 0.0442(15) 0.0074(10) 0.0224(16) 0.0007(16)
O030 0.155(3) 0.0799(18) 0.0543(15) 0.0071(14) 0.0422(19) -0.013(2)
C031 0.084(3) 0.0773(12) 0.0423(15) -0.0038(12) 0.0242(17) -0.0043(16)
O032 0.099(2) 0.0789(15) 0.0734(15) 0.0139(13) 0.0249(17) -0.0058(17)
C033 0.081(3) 0.0776(12) 0.0417(13) 0.0029(10) 0.0221(16) -0.0044(15)
O034 0.124(3) 0.0749(15) 0.0527(15) -0.0033(13) 0.0402(18) 0.0058(17)
O035 0.156(3) 0.0718(13) 0.0584(18) 0.0054(11) 0.041(2) -0.0163(17)
C036 0.073(2) 0.0711(12) 0.0521(13) 0.0053(9) 0.0205(16) 0.0019(15)
O037 0.103(2) 0.0927(16) 0.0466(12) 0.0053(11) 0.0298(15) -0.0153(17)
N038 0.081(2) 0.0775(11) 0.0483(16) -0.0022(10) 0.0254(17) -0.0037(14)
C039 0.080(3) 0.0764(12) 0.0468(13) -0.0007(10) 0.0225(16) 0.0007(15)
O040 0.132(3) 0.099(2) 0.0475(12) 0.0034(12) 0.0404(16) 0.013(2)
O041 0.123(2) 0.1121(16) 0.0571(18) 0.0080(15) 0.0493(18) 0.0109(19)
O042 0.108(2) 0.0968(14) 0.0505(16) 0.0109(13) 0.0358(17) 0.0055(17)
C043 0.068(2) 0.0717(11) 0.0533(13) 0.0022(9) 0.0189(15) 0.0007(14)
C044 0.071(2) 0.0727(12) 0.0442(12) 0.0005(9) 0.0201(15) 0.0004(15)
O045 0.098(2) 0.116(2) 0.0475(13) 0.0071(13) 0.0334(15) 0.005(2)
C046 0.073(2) 0.0724(12) 0.0452(13) -0.0007(11) 0.0203(16) -0.0079(15)
C047 0.072(2) 0.0775(11) 0.0422(13) 0.0014(9) 0.0210(15) -0.0029(15)
N048 0.083(2) 0.0820(15) 0.0634(14) -0.0114(12) 0.0276(17) 0.0015(18)
C049 0.091(3) 0.0713(12) 0.0443(14) 0.0019(10) 0.0271(17) -0.0020(16)
N050 0.089(2) 0.1005(13) 0.0486(17) 0.0046(11) 0.0317(18) 0.0025(16)
N051 0.109(3) 0.0659(13) 0.0548(13) 0.0012(11) 0.0372(16) -0.0024(15)
C052 0.074(2) 0.0781(12) 0.0490(14) -0.0026(10) 0.0206(16) -0.0017(16)
C053 0.092(3) 0.0989(14) 0.0464(15) 0.0095(12) 0.0295(18) -0.0052(19)
O054 0.124(3) 0.0839(13) 0.0498(16) 0.0125(11) 0.0349(18) -0.0014(16)
O055 0.115(3) 0.114(2) 0.0551(14) -0.0036(14) 0.0415(17) -0.004(2)
N056 0.084(2) 0.0751(15) 0.0541(13) 0.0069(11) 0.0214(15) -0.0033(17)
O057 0.126(3) 0.0785(14) 0.0552(18) -0.0071(12) 0.0430(18) -0.0097(16)
C058 0.073(2) 0.0734(11) 0.0450(13) 0.0014(9) 0.0202(15) 0.0003(15)
O059 0.141(3) 0.0685(13) 0.0605(19) 0.0028(12) 0.045(2) 0.0111(16)
O060 0.127(3) 0.1072(19) 0.0556(16) -0.0005(15) 0.0393(19) -0.003(2)
O061 0.106(2) 0.121(2) 0.0552(12) -0.0007(12) 0.0341(16) -0.007(2)
C062 0.075(3) 0.0789(12) 0.0479(13) 0.0044(10) 0.0205(16) -0.0067(15)
O063 0.108(2) 0.111(2) 0.0501(14) 0.0120(13) 0.0390(16) -0.0056(19)
C064 0.078(3) 0.0809(13) 0.0433(12) 0.0000(10) 0.0233(15) -0.0018(16)
C065 0.101(3) 0.0654(13) 0.0501(12) 0.0047(9) 0.0312(16) 0.0008(16)
O066 0.150(3) 0.0904(16) 0.0559(16) -0.0035(15) 0.052(2) 0.005(2)
O067 0.103(2) 0.1217(17) 0.0618(19) -0.0048(16) 0.0343(19) -0.001(2)
O068 0.159(3) 0.0851(13) 0.0549(17) 0.0124(12) 0.040(2) -0.0146(19)
C069 0.076(3) 0.0847(13) 0.0454(15) 0.0070(11) 0.0250(17) -0.0042(17)
C070 0.094(3) 0.0690(12) 0.0459(12) 0.0030(9) 0.0286(16) 0.0008(15)
C071 0.107(3) 0.0716(15) 0.0539(14) -0.0066(10) 0.0382(18) -0.0047(17)
O072 0.112(3) 0.1068(19) 0.0643(16) 0.0202(15) 0.0365(18) -0.0086(19)
N073 0.120(3) 0.0764(17) 0.0612(12) -0.0099(10) 0.0399(17) -0.0031(19)
O074 0.150(3) 0.1101(16) 0.0623(19) -0.0059(15) 0.060(2) 0.006(2)
O075 0.130(3) 0.0719(15) 0.0706(15) -0.0137(12) 0.0450(18) -0.0119(15)
C076 0.070(2) 0.0845(13) 0.0444(14) 0.0059(10) 0.0201(16) 0.0042(17)
O077 0.105(2) 0.0908(14) 0.087(2) -0.0220(13) 0.0354(19) 0.0005(17)
C078 0.106(3) 0.0638(15) 0.0625(13) 0.0002(10) 0.0391(16) -0.0006(16)
C079 0.079(3) 0.0755(13) 0.0563(14) -0.0050(10) 0.0246(17) 0.0002(17)
O080 0.115(3) 0.129(2) 0.0720(15) 0.0224(13) 0.0420(18) -0.002(2)
O081 0.134(3) 0.0784(16) 0.0685(14) 0.0119(12) 0.0354(18) -0.0025(18)
C082 0.082(3) 0.0716(11) 0.0445(13) 0.0016(10) 0.0239(16) -0.0014(15)
C083 0.084(3) 0.080(2) 0.0457(15) -0.0067(13) 0.0262(17) -0.004(2)
N084 0.120(3) 0.0659(16) 0.0685(12) 0.0012(11) 0.0439(17) 0.0042(19)
C085 0.075(3) 0.0863(14) 0.0457(15) 0.0072(12) 0.0275(17) -0.0036(19)
N086 0.139(4) 0.1003(14) 0.0553(16) -0.0065(14) 0.049(2) 0.003(2)
C087 0.073(2) 0.0868(15) 0.0431(14) 0.0064(11) 0.0231(16) 0.0073(19)
C088 0.104(3) 0.0776(14) 0.0470(16) -0.0037(11) 0.0357(19) -0.0086(17)
C089 0.090(3) 0.0822(12) 0.0450(13) 0.0068(10) 0.0232(17) -0.0069(16)
N090 0.121(3) 0.0769(12) 0.0599(16) 0.0092(12) 0.037(2) -0.0052(17)
O091 0.114(3) 0.0781(13) 0.0756(19) -0.0017(12) 0.0410(19) 0.0110(16)
C092 0.078(3) 0.0857(12) 0.0523(14) 0.0031(11) 0.0242(17) 0.0046(17)
O093 0.228(5) 0.068(2) 0.0701(15) -0.0100(14) 0.069(2) 0.008(2)
C094 0.076(3) 0.0867(16) 0.0483(13) 0.0038(11) 0.0230(16) -0.0061(19)
C095 0.069(2) 0.0863(12) 0.0608(15) 0.0168(12) 0.0170(17) -0.0053(17)
C096 0.081(3) 0.0802(13) 0.0544(14) 0.0014(11) 0.0249(17) 0.0012(17)
C097 0.081(3) 0.0794(14) 0.0554(15) -0.0075(10) 0.0245(18) 0.0011(17)
O098 0.097(2) 0.145(3) 0.0636(16) -0.0099(15) 0.0344(17) 0.002(2)
C099 0.081(3) 0.0779(12) 0.0522(14) 0.0074(10) 0.0213(17) -0.0047(16)
C100 0.095(3) 0.0656(13) 0.0458(13) 0.0045(11) 0.0287(17) 0.0019(16)
C101 0.072(3) 0.0934(14) 0.0623(15) -0.0153(11) 0.0235(17) 0.0031(18)
N102 0.135(3) 0.0727(15) 0.0549(14) -0.0077(12) 0.0447(18) -0.0047(18)
C103 0.100(3) 0.0747(13) 0.0452(19) -0.0046(12) 0.032(2) -0.0075(17)
C104 0.076(3) 0.0738(14) 0.0505(14) -0.0035(12) 0.0226(17) -0.0023(18)
O105 0.154(3) 0.0838(13) 0.076(2) -0.0133(12) 0.055(2) 0.0090(19)
C106 0.082(3) 0.0957(13) 0.0469(15) 0.0071(11) 0.0313(18) -0.0031(18)
N107 0.143(3) 0.084(2) 0.067(2) -0.0120(16) 0.056(2) -0.0149(17)
C108 0.071(2) 0.0939(13) 0.0431(14) 0.0027(11) 0.0223(16) 0.0045(17)
O109 0.160(4) 0.108(2) 0.0621(15) -0.0135(13) 0.053(2) 0.011(2)
O110 0.196(4) 0.0815(15) 0.0690(19) -0.0050(15) 0.073(2) 0.006(2)
C111 0.074(3) 0.0960(13) 0.0474(14) -0.0030(11) 0.0227(17) 0.0008(17)
N112 0.088(2) 0.1089(16) 0.0515(13) 0.0056(12) 0.0290(17) -0.0072(19)
C113 0.119(4) 0.0750(14) 0.0527(17) -0.0066(11) 0.041(2) -0.0067(18)
O114 0.123(3) 0.1067(18) 0.093(2) 0.0358(18) 0.041(2) -0.011(2)
C115 0.101(3) 0.0643(17) 0.0562(12) -0.0020(10) 0.0349(15) -0.0019(17)
C116 0.109(3) 0.0670(16) 0.0671(12) -0.0029(11) 0.0412(18) 0.0006(18)
C117 0.087(3) 0.0758(12) 0.0444(15) -0.0037(11) 0.0289(17) -0.0078(16)
C118 0.101(3) 0.0738(13) 0.0448(12) 0.0035(10) 0.0289(17) -0.0015(17)
C119 0.074(3) 0.0962(14) 0.0498(13) 0.0085(10) 0.0220(16) -0.0067(18)
C120 0.111(3) 0.0690(13) 0.0508(13) 0.0060(10) 0.0314(18) -0.0045(17)
C121 0.100(3) 0.0653(14) 0.0509(12) 0.0032(9) 0.0306(16) 0.0007(15)
C122 0.106(3) 0.092(2) 0.0490(16) -0.0037(15) 0.036(2) -0.004(2)
C123 0.113(4) 0.1079(15) 0.0531(18) -0.0038(13) 0.043(2) 0.005(2)
O124 0.142(3) 0.0745(16) 0.0796(17) 0.0077(14) 0.046(2) 0.0198(18)
C125 0.107(3) 0.0684(17) 0.0613(14) -0.0036(13) 0.0406(19) 0.0008(18)
C126 0.106(3) 0.0676(14) 0.0598(14) -0.0081(11) 0.0388(18) -0.0079(16)
C127 0.121(4) 0.0944(14) 0.0549(16) -0.0059(11) 0.044(2) 0.005(2)
O128 0.117(2) 0.138(3) 0.062(2) -0.010(2) 0.0417(18) 0.010(2)
C129 0.080(3) 0.0721(12) 0.0466(16) 0.0038(10) 0.0235(18) 0.0001(15)
C130 0.116(4) 0.0772(13) 0.0509(15) 0.0093(11) 0.030(2) -0.0055(19)
C131 0.109(4) 0.0828(13) 0.0601(13) -0.0097(11) 0.0384(19) 0.0046(19)
C132 0.088(3) 0.0861(13) 0.0480(16) 0.0085(11) 0.0264(18) -0.0076(17)
C133 0.120(4) 0.0673(16) 0.0755(15) -0.0041(12) 0.050(2) 0.0009(18)
C134 0.075(3) 0.0764(13) 0.0626(15) -0.0015(11) 0.0261(18) 0.0032(16)
N135 0.117(2) 0.0761(15) 0.047(2) 0.0054(16) 0.0214(17) -0.0078(15)
C136 0.078(3) 0.0799(13) 0.0540(15) 0.0079(11) 0.0215(17) -0.0056(17)
F137 0.203(4) 0.1356(14) 0.095(2) -0.0138(16) 0.087(2) -0.0311(19)
C138 0.097(3) 0.0962(15) 0.0501(16) 0.0111(14) 0.031(2) -0.005(2)
O139 0.122(3) 0.143(3) 0.0704(17) -0.0293(16) 0.0370(19) 0.015(2)
C140 0.092(3) 0.1028(13) 0.0479(15) 0.0010(12) 0.0345(19) 0.006(2)
O141 0.144(3) 0.0710(15) 0.084(2) -0.0001(13) 0.057(2) 0.0124(17)
C142 0.118(4) 0.0782(17) 0.0517(18) -0.0037(14) 0.031(2) -0.001(2)
C143 0.086(3) 0.0807(13) 0.0452(15) -0.0021(11) 0.0226(18) -0.0037(17)
C144 0.073(2) 0.0725(12) 0.0506(16) 0.0003(10) 0.0195(17) -0.0004(15)
C145 0.072(2) 0.0742(11) 0.0423(14) 0.0013(10) 0.0216(17) -0.0009(15)
C146 0.107(3) 0.0794(12) 0.0500(14) 0.0090(10) 0.0286(19) -0.0072(18)
C147 0.090(3) 0.1103(16) 0.0554(13) 0.0011(11) 0.0329(18) -0.0093(19)
C148 0.077(3) 0.0990(17) 0.0576(15) -0.0141(13) 0.0240(18) 0.004(2)
C149 0.093(3) 0.0864(16) 0.0569(14) 0.0123(12) 0.0252(18) -0.007(2)
C150 0.108(3) 0.0657(14) 0.0657(13) -0.0081(11) 0.0406(17) -0.0025(16)
C151 0.102(3) 0.0735(15) 0.0585(12) -0.0065(11) 0.0377(17) -0.0001(17)
C152 0.079(3) 0.0921(15) 0.0532(15) -0.0030(12) 0.0246(18) -0.001(2)
C153 0.120(4) 0.0714(15) 0.0699(16) 0.0062(11) 0.035(2) 0.0047(19)
C154 0.105(3) 0.0707(14) 0.0653(12) 0.0050(11) 0.0372(19) 0.0021(18)
C155 0.069(3) 0.1154(16) 0.0572(16) -0.0177(12) 0.0220(18) 0.0019(19)
C156 0.133(2) 0.083(3) 0.046(2) -0.0088(17) 0.034(2) -0.0084(19)
C157 0.126(4) 0.1109(16) 0.055(2) -0.0008(14) 0.050(3) 0.007(2)
C158 0.129(3) 0.076(2) 0.052(2) -0.0071(16) 0.042(2) -0.0123(18)
C159 0.086(3) 0.0944(14) 0.0559(14) 0.0133(11) 0.0267(18) -0.0050(18)
C160 0.136(2) 0.0805(16) 0.039(2) -0.0037(17) 0.031(2) -0.0060(14)
O161 0.129(3) 0.117(2) 0.074(2) 0.0218(17) 0.049(2) 0.006(2)
C162 0.102(3) 0.1075(15) 0.0489(16) 0.0013(13) 0.038(2) 0.006(2)
C163 0.099(3) 0.0766(13) 0.0613(13) 0.0073(9) 0.0310(19) -0.0039(17)
C164 0.113(3) 0.0734(13) 0.0498(14) 0.0059(12) 0.031(2) -0.0028(18)
C165 0.092(3) 0.0884(13) 0.0450(13) 0.0079(10) 0.0229(17) -0.0093(18)
C166 0.076(3) 0.0846(13) 0.0708(15) 0.0174(12) 0.0200(18) -0.0048(18)
C167 0.076(3) 0.0999(14) 0.0456(14) 0.0079(12) 0.0257(17) 0.0052(18)
C168 0.102(3) 0.0647(14) 0.0573(12) -0.0001(10) 0.0360(15) -0.0009(16)
C169 0.100(3) 0.101(2) 0.0519(17) 0.0045(16) 0.036(2) 0.002(2)
C170 0.082(3) 0.1207(17) 0.0665(17) -0.0274(13) 0.025(2) 0.002(2)
F171 0.204(3) 0.151(3) 0.0864(12) -0.0156(16) 0.0846(14) -0.028(2)
C172 0.101(3) 0.0673(14) 0.0594(12) -0.0059(10) 0.0362(16) -0.0013(16)
C173 0.120(4) 0.099(3) 0.0496(17) 0.0067(18) 0.035(2) -0.019(3)
C174 0.134(4) 0.0822(14) 0.056(2) -0.0034(13) 0.049(3) -0.001(2)
C175 0.100(3) 0.0720(17) 0.0614(13) 0.0058(11) 0.0336(19) 0.002(2)
C176 0.149(4) 0.0698(19) 0.0762(15) -0.0058(15) 0.056(2) 0.001(2)
C177 0.107(3) 0.0778(13) 0.0666(15) 0.0101(11) 0.030(2) -0.0004(19)
C178 0.084(3) 0.0803(14) 0.0631(16) 0.0014(13) 0.0291(19) 0.004(2)
C179 0.096(3) 0.095(2) 0.0499(16) 0.0028(15) 0.032(2) -0.002(2)
C180 0.093(3) 0.0995(13) 0.0461(13) 0.0026(11) 0.0330(17) 0.0037(18)
C181 0.102(3) 0.0813(18) 0.0654(18) -0.0071(16) 0.026(2) -0.008(2)
C182 0.111(4) 0.0928(13) 0.0558(15) -0.0087(11) 0.040(2) 0.005(2)
C183 0.139(4) 0.0794(14) 0.0562(18) -0.0056(12) 0.050(2) -0.001(2)
O184 0.163(4) 0.0844(17) 0.084(2) -0.0130(15) 0.042(2) -0.012(2)
C185 0.105(3) 0.1011(13) 0.048(2) -0.0004(12) 0.038(2) 0.006(2)
C186 0.128(4) 0.0953(15) 0.0656(17) -0.0150(15) 0.045(2) 0.006(2)
C187 0.105(3) 0.0796(12) 0.0459(15) 0.0076(11) 0.027(2) -0.0079(18)
C188 0.078(3) 0.1012(14) 0.0674(15) 0.0236(12) 0.0239(18) -0.008(2)
F189 0.207(2) 0.137(2) 0.098(2) -0.010(2) 0.097(2) -0.026(2)
C190 0.120(4) 0.0975(14) 0.0611(15) -0.0126(12) 0.044(2) 0.008(2)
C191 0.134(3) 0.076(2) 0.050(2) -0.0074(16) 0.038(2) -0.0142(17)
N192 0.152(3) 0.0967(19) 0.059(3) 0.004(2) 0.037(2) 0.0218(19)
C193 0.118(4) 0.0763(17) 0.076(2) -0.0043(15) 0.038(2) -0.001(2)
C194 0.088(3) 0.1188(19) 0.0721(16) 0.0231(13) 0.037(2) -0.002(2)
C195 0.109(4) 0.0846(14) 0.0565(16) -0.0082(13) 0.039(2) 0.006(2)
C196 0.141(3) 0.0787(19) 0.061(3) -0.004(2) 0.048(3) 0.0006(18)
F197 0.230(4) 0.1466(19) 0.114(3) -0.0370(18) 0.076(3) 0.015(2)
F198 0.202(2) 0.137(3) 0.124(2) -0.046(2) 0.0660(17) -0.013(2)
C199 0.126(2) 0.0737(16) 0.046(2) 0.0030(18) 0.025(2) -0.0093(15)
C200 0.125(4) 0.108(2) 0.0497(19) 0.0058(17) 0.044(2) -0.007(2)
C201 0.115(4) 0.0771(17) 0.0714(16) 0.0100(12) 0.034(2) 0.004(2)
C202 0.074(3) 0.1253(17) 0.0587(17) -0.0079(13) 0.0227(19) 0.004(2)
N203 0.161(3) 0.087(2) 0.083(3) -0.0074(18) 0.064(2) -0.009(2)
C204 0.110(3) 0.0681(13) 0.0644(12) 0.0027(10) 0.0390(19) 0.0070(17)
C205 0.135(2) 0.072(2) 0.050(2) -0.0093(16) 0.035(2) -0.0135(16)
C206 0.089(3) 0.0898(16) 0.0774(17) 0.0204(14) 0.023(2) -0.012(2)
F207 0.179(3) 0.166(3) 0.1212(18) -0.0313(19) 0.054(2) 0.017(3)
C208 0.122(4) 0.0864(13) 0.0659(16) -0.0131(12) 0.043(2) 0.008(2)
C209 0.114(4) 0.0884(13) 0.0494(16) 0.0105(12) 0.029(2) -0.0092(19)
C210 0.118(4) 0.0844(13) 0.0508(14) 0.0105(11) 0.030(2) -0.0106(19)
C211 0.132(4) 0.0811(15) 0.077(3) -0.0011(17) 0.039(3) 0.006(2)
C212 0.134(3) 0.0712(17) 0.078(3) 0.0082(19) 0.045(3) -0.0103(18)
C213 0.116(3) 0.0771(16) 0.066(3) 0.012(2) 0.025(2) -0.0058(17)
C214 0.119(3) 0.0741(16) 0.067(3) 0.005(2) 0.028(2) -0.0093(18)
C215 0.131(4) 0.0755(18) 0.071(3) 0.0007(18) 0.032(3) -0.014(2)
C216 0.126(3) 0.0755(15) 0.049(3) 0.0072(19) 0.028(2) -0.0062(18)
C217 0.162(5) 0.086(3) 0.051(2) 0.004(2) 0.050(3) -0.004(3)
C218 0.103(3) 0.1031(13) 0.0518(17) -0.0035(12) 0.039(2) 0.004(2)
C219 0.097(3) 0.112(2) 0.057(2) -0.0135(18) 0.028(2) 0.002(2)
C220 0.130(3) 0.078(2) 0.060(3) -0.0115(17) 0.046(2) -0.0136(18)
C221 0.073(3) 0.0945(16) 0.0620(15) 0.0177(13) 0.0210(18) -0.009(2)
F222 0.211(3) 0.157(3) 0.110(2) -0.036(2) 0.088(2) 0.001(3)
C223 0.118(2) 0.085(3) 0.053(2) 0.011(2) 0.0250(17) -0.0039(17)
C224 0.078(3) 0.0966(15) 0.0745(17) -0.0232(12) 0.025(2) 0.0018(19)
N225 0.101(3) 0.1153(19) 0.0701(15) 0.0266(14) 0.035(2) 0.000(2)
C226 0.142(4) 0.0694(16) 0.0683(15) -0.0079(13) 0.053(2) -0.002(2)
O227 0.151(4) 0.0925(19) 0.114(3) -0.023(2) 0.042(3) -0.003(2)
C228 0.125(4) 0.0690(17) 0.090(2) -0.0147(17) 0.049(2) -0.010(2)
C229 0.084(3) 0.0986(14) 0.0768(17) 0.0254(12) 0.026(2) -0.008(2)
C230 0.088(3) 0.1121(18) 0.0754(17) -0.0301(15) 0.027(2) -0.001(2)
C231 0.105(4) 0.160(4) 0.0580(18) 0.0168(19) 0.043(2) 0.016(3)
C232 0.129(3) 0.0730(16) 0.048(2) 0.002(2) 0.029(2) -0.0078(17)
F233 0.233(4) 0.1276(17) 0.124(3) -0.0480(17) 0.104(3) -0.015(2)
C234 0.140(3) 0.079(2) 0.088(3) 0.017(2) 0.048(2) 0.000(2)
C235 0.136(2) 0.090(3) 0.089(3) -0.023(2) 0.0592(19) -0.0219(19)
C236 0.142(3) 0.087(3) 0.060(3) -0.0123(18) 0.047(2) -0.008(2)
C237 0.136(3) 0.0808(16) 0.048(3) 0.002(2) 0.019(2) -0.0017(17)
C238 0.141(5) 0.144(4) 0.068(2) 0.027(2) 0.061(3) 0.027(4)
C239 0.159(6) 0.089(2) 0.069(3) 0.023(2) 0.047(3) 0.003(3)
C240 0.159(4) 0.088(3) 0.066(3) 0.001(2) 0.058(3) -0.007(2)
C241 0.105(3) 0.0679(18) 0.0678(13) -0.0047(11) 0.0401(17) -0.0040(18)
O242 0.140(3) 0.115(3) 0.092(3) 0.021(2) 0.0428(19) -0.001(2)
O243 0.162(3) 0.089(2) 0.101(2) -0.0210(19) 0.032(2) -0.019(2)
C244 0.171(3) 0.083(3) 0.083(3) -0.004(2) 0.072(3) -0.006(2)
F245 0.208(3) 0.168(3) 0.109(2) -0.012(3) 0.099(2) -0.014(2)
F246 0.233(4) 0.1323(14) 0.123(3) -0.0172(17) 0.102(3) -0.0219(19)
C247 0.114(2) 0.129(4) 0.057(2) -0.016(2) 0.033(2) 0.006(3)
C248 0.153(4) 0.084(3) 0.084(3) -0.005(2) 0.064(3) -0.017(2)
C249 0.108(4) 0.0794(17) 0.090(3) 0.011(2) 0.030(3) -0.006(2)
C250 0.135(5) 0.0794(17) 0.092(4) 0.004(2) 0.055(4) 0.015(3)
C251 0.178(6) 0.098(3) 0.060(2) 0.019(2) 0.042(3) -0.024(4)
C252 0.165(3) 0.076(3) 0.074(3) -0.0010(19) 0.063(3) -0.004(2)
C253 0.210(7) 0.102(3) 0.069(2) -0.014(2) 0.074(4) 0.002(3)
C254 0.156(3) 0.0971(19) 0.073(3) 0.003(2) 0.058(3) 0.017(2)
C255 0.132(5) 0.0805(19) 0.083(3) 0.0178(19) 0.034(3) -0.002(2)
F256 0.183(3) 0.1335(17) 0.111(2) -0.0250(17) 0.021(2) 0.0499(19)
C257 0.186(7) 0.084(3) 0.067(3) 0.010(2) 0.050(3) -0.026(4)
O258 0.165(3) 0.208(6) 0.135(4) -0.047(4) 0.081(3) 0.014(4)
F259 0.189(3) 0.170(4) 0.170(3) 0.053(3) 0.046(2) -0.013(3)
C260 0.156(6) 0.099(3) 0.071(3) 0.019(2) 0.049(3) 0.013(3)
O261 0.239(5) 0.104(3) 0.101(3) -0.021(2) 0.082(4) -0.008(3)
F262 0.232(4) 0.1050(15) 0.151(3) 0.0261(17) 0.069(3) -0.0149(19)
C263 0.151(4) 0.072(2) 0.092(3) -0.0181(18) 0.051(2) -0.017(2)
C264 0.150(5) 0.123(3) 0.063(3) 0.025(3) 0.055(3) 0.003(3)
F265 0.245(4) 0.154(3) 0.135(2) -0.019(2) 0.078(3) 0.039(3)
F266 0.218(3) 0.157(3) 0.0908(13) -0.0063(17) 0.0842(15) -0.005(3)
C267 0.142(4) 0.152(3) 0.084(3) -0.040(3) 0.045(3) 0.017(4)
C268 0.137(5) 0.0915(16) 0.125(4) -0.0294(19) 0.047(3) 0.002(3)
O269 0.233(6) 0.104(2) 0.112(3) 0.037(2) 0.066(4) 0.001(3)
O270 0.205(4) 0.096(3) 0.155(5) 0.010(3) 0.101(4) -0.006(3)
C271 0.161(6) 0.100(3) 0.088(3) 0.026(2) 0.046(3) -0.007(3)
F272 0.239(4) 0.151(3) 0.118(2) -0.029(2) 0.098(2) -0.005(3)
C273 0.147(3) 0.094(2) 0.048(3) 0.004(2) 0.020(2) 0.0127(19)
F275 0.194(2) 0.145(3) 0.153(3) -0.026(3) 0.060(2) 0.048(2)
C276 0.137(5) 0.180(5) 0.070(2) 0.018(3) 0.061(3) 0.042(4)
C277 0.116(2) 0.115(4) 0.070(3) 0.003(3) 0.023(2) -0.012(2)
C278 0.113(2) 0.137(4) 0.0679(17) -0.015(2) 0.0451(16) -0.022(3)
C279 0.135(5) 0.181(5) 0.065(2) 0.008(3) 0.053(3) 0.022(4)
C280 0.117(3) 0.170(6) 0.0778(18) 0.008(2) 0.045(2) -0.008(3)
C281 0.215(7) 0.126(3) 0.078(3) -0.007(2) 0.092(4) 0.010(4)
C282 0.164(6) 0.0811(19) 0.109(4) -0.017(2) 0.050(4) -0.022(3)
O283 0.203(5) 0.122(3) 0.123(4) 0.003(3) 0.051(3) -0.033(3)
C284 0.183(4) 0.104(3) 0.050(3) 0.0053(18) 0.050(3) -0.009(2)
C285 0.159(5) 0.075(3) 0.107(4) -0.003(3) 0.073(4) 0.015(3)
F286 0.211(2) 0.199(4) 0.113(2) -0.065(3) 0.0690(17) -0.026(2)
F287 0.190(3) 0.105(2) 0.151(2) 0.022(2) 0.044(2) -0.019(2)
O288 0.182(4) 0.097(3) 0.150(4) -0.003(3) 0.049(3) 0.009(3)
C289 0.171(6) 0.090(2) 0.083(4) -0.021(3) 0.046(4) 0.014(3)
C290 0.162(4) 0.118(4) 0.119(4) 0.014(3) 0.097(3) 0.006(4)
C291 0.122(2) 0.157(6) 0.091(4) -0.004(4) 0.036(3) -0.014(3)
C292 0.207(8) 0.107(2) 0.086(4) 0.023(3) 0.067(5) -0.020(3)
F293 0.1680(19) 0.254(5) 0.158(4) -0.020(4) 0.060(2) 0.010(2)
C294 0.151(6) 0.1043(18) 0.123(5) 0.037(3) 0.055(5) -0.008(3)
C295 0.190(5) 0.157(6) 0.091(3) 0.001(3) 0.090(4) 0.019(5)
C296 0.119(3) 0.222(9) 0.085(3) 0.019(4) 0.042(3) 0.000(4)
C297 0.130(3) 0.174(6) 0.075(3) -0.016(4) 0.049(2) -0.028(4)
C298 0.113(2) 0.180(6) 0.0712(19) -0.005(3) 0.0449(19) -0.019(3)
O299 0.133(4) 0.131(4) 0.173(5) 0.002(3) 0.064(4) 0.010(3)
C300 0.117(3) 0.125(2) 0.0679(17) -0.0110(19) 0.0456(19) -0.013(3)
C301 0.127(5) 0.177(5) 0.120(4) -0.015(4) 0.065(4) 0.007(4)
C302 0.187(7) 0.115(3) 0.070(3) -0.020(3) 0.061(4) 0.013(4)
C303 0.117(3) 0.197(7) 0.0717(19) -0.012(3) 0.0418(18) -0.024(4)
C304 0.127(3) 0.184(7) 0.073(2) -0.016(3) 0.052(2) -0.007(4)
C305 0.136(3) 0.147(4) 0.099(3) -0.039(3) 0.057(2) -0.023(2)
F306 0.278(4) 0.160(2) 0.169(4) -0.060(2) 0.097(4) -0.034(3)
O307 0.244(5) 0.155(4) 0.107(3) -0.024(3) 0.086(4) -0.020(4)
C308 0.151(3) 0.132(5) 0.129(5) 0.010(4) 0.051(3) -0.020(3)
C309 0.207(7) 0.109(3) 0.212(8) -0.064(4) 0.099(6) -0.045(4)
C310 0.178(4) 0.088(2) 0.137(4) -0.024(3) 0.057(3) -0.002(3)
C311 0.188(5) 0.085(3) 0.111(4) 0.015(3) 0.074(4) 0.006(3)
C312 0.299(15) 0.184(6) 0.085(4) -0.017(5) 0.084(7) 0.006(8)
C313 0.126(4) 0.278(12) 0.091(3) 0.038(5) 0.042(3) 0.007(5)
C314 0.231(8) 0.110(3) 0.159(5) -0.053(3) 0.075(5) -0.035(4)
C315 0.245(7) 0.108(3) 0.101(5) -0.025(3) 0.067(6) -0.008(4)
C316 0.119(4) 0.139(3) 0.0841(19) 0.0108(18) 0.051(2) -0.006(3)
C317 0.232(6) 0.131(4) 0.089(4) -0.026(3) 0.094(4) -0.003(4)
C318 0.128(3) 0.150(3) 0.127(5) -0.040(4) 0.059(3) -0.027(3)
C319 0.133(4) 0.242(10) 0.098(4) 0.045(5) 0.062(3) 0.018(5)
C320 0.175(6) 0.0832(18) 0.138(5) -0.024(2) 0.081(5) -0.019(3)
C321 0.154(3) 0.117(4) 0.112(5) 0.016(3) 0.057(3) 0.044(3)
C322 0.245(6) 0.107(3) 0.088(4) -0.026(3) 0.091(5) -0.007(3)
F323 0.231(4) 0.185(4) 0.153(3) 0.019(3) 0.079(3) 0.030(3)
F324 0.205(3) 0.188(4) 0.230(5) 0.102(3) 0.098(3) 0.005(3)
C325 0.133(6) 0.180(5) 0.134(5) -0.022(4) 0.068(5) -0.001(5)
C326 0.189(5) 0.126(4) 0.128(6) 0.018(4) 0.080(5) 0.049(4)
C327 0.175(5) 0.121(4) 0.129(4) -0.044(3) 0.028(3) -0.037(4)
C328 0.173(3) 0.167(6) 0.106(4) -0.050(4) 0.072(3) 0.006(4)
C329 0.137(3) 0.247(10) 0.074(2) -0.022(3) 0.053(2) 0.000(4)
C330 0.122(4) 0.153(3) 0.180(8) -0.024(4) 0.067(5) -0.020(3)
C331 0.086(9) 0.24(3) 0.154(7) -0.051(9) 0.032(6) -0.027(9)
C332 0.233(6) 0.144(5) 0.219(9) -0.085(5) 0.093(7) -0.078(4)
F333 0.255(5) 0.136(2) 0.216(5) -0.001(2) -0.004(3) -0.034(3)
C334 0.183(4) 0.110(4) 0.133(4) 0.006(3) 0.100(4) 0.003(3)
C335 0.202(9) 0.122(5) 0.249(11) -0.023(6) 0.108(8) -0.021(6)
C22 0.210(8) 0.208(6) 0.075(3) 0.014(3) 0.079(4) 0.001(5)
C2 0.145(7) 0.181(7) 0.134(5) -0.023(5) 0.060(5) 0.024(6)
C3 0.187(8) 0.176(5) 0.121(4) -0.014(4) 0.071(5) 0.015(6)
C4 0.312(13) 0.155(5) 0.072(2) 0.009(3) 0.085(5) 0.031(6)
C5 0.154(3) 0.147(5) 0.180(6) 0.016(4) 0.078(4) 0.039(4)
C6 0.190(8) 0.231(7) 0.076(3) 0.009(4) 0.074(5) 0.025(6)
C7 0.212(9) 0.091(2) 0.212(8) -0.050(3) 0.076(7) -0.024(4)
C8 0.236(7) 0.189(8) 0.158(5) -0.030(5) 0.140(5) -0.030(6)
C9 0.234(8) 0.120(6) 0.275(10) 0.049(6) 0.168(8) 0.063(5)
C10 0.208(5) 0.190(7) 0.145(5) -0.002(5) 0.128(4) 0.026(5)
C11 0.244(7) 0.104(4) 0.143(6) -0.019(4) 0.070(6) -0.009(4)
C12 0.175(7) 0.356(19) 0.130(5) 0.070(8) 0.078(5) 0.027(8)
C13 0.141(4) 0.263(12) 0.098(4) 0.046(6) 0.055(3) 0.019(5)
C14 0.309(13) 0.188(6) 0.178(6) -0.045(5) 0.168(8) -0.022(7)
C15 0.417(15) 0.160(8) 0.115(6) 0.025(6) 0.159(9) 0.116(9)
C16 0.231(8) 0.113(4) 0.169(6) -0.035(4) 0.049(6) -0.007(4)
C17 0.157(4) 0.141(5) 0.147(5) 0.008(5) 0.036(3) -0.021(3)
C18 0.130(5) 0.170(4) 0.225(12) -0.018(6) 0.076(6) -0.008(4)
C19 0.141(5) 0.179(8) 0.162(6) -0.047(5) 0.058(5) 0.016(5)
C20 0.242(9) 0.233(9) 0.137(7) 0.011(6) 0.115(7) -0.022(7)
C21 0.158(5) 0.147(5) 0.166(6) 0.019(5) 0.049(4) -0.014(4)
C24 0.186(4) 0.273(11) 0.210(9) -0.006(7) 0.119(5) 0.039(6)
C25 0.228(9) 0.211(12) 0.181(6) -0.004(8) 0.017(6) 0.053(9)
C26 0.270(11) 0.121(4) 0.224(8) -0.065(4) 0.080(8) 0.012(5)
C27 0.163(6) 0.155(8) 0.314(12) -0.029(7) 0.074(7) 0.011(6)
C28 0.123(5) 0.170(4) 0.218(11) -0.012(6) 0.064(6) -0.003(4)
C30 0.143(4) 0.300(13) 0.104(4) 0.066(6) 0.066(4) 0.033(6)
C31 0.247(9) 0.32(2) 0.249(10) 0.117(12) 0.176(8) 0.069(10)
C32 0.239(8) 0.210(9) 0.184(6) -0.062(6) 0.150(6) -0.049(6)
C35 0.083(7) 0.311(13) 0.260(13) 0.171(11) 0.091(8) 0.074(8)
C36 0.168(5) 0.243(10) 0.291(10) 0.062(8) 0.066(7) -0.042(6)
C37 0.155(8) 0.316(14) 0.311(12) 0.106(9) 0.064(10) -0.047(7)
C38 0.192(5) 0.203(9) 0.170(6) -0.041(6) 0.112(5) 0.018(6)
C39 0.215(10) 0.199(10) 0.201(7) 0.031(8) 0.092(7) 0.020(8)
C40 0.84(5) 0.178(6) 0.137(9) -0.010(5) 0.240(16) -0.070(12)
C41 0.150(3) 0.184(10) 0.120(6) 0.040(5) 0.098(4) -0.006(4)
C42 0.367(17) 0.154(6) 0.147(5) 0.073(5) 0.128(8) 0.026(7)
C43 0.224(9) 0.149(6) 0.187(8) 0.035(4) 0.073(6) -0.041(6)
C44 0.244(6) 0.272(10) 0.151(6) -0.068(8) 0.078(5) -0.005(7)
C45 0.245(6) 0.278(13) 0.106(3) -0.032(6) 0.074(4) 0.004(6)
O49 0.137(4) 0.232(11) 0.253(11) 0.123(10) 0.061(6) -0.037(6)
C50 0.292(13) 0.40(3) 0.264(10) 0.149(13) 0.204(10) 0.094(15)
C51 0.351(17) 0.180(10) 0.169(6) -0.062(6) 0.040(7) -0.003(11)
C52 0.238(9) 0.183(10) 0.162(10) 0.018(6) 0.152(9) 0.051(8)
C53 0.214(8) 0.269(12) 0.226(11) -0.004(7) 0.101(8) 0.038(8)
C54 0.153(7) 0.280(12) 0.318(11) 0.092(9) 0.073(8) -0.063(7)
C55 0.275(9) 0.157(7) 0.200(8) 0.054(7) 0.047(7) 0.004(8)
C57 0.299(10) 0.174(8) 0.490(19) 0.158(11) 0.255(12) 0.043(7)
C58 0.139(13) 0.302(17) 0.257(13) 0.156(12) 0.096(10) 0.034(14)
C61 0.207(13) 0.38(2) 0.326(12) 0.136(11) 0.089(11) -0.019(12)
C62 0.247(9) 0.257(10) 0.175(9) -0.071(9) 0.097(8) -0.021(9)
C63 0.270(14) 0.260(10) 0.234(16) -0.049(10) 0.137(14) 0.003(10)
C65 0.234(11) 0.179(7) 0.296(11) 0.018(7) 0.068(8) -0.074(7)
C67 0.135(5) 0.189(12) 0.129(8) 0.014(8) 0.080(5) -0.009(7)
C68 0.460(18) 0.163(6) 0.220(12) 0.111(7) 0.170(13) 0.056(8)
C71 0.177(6) 0.116(4) 0.314(11) -0.063(6) 0.052(7) 0.002(5)
C84 0.282(15) 0.152(6) 0.257(12) -0.020(7) 0.112(11) -0.062(7)
C89 0.272(10) 0.314(13) 0.32(2) -0.123(17) 0.152(12) -0.054(11)
C91 0.176(6) 0.155(8) 0.43(2) -0.050(10) 0.054(8) -0.030(7)
C5AA 0.334(17) 1.17(7) 0.251(10) 0.166(19) 0.186(10) 0.18(3)
C110 0.129(14) 0.323(13) 0.261(14) 0.142(13) 0.078(12) 0.063(10)
C7AA 0.196(9) 0.183(14) 0.148(10) -0.041(9) 0.085(8) 0.040(9)
C3AA 0.201(7) 0.233(10) 0.238(9) -0.095(8) 0.080(6) -0.072(6)
C4BA 0.257(10) 0.254(14) 0.419(16) 0.143(13) 0.198(11) 0.005(9)
C8AA 0.209(10) 0.195(14) 0.143(10) -0.046(9) 0.086(8) 0.036(10)
C2BA 0.224(17) 0.387(17) 0.327(14) 0.076(14) 0.006(14) 0.061(16)
C3BA 0.27(2) 0.186(10) 0.169(13) 0.013(9) 0.161(15) 0.053(10)
C6AA 0.201(9) 0.17(2) 0.191(9) -0.029(11) 0.100(8) 0.043(11)
C4AA 0.268(12) 0.34(2) 0.247(9) -0.046(10) 0.099(9) -0.001(13)
C0AA 0.292(10) 0.217(14) 0.289(12) 0.124(11) 0.013(8) 0.016(10)
C161 0.211(12) 0.313(15) 0.279(13) -0.044(12) 0.099(10) -0.066(9)
C2AA 0.48(2) 0.71(7) 0.82(6) -0.40(5) 0.08(2) 0.12(3)
C7BA 0.137(7) 0.342(14) 0.226(11) 0.136(10) 0.093(8) 0.018(8)
C9AA 0.207(10) 0.25(2) 0.139(15) 0.004(13) 0.085(10) 0.055(11)
C0BA 0.175(17) 0.24(2) 0.175(13) -0.056(10) 0.087(12) -0.012(14)
C8BA 0.127(5) 0.181(5) 0.333(19) -0.027(8) 0.076(7) 0.000(5)
C1CA 0.261(11) 0.109(6) 0.289(12) -0.032(8) 0.103(10) -0.020(6)
C9BA 0.137(8) 0.181(5) 0.318(19) -0.017(8) 0.068(9) 0.010(5)
C3CA 0.247(9) 0.166(9) 0.37(2) 0.016(10) 0.179(11) 0.002(7)
C5CA 0.43(3) 0.267(18) 0.248(12) 0.017(10) 0.115(15) 0.13(2)
C56 0.225(8) 0.301(18) 0.43(2) 0.097(16) 0.047(11) 0.021(12)
C95 0.46(3) 0.278(10) 0.261(16) -0.022(11) 0.062(18) 0.076(13)
C2CA 0.48(2) 0.148(10) 0.34(2) 0.013(13) 0.194(16) 0.033(11)
C124 0.40(3) 0.41(4) 0.44(2) 0.08(2) 0.235(16) -0.10(2)
C4CA 0.221(14) 0.53(5) 0.38(2) 0.04(2) 0.016(14) -0.009(16)
C5BA 0.25(2) 1.30(8) 0.217(15) 0.23(3) 0.125(16) 0.21(3)
C0CA 0.27(2) 0.190(11) 0.160(13) 0.020(9) 0.155(14) 0.063(13)
C8CA 0.24(2) 0.64(6) 0.315(18) 0.18(3) 0.184(17) 0.16(3)
C1BA 0.51(8) 0.28(3) 0.38(2) 0.170(19) 0.20(3) 0.00(4)
C1 0.39(4) 0.30(5) 0.31(2) 0.06(2) 0.05(2) -0.16(4)
C0DA 0.245(16) 0.142(13) 0.267(18) 0.012(13) 0.141(14) -0.047(12)
C1DA 0.35(2) 0.78(5) 0.75(6) 0.59(5) 0.45(3) 0.35(3)
C1AA 0.178(9) 0.33(2) 0.131(5) -0.033(7) 0.104(6) -0.052(11)
C2DA 0.199(17) 0.42(3) 0.176(9) -0.094(15) 0.125(11) -0.09(2)
C7CA 0.134(10) 0.28(2) 0.112(11) 0.019(11) 0.065(8) -0.004(12)
C3DA 2.0(4) 0.17(3) 0.28(3) -0.01(2) -0.13(8) -0.13(8)

loop_
_atom_type_symbol
_atom_type_description
_atom_type_scat_dispersion_real
_atom_type_scat_dispersion_imag
_atom_type_scat_source
C C 0.0181 0.0091 'International Tables Vol C Tables 4.2.6.8 and 6.1.1.4'
H H 0.0000 0.0000 'International Tables Vol C Tables 4.2.6.8 and 6.1.1.4'
F F 0.0727 0.0534 'International Tables Vol C Tables 4.2.6.8 and 6.1.1.4'
N N 0.0311 0.0180 'International Tables Vol C Tables 4.2.6.8 and 6.1.1.4'
O O 0.0492 0.0322 'International Tables Vol C Tables 4.2.6.8 and 6.1.1.4'
P P 0.2955 0.4335 'International Tables Vol C Tables 4.2.6.8 and 6.1.1.4'

loop_
_geom_angle_atom_site_label_1
_geom_angle_atom_site_label_2
_geom_angle_atom_site_label_3
_geom_angle
_geom_angle_site_symmetry_1
_geom_angle_site_symmetry_3
_geom_angle_publ_flag
F171 P001 F137 90.1(3) . . ?
F171 P001 F189 90.9(3) . . ?
F171 P001 F245 88.7(3) . . ?
F171 P001 F246 89.4(3) . . ?
F189 P001 F137 90.2(3) . . ?
F189 P001 F245 179.6(3) . . ?
F189 P001 F246 89.4(3) . . ?
F245 P001 F137 89.9(3) . . ?
F245 P001 F246 90.5(3) . . ?
F246 P001 F137 179.3(4) . . ?
F266 P001 F137 90.3(3) . . ?
F266 P001 F171 178.9(3) . . ?
F266 P001 F189 88.1(3) . . ?
F266 P001 F245 92.3(3) . . ?
F266 P001 F246 90.2(3) . . ?
F197 P002 F198 91.0(3) . . ?
F197 P002 F222 89.6(3) . . ?
F197 P002 F233 179.1(4) . . ?
F197 P002 F286 92.2(4) . . ?
F198 P002 F222 88.0(3) . . ?
F198 P002 F233 89.3(3) . . ?
F222 P002 F233 89.6(3) . . ?
F272 P002 F197 91.6(3) . . ?
F272 P002 F198 94.1(4) . . ?
F272 P002 F222 177.6(4) . . ?
F272 P002 F233 89.2(3) . . ?
F272 P002 F286 88.2(4) . . ?
F286 P002 F198 176.0(4) . . ?
F286 P002 F222 89.6(3) . . ?
F286 P002 F233 87.4(3) . . ?
F259 P003 F333 89.7(4) . . ?
F262 P003 F259 87.6(3) . . ?
F262 P003 F287 92.4(3) . . ?
F262 P003 F333 172.3(5) . . ?
F287 P003 F259 178.0(4) . . ?
F287 P003 F333 90.1(3) . . ?
F323 P003 F259 87.7(4) . . ?
F323 P003 F262 90.0(4) . . ?
F323 P003 F287 90.4(4) . . ?
F323 P003 F333 82.7(5) . . ?
F324 P003 F259 92.9(4) . . ?
F324 P003 F262 105.6(5) . . ?
F324 P003 F287 89.0(4) . . ?
F324 P003 F323 164.4(5) . . ?
F324 P003 F333 81.7(5) . . ?
F207 P004 F265 175.4(4) . . ?
F207 P004 F275 92.3(4) . . ?
F207 P004 F293 92.8(4) . . ?
F207 P004 F306 92.1(4) . . ?
F256 P004 F207 94.9(4) . . ?
F256 P004 F265 82.8(3) . . ?
F256 P004 F275 97.3(3) . . ?
F256 P004 F293 85.7(4) . . ?
F256 P004 F306 171.6(5) . . ?
F275 P004 F265 84.1(4) . . ?
F275 P004 F293 173.8(5) . . ?
F293 P004 F265 90.9(4) . . ?
F306 P004 F265 90.5(4) . . ?
F306 P004 F275 86.9(4) . . ?
F306 P004 F293 89.5(5) . . ?
C044 O005 C083 117.2(3) . . ?
C111 O007 C219 119.7(4) . . ?
C039 O008 C142 117.9(4) . . ?
C092 O013 C211 117.9(4) . . ?
C099 O014 C215 118.6(4) . . ?
C064 O015 C122 118.2(4) . . ?
C118 O016 C217 117.1(4) . . ?
C088 O018 C200 117.8(4) . . ?
C029 N019 H019 116.2 . . ?
C029 N019 C076 127.7(4) . . ?
C076 N019 H019 116.2 . . ?
C033 N020 H020 116.4 . . ?
C033 N020 C089 127.2(4) . . ?
C089 N020 H020 116.4 . . ?
C096 O021 C260 118.2(4) . . ?
C046 N023 H023 116.3 . . ?
C046 N023 C058 127.3(4) . . ?
C058 N023 H023 116.3 . . ?
C043 O024 C181 117.9(4) . . ?
C049 N025 H025 116.4 . . ?
C049 N025 C070 127.3(4) . . ?
C070 N025 H025 116.4 . . ?
C078 O027 C212 119.5(4) . . ?
C238 O028 C169 112.4(5) . . ?
O009 C029 N019 122.0(4) . . ?
O009 C029 C069 120.5(4) . . ?
N019 C029 C069 117.5(4) . . ?
O011 C031 N038 122.6(4) . . ?
O011 C031 C117 118.5(4) . . ?
N038 C031 C117 119.0(4) . . ?
C166 O032 C249 118.9(4) . . ?
O012 C033 N020 121.3(4) . . ?
O012 C033 C047 120.1(4) . . ?
N020 C033 C047 118.6(4) . . ?
C120 O035 C257 119.2(4) . . ?
C043 C036 N056 115.2(4) . . ?
C129 C036 C043 119.4(4) . . ?
C129 C036 N056 125.4(4) . . ?
C165 O037 C173 117.5(4) . . ?
C031 N038 C052 126.4(4) . . ?
O008 C039 C058 115.6(4) . . ?
O008 C039 C143 124.5(4) . . ?
C143 C039 C058 119.9(4) . . ?
C162 O041 C290 118.0(5) . . ?
O024 C043 C036 116.4(4) . . ?
O024 C043 C144 123.9(4) . . ?
C144 C043 C036 119.6(4) . . ?
O005 C044 C082 118.6(4) . . ?
O005 C044 C144 121.5(4) . . ?
C144 C044 C082 119.8(4) . . ?
O010 C046 N023 121.1(4) . . ?
O010 C046 C062 120.6(4) . . ?
N023 C046 C062 118.3(4) . . ?
C064 C047 C033 127.6(4) . . ?
C145 C047 C033 115.3(4) . . ?
C145 C047 C064 117.1(4) . . ?
C097 N048 H048 116.6 . . ?
C097 N048 C101 126.7(5) . . ?
C101 N048 H048 116.6 . . ?
O006 C049 N025 121.5(4) . . ?
O006 C049 C082 120.5(4) . . ?
N025 C049 C082 118.0(4) . . ?
C106 N050 H050 115.8 . . ?
C180 N050 H050 115.8 . . ?
C180 N050 C106 128.4(4) . . ?
C121 N051 H051 115.0 . . ?
C121 N051 C168 130.1(4) . . ?
C168 N051 H051 115.0 . . ?
N038 C052 C096 117.1(4) . . ?
C104 C052 N038 125.6(4) . . ?
C104 C052 C096 117.4(4) . . ?
O063 C053 C106 114.9(5) . . ?
O063 C053 C138 125.3(5) . . ?
C138 C053 C106 119.8(4) . . ?
C132 O054 C239 119.3(4) . . ?
C231 O055 C179 115.2(5) . . ?
C036 N056 H056 115.9 . . ?
C136 N056 C036 128.3(4) . . ?
C136 N056 H056 115.9 . . ?
C039 C058 N023 116.7(4) . . ?
C145 C058 N023 125.5(4) . . ?
C145 C058 C039 117.8(4) . . ?
C147 O061 C300 113.4(5) . . ?
C094 C062 C046 114.2(4) . . ?
C094 C062 C099 118.1(4) . . ?
C099 C062 C046 127.7(4) . . ?
C053 O063 C264 117.6(5) . . ?
O015 C064 C047 117.6(4) . . ?
C143 C064 O015 121.9(4) . . ?
C143 C064 C047 120.5(4) . . ?
C100 C065 C120 117.8(4) . . ?
C100 C065 C121 115.8(4) . . ?
C120 C065 C121 126.3(4) . . ?
C210 O068 C251 117.9(4) . . ?
C085 C069 C029 115.2(4) . . ?
C085 C069 C132 117.8(4) . . ?
C132 C069 C029 127.0(5) . . ?
C100 C070 N025 125.5(4) . . ?
C100 C070 C118 117.4(4) . . ?
C118 C070 N025 117.1(4) . . ?
O034 C071 N102 123.3(5) . . ?
O034 C071 C126 120.3(4) . . ?
N102 C071 C126 116.4(4) . . ?
C159 O072 C292 117.6(5) . . ?
C131 N073 H073 115.5 . . ?
C151 N073 H073 115.5 . . ?
C151 N073 C131 128.9(5) . . ?
C123 O074 C281 116.7(5) . . ?
C150 O075 C228 118.3(4) . . ?
N019 C076 C087 125.9(5) . . ?
N019 C076 C092 116.4(4) . . ?
C087 C076 C092 117.7(4) . . ?
C224 O077 C268 117.9(5) . . ?
O027 C078 C168 114.0(4) . . ?
O027 C078 C241 125.6(4) . . ?
C241 C078 C168 120.3(5) . . ?
C104 C079 C097 115.2(4) . . ?
C104 C079 C134 117.0(4) . . ?
C134 C079 C097 127.8(4) . . ?
C194 O080 C316 116.3(5) . . ?
C177 O081 C255 116.1(5) . . ?
C044 C082 C049 127.5(4) . . ?
C044 C082 C129 117.8(4) . . ?
C129 C082 C049 114.7(4) . . ?
O005 C083 H08A 110.2 . . ?
O005 C083 H08B 110.2 . . ?
O005 C083 C179 107.7(4) . . ?
H08A C083 H08B 108.5 . . ?
C179 C083 H08A 110.2 . . ?
C179 C083 H08B 110.2 . . ?
C116 N084 H084 115.4 . . ?
C204 N084 H084 115.4 . . ?
C204 N084 C116 129.2(4) . . ?
C069 C085 H085 117.7 . . ?
C069 C085 C106 124.6(5) . . ?
C106 C085 H085 117.7 . . ?
C127 N086 H086 116.1 . . ?
C127 N086 C218 127.8(5) . . ?
C218 N086 H086 116.1 . . ?
C076 C087 H087 119.2 . . ?
C076 C087 C108 121.7(5) . . ?
C108 C087 H087 119.2 . . ?
O018 C088 C117 117.1(4) . . ?
O018 C088 C174 122.3(4) . . ?
C174 C088 C117 120.6(5) . . ?
N020 C089 C165 117.0(4) . . ?
C187 C089 N020 126.0(4) . . ?
C187 C089 C165 117.0(5) . . ?
C130 N090 H090 116.5 . . ?
C130 N090 C163 127.1(4) . . ?
C163 N090 H090 116.5 . . ?
C134 O091 C250 118.5(4) . . ?
O013 C092 C076 115.1(4) . . ?
O013 C092 C152 123.6(5) . . ?
C152 C092 C076 121.3(5) . . ?
C226 O093 C15 118.9(6) . . ?
C062 C094 H094 118.3 . . ?
C119 C094 C062 123.5(5) . . ?
C119 C094 H094 118.3 . . ?
C166 C095 C136 125.8(5) . . ?
C221 C095 C136 115.7(5) . . ?
C221 C095 C166 118.5(5) . . ?
O021 C096 C052 115.1(4) . . ?
O021 C096 C178 124.4(5) . . ?
C178 C096 C052 120.5(5) . . ?
O026 C097 N048 120.5(5) . . ?
O026 C097 C079 121.1(4) . . ?
N048 C097 C079 118.4(5) . . ?
O014 C099 C062 118.0(4) . . ?
O014 C099 C149 122.6(5) . . ?
C062 C099 C149 119.5(5) . . ?
C070 C100 C065 123.1(4) . . ?
N048 C101 C224 116.7(5) . . ?
C148 C101 N048 125.7(5) . . ?
C148 C101 C224 117.6(5) . . ?
C071 N102 H102 116.9 . . ?
C071 N102 C113 126.3(4) . . ?
C113 N102 H102 116.9 . . ?
C113 C103 H103 118.1 . . ?
C113 C103 C117 123.7(4) . . ?
C117 C103 H103 118.2 . . ?
C052 C104 C079 123.9(5) . . ?
C052 C104 H104 118.0 . . ?
C079 C104 H104 118.1 . . ?
C208 O105 C289 117.7(5) . . ?
N050 C106 C053 117.8(4) . . ?
C085 C106 N050 125.5(5) . . ?
C085 C106 C053 116.6(5) . . ?
C220 N107 C235 117.0(5) . . ?
C248 N107 C220 120.9(6) . . ?
C248 N107 C235 122.0(5) . . ?
C087 C108 C167 115.2(5) . . ?
C111 C108 C087 118.6(5) . . ?
C111 C108 C167 126.2(4) . . ?
C190 O109 C302 119.3(5) . . ?
C183 O110 C253 117.8(5) . . ?
C108 C111 O007 117.3(4) . . ?
C152 C111 O007 121.1(5) . . ?
C152 C111 C108 121.5(4) . . ?
C119 N112 H112 117.3 . . ?
C147 N112 H112 117.3 . . ?
C147 N112 C119 125.4(5) . . ?
C103 C113 N102 125.5(4) . . ?
C103 C113 C183 117.8(5) . . ?
C183 C113 N102 116.7(5) . . ?
C229 O114 C294 116.6(6) . . ?
C168 C115 H115 119.3 . . ?
C168 C115 C172 121.4(5) . . ?
C172 C115 H115 119.3 . . ?
N084 C116 C133 116.7(5) . . ?
C125 C116 N084 125.5(5) . . ?
C125 C116 C133 117.7(5) . . ?
C088 C117 C031 128.6(4) . . ?
C103 C117 C031 114.9(4) . . ?
C103 C117 C088 116.5(4) . . ?
O016 C118 C070 115.6(4) . . ?
C164 C118 O016 123.8(4) . . ?
C164 C118 C070 120.6(4) . . ?
C094 C119 N112 123.8(5) . . ?
C094 C119 C159 118.1(5) . . ?
C159 C119 N112 118.1(4) . . ?
O035 C120 C065 117.7(4) . . ?
O035 C120 C164 123.1(4) . . ?
C164 C120 C065 119.2(4) . . ?
O022 C121 N051 122.3(4) . . ?
O022 C121 C065 120.8(4) . . ?
N051 C121 C065 116.9(4) . . ?
O015 C122 C169 106.6(4) . . ?
O074 C123 C157 125.1(5) . . ?
O074 C123 C218 116.1(5) . . ?
C157 C123 C218 118.8(5) . . ?
C153 O124 C321 115.1(5) . . ?
C116 C125 H125 118.8 . . ?
C116 C125 C126 122.4(5) . . ?
C126 C125 H125 118.8 . . ?
C125 C126 C071 115.4(4) . . ?
C226 C126 C071 126.8(5) . . ?
C226 C126 C125 117.7(5) . . ?
O066 C127 N086 121.7(5) . . ?
O066 C127 C182 120.1(5) . . ?
N086 C127 C182 118.1(5) . . ?
C247 O128 C295 112.1(6) . . ?
C036 C129 C082 121.9(4) . . ?
C036 C129 H129 119.1 . . ?
C082 C129 H129 119.1 . . ?
O030 C130 N090 122.0(5) . . ?
O030 C130 C146 118.8(5) . . ?
N090 C130 C146 119.2(4) . . ?
N073 C131 C195 123.9(5) . . ?
N073 C131 C208 117.8(5) . . ?
C195 C131 C208 118.3(5) . . ?
O054 C132 C069 118.2(4) . . ?
O054 C132 C138 122.4(4) . . ?
C138 C132 C069 119.3(5) . . ?
O141 C133 C116 114.3(5) . . ?
C176 C133 C116 120.5(5) . . ?
C176 C133 O141 125.1(5) . . ?
O091 C134 C079 116.5(4) . . ?
C178 C134 C079 121.1(5) . . ?
C178 C134 O091 122.5(5) . . ?
C213 N135 C216 119.2(6) . . ?
C213 N135 C223 120.8(5) . . ?
C216 N135 C223 119.9(5) . . ?
O017 C136 N056 123.2(4) . . ?
O017 C136 C095 120.2(5) . . ?
N056 C136 C095 116.5(5) . . ?
C053 C138 C132 121.8(5) . . ?
C053 C138 H138 119.1 . . ?
C132 C138 H138 119.1 . . ?
C170 O139 C267 120.7(6) . . ?
C162 C140 C180 127.3(5) . . ?
C162 C140 C185 116.8(5) . . ?
C185 C140 C180 115.9(4) . . ?
C133 O141 C285 116.5(5) . . ?
O008 C142 H14A 110.1 . . ?
O008 C142 H14B 110.1 . . ?
O008 C142 C193 108.0(4) . . ?
H14A C142 H14B 108.4 . . ?
C193 C142 H14A 110.1 . . ?
C193 C142 H14B 110.1 . . ?
C039 C143 H143 119.6 . . ?
C064 C143 C039 120.8(4) . . ?
C064 C143 H143 119.6 . . ?
C043 C144 H144 119.2 . . ?
C044 C144 C043 121.5(4) . . ?
C044 C144 H144 119.2 . . ?
C047 C145 H145 118.1 . . ?
C058 C145 C047 123.9(4) . . ?
C058 C145 H145 118.1 . . ?
C187 C146 C130 115.9(4) . . ?
C187 C146 C210 117.9(5) . . ?
C210 C146 C130 126.2(5) . . ?
O060 C147 O061 123.0(6) . . ?
O060 C147 N112 126.7(5) . . ?
N112 C147 O061 110.2(5) . . ?
C101 C148 H148 118.4 . . ?
C101 C148 C155 123.2(5) . . ?
C155 C148 H148 118.4 . . ?
C099 C149 H149 119.4 . . ?
C159 C149 C099 121.2(5) . . ?
C159 C149 H149 119.4 . . ?
O075 C150 C172 117.8(5) . . ?
C241 C150 O075 121.4(5) . . ?
C241 C150 C172 120.9(5) . . ?
O057 C151 N073 120.0(5) . . ?
O057 C151 C172 121.8(4) . . ?
N073 C151 C172 118.2(4) . . ?
C092 C152 H152 120.5 . . ?
C111 C152 C092 119.0(5) . . ?
C111 C152 H152 120.5 . . ?
O124 C153 C154 119.1(5) . . ?
C201 C153 O124 118.1(5) . . ?
C201 C153 C154 122.6(5) . . ?
C153 C154 C204 126.6(5) . . ?
C175 C154 C153 116.9(5) . . ?
C175 C154 C204 116.5(4) . . ?
C148 C155 C170 117.5(6) . . ?
C148 C155 C202 116.3(5) . . ?
C170 C155 C202 126.2(5) . . ?
C205 C156 H156 120.0 . . ?
C205 C156 C236 120.0(6) . . ?
C236 C156 H156 120.0 . . ?
C123 C157 H157 119.6 . . ?
C162 C157 C123 120.8(5) . . ?
C162 C157 H157 119.6 . . ?
C191 C158 H158 119.8 . . ?
C220 C158 H158 119.8 . . ?
C220 C158 C191 120.4(5) . . ?
O072 C159 C119 115.6(5) . . ?
O072 C159 C149 124.7(5) . . ?
C149 C159 C119 119.7(5) . . ?
C196 C160 C191 119.3(5) . . ?
C237 C160 C191 123.4(6) . . ?
C237 C160 C196 117.3(6) . . ?
O041 C162 C140 117.8(5) . . ?
C157 C162 O041 121.1(5) . . ?
C157 C162 C140 121.1(6) . . ?
N090 C163 C177 116.8(5) . . ?
C175 C163 N090 124.7(5) . . ?
C175 C163 C177 118.5(5) . . ?
C118 C164 C120 121.8(4) . . ?
O037 C165 C089 115.0(4) . . ?
O037 C165 C209 125.1(4) . . ?
C209 C165 C089 119.9(5) . . ?
O032 C166 C095 119.4(4) . . ?
O032 C166 C206 122.5(5) . . ?
C206 C166 C095 118.1(5) . . ?
O042 C167 O045 119.8(5) . . ?
O042 C167 C108 123.7(4) . . ?
O045 C167 C108 116.5(5) . . ?
C078 C168 N051 115.9(4) . . ?
C115 C168 N051 125.7(4) . . ?
C115 C168 C078 118.3(4) . . ?
O028 C169 C122 105.8(5) . . ?
O139 C170 C155 115.7(6) . . ?
C230 C170 O139 124.0(6) . . ?
C230 C170 C155 120.3(5) . . ?
C115 C172 C151 114.6(4) . . ?
C150 C172 C115 118.7(5) . . ?
C150 C172 C151 126.7(5) . . ?
O037 C173 H17E 109.5 . . ?
O037 C173 H17F 109.5 . . ?
O037 C173 H17G 109.5 . . ?
H17E C173 H17F 109.5 . . ?
H17E C173 H17G 109.5 . . ?
H17F C173 H17G 109.5 . . ?
C088 C174 H174 119.6 . . ?
C183 C174 C088 120.8(5) . . ?
C183 C174 H174 119.6 . . ?
C154 C175 H175 118.9 . . ?
C163 C175 C154 122.2(5) . . ?
C163 C175 H175 118.9 . . ?
C133 C176 H176 119.4 . . ?
C133 C176 C226 121.3(5) . . ?
C226 C176 H176 119.4 . . ?
O081 C177 C163 115.6(5) . . ?
O081 C177 C201 124.4(5) . . ?
C163 C177 C201 120.0(5) . . ?
C096 C178 H178 119.9 . . ?
C134 C178 C096 120.2(5) . . ?
C134 C178 H178 119.9 . . ?
O055 C179 C083 103.8(4) . . ?
O055 C179 H17A 111.0 . . ?
O055 C179 H17B 111.0 . . ?
C083 C179 H17A 111.0 . . ?
C083 C179 H17B 111.0 . . ?
H17A C179 H17B 109.0 . . ?
O040 C180 N050 121.6(5) . . ?
O040 C180 C140 120.5(5) . . ?
N050 C180 C140 117.9(4) . . ?
O024 C181 H18A 110.2 . . ?
O024 C181 H18B 110.2 . . ?
O024 C181 C282 107.6(5) . . ?
H18A C181 H18B 108.5 . . ?
C282 C181 H18A 110.2 . . ?
C282 C181 H18B 110.2 . . ?
C190 C182 C127 128.0(5) . . ?
C195 C182 C127 114.3(5) . . ?
C195 C182 C190 117.7(5) . . ?
O110 C183 C113 114.8(5) . . ?
O110 C183 C174 124.6(5) . . ?
C174 C183 C113 120.5(5) . . ?
C193 O184 C320 114.4(5) . . ?
C140 C185 H185 118.4 . . ?
C218 C185 C140 123.3(5) . . ?
C218 C185 H185 118.4 . . ?
C190 C186 H186 119.3 . . ?
C190 C186 C208 121.3(5) . . ?
C208 C186 H186 119.3 . . ?
C089 C187 H187 117.9 . . ?
C146 C187 C089 124.2(5) . . ?
C146 C187 H187 117.9 . . ?
C221 C188 C229 116.2(6) . . ?
N225 C188 C221 125.8(6) . . ?
N225 C188 C229 117.8(5) . . ?
O109 C190 C182 117.4(5) . . ?
O109 C190 C186 121.8(5) . . ?
C186 C190 C182 120.8(5) . . ?
C158 C191 C160 120.8(5) . . ?
C158 C191 C240 117.1(6) . . ?
C240 C191 C160 122.0(5) . . ?
C254 N192 C273 119.9(6) . . ?
C254 N192 C326 119.4(7) . . ?
C273 N192 C326 120.7(6) . . ?
C142 C193 H19A 110.1 . . ?
C142 C193 H19B 110.1 . . ?
O184 C193 C142 108.0(5) . . ?
O184 C193 H19A 110.1 . . ?
O184 C193 H19B 110.1 . . ?
H19A C193 H19B 108.4 . . ?
O080 C194 N225 109.1(5) . . ?
O161 C194 O080 124.0(7) . . ?
O161 C194 N225 126.8(6) . . ?
C131 C195 H195 118.8 . . ?
C182 C195 C131 122.4(5) . . ?
C182 C195 H195 118.8 . . ?
C160 C196 H196 120.0 . . ?
C254 C196 C160 120.0(6) . . ?
C254 C196 H196 120.0 . . ?
C214 C199 C205 120.6(5) . . ?
C232 C199 C205 121.9(5) . . ?
C232 C199 C214 117.3(6) . . ?
O018 C200 H20A 110.3 . . ?
O018 C200 H20B 110.3 . . ?
O018 C200 C284 107.0(5) . . ?
H20A C200 H20B 108.6 . . ?
C284 C200 H20A 110.3 . . ?
C284 C200 H20B 110.3 . . ?
C153 C201 C177 119.5(5) . . ?
C153 C201 H201 120.2 . . ?
C177 C201 H201 120.2 . . ?
O067 C202 O098 118.4(6) . . ?
O067 C202 C155 123.6(5) . . ?
O098 C202 C155 118.0(6) . . ?
C236 N203 C334 119.7(7) . . ?
C244 N203 C236 120.6(7) . . ?
C244 N203 C334 119.7(6) . . ?
O059 C204 N084 123.1(5) . . ?
O059 C204 C154 120.2(5) . . ?
N084 C204 C154 116.7(4) . . ?
C156 C205 C199 121.5(5) . . ?
C156 C205 C252 117.9(6) . . ?
C252 C205 C199 120.7(6) . . ?
C166 C206 H206 119.8 . . ?
C229 C206 C166 120.4(6) . . ?
C229 C206 H206 119.8 . . ?
O105 C208 C131 115.7(5) . . ?
O105 C208 C186 124.8(5) . . ?
C186 C208 C131 119.4(6) . . ?
C165 C209 H209 119.3 . . ?
C165 C209 C210 121.5(5) . . ?
C210 C209 H209 119.3 . . ?
O068 C210 C146 118.0(5) . . ?
O068 C210 C209 122.4(5) . . ?
C209 C210 C146 119.6(5) . . ?
O013 C211 H21A 109.7 . . ?
O013 C211 H21B 109.7 . . ?
O013 C211 C311 109.8(5) . . ?
H21A C211 H21B 108.2 . . ?
C311 C211 H21A 109.7 . . ?
C311 C211 H21B 109.7 . . ?
O027 C212 H21C 109.0 . . ?
O027 C212 H21D 109.0 . . ?
O027 C212 C234 113.0(5) . . ?
H21C C212 H21D 107.8 . . ?
C234 C212 H21C 109.0 . . ?
C234 C212 H21D 109.0 . . ?
N135 C213 H213 119.1 . . ?
C214 C213 N135 121.8(6) . . ?
C214 C213 H213 119.1 . . ?
C199 C214 H214 119.4 . . ?
C213 C214 C199 121.2(6) . . ?
C213 C214 H214 119.4 . . ?
O014 C215 H21J 109.5 . . ?
O014 C215 H21K 109.5 . . ?
O014 C215 H21L 109.5 . . ?
H21J C215 H21K 109.5 . . ?
H21J C215 H21L 109.5 . . ?
H21K C215 H21L 109.5 . . ?
N135 C216 H216 120.0 . . ?
C232 C216 N135 120.1(5) . . ?
C232 C216 H216 119.9 . . ?
O016 C217 H21E 109.5 . . ?
O016 C217 H21F 109.5 . . ?
O016 C217 H21G 109.5 . . ?
H21E C217 H21F 109.5 . . ?
H21E C217 H21G 109.5 . . ?
H21F C217 H21G 109.5 . . ?
N086 C218 C123 115.0(5) . . ?
C185 C218 N086 125.9(5) . . ?
C185 C218 C123 119.1(5) . . ?
O007 C219 H21H 109.9 . . ?
O007 C219 H21I 109.9 . . ?
O007 C219 C247 109.0(5) . . ?
H21H C219 H21I 108.3 . . ?
C247 C219 H21H 109.9 . . ?
C247 C219 H21I 109.9 . . ?
N107 C220 C158 119.7(6) . . ?
N107 C220 H220 120.1 . . ?
C158 C220 H220 120.1 . . ?
C095 C221 C188 123.5(6) . . ?
C095 C221 H221 118.3 . . ?
C188 C221 H221 118.2 . . ?
N135 C223 H22C 109.2 . . ?
N135 C223 H22D 109.3 . . ?
N135 C223 C277 111.8(5) . . ?
H22C C223 H22D 107.9 . . ?
C277 C223 H22C 109.2 . . ?
C277 C223 H22D 109.3 . . ?
O077 C224 C101 114.6(5) . . ?
O077 C224 C230 125.9(5) . . ?
C230 C224 C101 119.6(6) . . ?
C188 N225 H225 116.6 . . ?
C194 N225 C188 126.8(5) . . ?
C194 N225 H225 116.6 . . ?
O093 C226 C126 117.7(5) . . ?
O093 C226 C176 121.9(5) . . ?
C126 C226 C176 120.3(5) . . ?
C282 O227 C7 110.1(7) . . ?
O075 C228 H22A 109.6 . . ?
O075 C228 H22B 109.6 . . ?
O075 C228 C263 110.2(5) . . ?
H22A C228 H22B 108.1 . . ?
C263 C228 H22A 109.6 . . ?
C263 C228 H22B 109.6 . . ?
O114 C229 C188 113.0(6) . . ?
C206 C229 O114 123.8(6) . . ?
C206 C229 C188 123.2(5) . . ?
C170 C230 C224 121.7(6) . . ?
C170 C230 H230 119.2 . . ?
C224 C230 H230 119.2 . . ?
O055 C231 H23A 110.6 . . ?
O055 C231 H23B 110.6 . . ?
O055 C231 C279 105.5(6) . . ?
H23A C231 H23B 108.8 . . ?
C279 C231 H23A 110.6 . . ?
C279 C231 H23B 110.6 . . ?
C199 C232 H232 119.8 . . ?
C216 C232 C199 120.4(6) . . ?
C216 C232 H232 119.8 . . ?
C212 C234 H23C 109.2 . . ?
C212 C234 H23D 109.2 . . ?
H23C C234 H23D 107.9 . . ?
O242 C234 C212 112.2(6) . . ?
O242 C234 H23C 109.2 . . ?
O242 C234 H23D 109.2 . . ?
N107 C235 H23J 109.6 . . ?
N107 C235 H23K 109.6 . . ?
H23J C235 H23K 108.1 . . ?
C305 C235 N107 110.4(5) . . ?
C305 C235 H23J 109.6 . . ?
C305 C235 H23K 109.6 . . ?
C156 C236 H236 119.5 . . ?
N203 C236 C156 121.1(7) . . ?
N203 C236 H236 119.5 . . ?
C160 C237 H237 118.7 . . ?
C273 C237 C160 122.7(7) . . ?
C273 C237 H237 118.7 . . ?
O028 C238 H23H 110.2 . . ?
O028 C238 H23I 110.2 . . ?
O028 C238 C276 107.5(6) . . ?
H23H C238 H23I 108.5 . . ?
C276 C238 H23H 110.2 . . ?
C276 C238 H23I 110.2 . . ?
O054 C239 H23E 109.5 . . ?
O054 C239 H23F 109.5 . . ?
O054 C239 H23G 109.5 . . ?
H23E C239 H23F 109.5 . . ?
H23E C239 H23G 109.5 . . ?
H23F C239 H23G 109.5 . . ?
C191 C240 H240 119.9 . . ?
C248 C240 C191 120.2(6) . . ?
C248 C240 H240 119.9 . . ?
C078 C241 H241 119.8 . . ?
C150 C241 C078 120.3(5) . . ?
C150 C241 H241 119.8 . . ?
C308 O242 C234 118.9(6) . . ?
C263 O243 C327 113.3(6) . . ?
N203 C244 H244 118.9 . . ?
N203 C244 C252 122.3(6) . . ?
C252 C244 H244 118.9 . . ?
O128 C247 C219 108.8(5) . . ?
O128 C247 H24A 109.9 . . ?
O128 C247 H24B 109.9 . . ?
C219 C247 H24A 109.9 . . ?
C219 C247 H24B 109.9 . . ?
H24A C247 H24B 108.3 . . ?
N107 C248 C240 121.5(6) . . ?
N107 C248 H248 119.2 . . ?
C240 C248 H248 119.2 . . ?
O032 C249 H24C 109.5 . . ?
O032 C249 H24D 109.5 . . ?
O032 C249 H24E 109.5 . . ?
H24C C249 H24D 109.5 . . ?
H24C C249 H24E 109.5 . . ?
H24D C249 H24E 109.5 . . ?
O091 C250 H25G 109.5 . . ?
O091 C250 H25H 109.5 . . ?
O091 C250 H25I 109.5 . . ?
H25G C250 H25H 109.5 . . ?
H25G C250 H25I 109.5 . . ?
H25H C250 H25I 109.5 . . ?
O068 C251 H25J 109.5 . . ?
O068 C251 H25K 109.5 . . ?
O068 C251 H25L 109.5 . . ?
H25J C251 H25K 109.5 . . ?
H25J C251 H25L 109.5 . . ?
H25K C251 H25L 109.5 . . ?
C205 C252 C244 118.2(7) . . ?
C205 C252 H252 120.9 . . ?
C244 C252 H252 120.9 . . ?
O110 C253 H25M 109.8 . . ?
O110 C253 H25N 109.8 . . ?
O110 C253 C322 109.2(6) . . ?
H25M C253 H25N 108.3 . . ?
C322 C253 H25M 109.8 . . ?
C322 C253 H25N 109.8 . . ?
N192 C254 C196 119.3(7) . . ?
N192 C254 H254 120.4 . . ?
C196 C254 H254 120.4 . . ?
O081 C255 H25O 110.4 . . ?
O081 C255 H25P 110.4 . . ?
O081 C255 C271 106.5(5) . . ?
H25O C255 H25P 108.6 . . ?
C271 C255 H25O 110.4 . . ?
C271 C255 H25P 110.4 . . ?
O035 C257 H25A 109.5 . . ?
O035 C257 H25B 109.5 . . ?
O035 C257 H25C 109.5 . . ?
H25A C257 H25B 109.5 . . ?
H25A C257 H25C 109.5 . . ?
H25B C257 H25C 109.5 . . ?
C38 O258 C328 114.0(8) . . ?
O021 C260 H26H 109.5 . . ?
O021 C260 H26I 109.5 . . ?
O021 C260 H26J 109.5 . . ?
H26H C260 H26I 109.5 . . ?
H26H C260 H26J 109.5 . . ?
H26I C260 H26J 109.5 . . ?
C315 O261 C322 116.3(7) . . ?
C228 C263 H26A 109.2 . . ?
C228 C263 H26B 109.1 . . ?
O243 C263 C228 112.3(6) . . ?
O243 C263 H26A 109.2 . . ?
O243 C263 H26B 109.1 . . ?
H26A C263 H26B 107.9 . . ?
O063 C264 H26C 109.5 . . ?
O063 C264 H26D 109.5 . . ?
O063 C264 H26E 109.5 . . ?
H26C C264 H26D 109.5 . . ?
H26C C264 H26E 109.5 . . ?
H26D C264 H26E 109.5 . . ?
O139 C267 H26K 109.8 . . ?
O139 C267 H26L 109.8 . . ?
O139 C267 C328 109.2(8) . . ?
H26K C267 H26L 108.3 . . ?
C328 C267 H26K 109.8 . . ?
C328 C267 H26L 109.8 . . ?
O077 C268 H26M 110.0 . . ?
O077 C268 H26N 110.0 . . ?
O077 C268 C310 108.4(6) . . ?
H26M C268 H26N 108.4 . . ?
C310 C268 H26M 110.0 . . ?
C310 C268 H26N 110.0 . . ?
C271 O269 C42 111.9(7) . . ?
C57 O270 C311 119.1(9) . . ?
C255 C271 H27F 110.6 . . ?
C255 C271 H27G 110.6 . . ?
O269 C271 C255 105.6(6) . . ?
O269 C271 H27F 110.6 . . ?
O269 C271 H27G 110.6 . . ?
H27F C271 H27G 108.8 . . ?
N192 C273 H273 119.6 . . ?
C237 C273 N192 120.9(6) . . ?
C237 C273 H273 119.6 . . ?
C238 C276 H27H 108.0 . . ?
C238 C276 H27I 108.0 . . ?
C238 C276 C22 117.3(8) . . ?
H27H C276 H27I 107.2 . . ?
C22 C276 H27H 108.0 . . ?
C22 C276 H27I 108.0 . . ?
C223 C277 H27J 109.3 . . ?
C223 C277 H27K 109.3 . . ?
C223 C277 C291 111.7(6) . . ?
H27J C277 H27K 107.9 . . ?
C291 C277 H27J 109.3 . . ?
C291 C277 H27K 109.3 . . ?
C298 C278 C300 120.5(6) . . ?
C304 C278 C298 118.3(6) . . ?
C304 C278 C300 121.1(7) . . ?
C231 C279 H27A 107.9 . . ?
C231 C279 H27B 107.9 . . ?
H27A C279 H27B 107.2 . . ?
C4 C279 C231 117.5(8) . . ?
C4 C279 H27A 107.9 . . ?
C4 C279 H27B 107.9 . . ?
C296 C280 C316 120.2(7) . . ?
C319 C280 C296 114.6(7) . . ?
C319 C280 C316 125.0(7) . . ?
O074 C281 H28A 110.4 . . ?
O074 C281 H28B 110.4 . . ?
O074 C281 C317 106.7(6) . . ?
H28A C281 H28B 108.6 . . ?
C317 C281 H28A 110.4 . . ?
C317 C281 H28B 110.4 . . ?
C181 C282 H28C 110.0 . . ?
C181 C282 H28D 110.0 . . ?
O227 C282 C181 108.7(6) . . ?
O227 C282 H28C 110.0 . . ?
O227 C282 H28D 109.9 . . ?
H28C C282 H28D 108.3 . . ?
C284 O283 C43 119.3(8) . . ?
C200 C284 H28H 109.9 . . ?
C200 C284 H28I 109.9 . . ?
O283 C284 C200 108.9(7) . . ?
O283 C284 H28H 109.9 . . ?
O283 C284 H28I 109.9 . . ?
H28H C284 H28I 108.3 . . ?
O141 C285 H28J 109.5 . . ?
O141 C285 H28K 109.5 . . ?
O141 C285 H28L 109.5 . . ?
H28J C285 H28K 109.5 . . ?
H28J C285 H28L 109.5 . . ?
H28K C285 H28L 109.5 . . ?
C310 O288 C55 112.6(10) . . ?
O105 C289 H28E 109.5 . . ?
O105 C289 H28F 109.5 . . ?
O105 C289 H28G 109.5 . . ?
H28E C289 H28F 109.5 . . ?
H28E C289 H28G 109.5 . . ?
H28F C289 H28G 109.5 . . ?
O041 C290 H29A 111.4 . . ?
O041 C290 H29B 111.4 . . ?
O041 C290 C41 102.0(7) . . ?
H29A C290 H29B 109.2 . . ?
C41 C290 H29A 111.3 . . ?
C41 C290 H29B 111.4 . . ?
C277 C291 H29K 109.2 . . ?
C277 C291 H29L 109.2 . . ?
C277 C291 C12 112.0(8) . . ?
H29K C291 H29L 107.9 . . ?
C12 C291 H29K 109.2 . . ?
C12 C291 H29L 109.2 . . ?
O072 C292 H29H 109.5 . . ?
O072 C292 H29I 109.5 . . ?
O072 C292 H29J 109.5 . . ?
H29H C292 H29I 109.5 . . ?
H29H C292 H29J 109.5 . . ?
H29I C292 H29J 109.5 . . ?
O114 C294 H29C 109.4 . . ?
O114 C294 H29D 109.5 . . ?
O114 C294 H29E 109.5 . . ?
H29C C294 H29D 109.5 . . ?
H29C C294 H29E 109.5 . . ?
H29D C294 H29E 109.5 . . ?
O128 C295 H29F 109.0 . . ?
O128 C295 H29G 108.9 . . ?
H29F C295 H29G 107.8 . . ?
C10 C295 O128 113.2(8) . . ?
C10 C295 H29F 108.9 . . ?
C10 C295 H29G 108.9 . . ?
C280 C296 H296 119.6 . . ?
C313 C296 C280 120.8(8) . . ?
C313 C296 H296 119.6 . . ?
C303 C297 H297 119.1 . . ?
C329 C297 H297 119.0 . . ?
C329 C297 C303 121.9(7) . . ?
C278 C298 H298 120.1 . . ?
C278 C298 C303 119.8(7) . . ?
C303 C298 H298 120.1 . . ?
C36 O299 C5 120.0(10) . . ?
O061 C300 C278 108.3(6) . . ?
O061 C300 H30F 110.0 . . ?
O061 C300 H30G 110.0 . . ?
C278 C300 H30F 110.0 . . ?
C278 C300 H30G 110.0 . . ?
H30F C300 H30G 108.4 . . ?
H30J C301 H30K 107.5 . . ?
C325 C301 H30J 108.6 . . ?
C325 C301 H30K 108.5 . . ?
C325 C301 C3 114.9(9) . . ?
C3 C301 H30J 108.5 . . ?
C3 C301 H30K 108.6 . . ?
O109 C302 H30A 109.5 . . ?
O109 C302 H30B 109.5 . . ?
O109 C302 H30C 109.5 . . ?
H30A C302 H30B 109.5 . . ?
H30A C302 H30C 109.5 . . ?
H30B C302 H30C 109.5 . . ?
C297 C303 C298 118.6(8) . . ?
C297 C303 H303 120.7 . . ?
C298 C303 H303 120.7 . . ?
C278 C304 H304 119.1 . . ?
C329 C304 C278 121.9(8) . . ?
C329 C304 H304 119.1 . . ?
C235 C305 H30H 108.9 . . ?
C235 C305 H30I 108.9 . . ?
C235 C305 C318 113.3(6) . . ?
H30H C305 H30I 107.7 . . ?
C318 C305 H30H 108.9 . . ?
C318 C305 H30I 108.9 . . ?
C317 O307 C45 112.8(9) . . ?
O242 C308 H30D 109.9 . . ?
O242 C308 H30E 109.9 . . ?
O242 C308 C17 108.9(8) . . ?
H30D C308 H30E 108.3 . . ?
C17 C308 H30D 109.9 . . ?
C17 C308 H30E 109.9 . . ?
C314 C309 H309 104.8 . . ?
C314 C309 C3CA 113.0(10) . . ?
C335 C309 H309 104.9 . . ?
C335 C309 C314 113.5(10) . . ?
C335 C309 C3CA 114.5(13) . . ?
C3CA C309 H309 104.9 . . ?
C268 C310 H31J 108.8 . . ?
C268 C310 H31K 108.8 . . ?
O288 C310 C268 113.8(8) . . ?
O288 C310 H31J 108.8 . . ?
O288 C310 H31K 108.8 . . ?
H31J C310 H31K 107.7 . . ?
C211 C311 H31A 109.5 . . ?
C211 C311 H31B 109.5 . . ?
O270 C311 C211 110.6(7) . . ?
O270 C311 H31A 109.5 . . ?
O270 C311 H31B 109.5 . . ?
H31A C311 H31B 108.1 . . ?
H31C C312 H31D 109.5 . . ?
H31C C312 H31E 109.5 . . ?
H31D C312 H31E 109.5 . . ?
C4 C312 H31C 109.5 . . ?
C4 C312 H31D 109.5 . . ?
C4 C312 H31E 109.5 . . ?
C296 C313 H313 119.0 . . ?
C296 C313 C13 121.9(9) . . ?
C13 C313 H313 119.1 . . ?
C309 C314 H31L 108.9 . . ?
C309 C314 H31M 108.8 . . ?
C309 C314 C320 113.6(10) . . ?
H31L C314 H31M 107.7 . . ?
C320 C314 H31L 108.9 . . ?
C320 C314 H31M 108.8 . . ?
O261 C315 H31N 109.1 . . ?
O261 C315 H31O 109.1 . . ?
O261 C315 C11 112.6(9) . . ?
H31N C315 H31O 107.8 . . ?
C11 C315 H31N 109.1 . . ?
C11 C315 H31O 109.1 . . ?
O080 C316 C280 105.3(6) . . ?
O080 C316 H31F 110.7 . . ?
O080 C316 H31G 110.7 . . ?
C280 C316 H31F 110.7 . . ?
C280 C316 H31G 110.7 . . ?
H31F C316 H31G 108.8 . . ?
C281 C317 H31H 109.7 . . ?
C281 C317 H31I 109.6 . . ?
O307 C317 C281 110.0(9) . . ?
O307 C317 H31H 109.7 . . ?
O307 C317 H31I 109.7 . . ?
H31H C317 H31I 108.2 . . ?
C305 C318 H31P 108.1 . . ?
C305 C318 H31Q 108.1 . . ?
H31P C318 H31Q 107.3 . . ?
C330 C318 C305 116.6(7) . . ?
C330 C318 H31P 108.1 . . ?
C330 C318 H31Q 108.1 . . ?
C280 C319 H319 118.2 . . ?
C30 C319 C280 123.7(9) . . ?
C30 C319 H319 118.2 . . ?
O184 C320 C314 110.0(7) . . ?
O184 C320 H32C 109.7 . . ?
O184 C320 H32D 109.6 . . ?
C314 C320 H32C 109.6 . . ?
C314 C320 H32D 109.7 . . ?
H32C C320 H32D 108.2 . . ?
O124 C321 H32E 108.6 . . ?
O124 C321 H32F 108.6 . . ?
H32E C321 H32F 107.6 . . ?
C5 C321 O124 114.6(8) . . ?
C5 C321 H32E 108.6 . . ?
C5 C321 H32F 108.6 . . ?
C253 C322 H32G 109.6 . . ?
C253 C322 H32H 109.6 . . ?
O261 C322 C253 110.4(8) . . ?
O261 C322 H32G 109.6 . . ?
O261 C322 H32H 109.6 . . ?
H32G C322 H32H 108.1 . . ?
C301 C325 H32M 109.3 . . ?
C301 C325 H32N 109.3 . . ?
C301 C325 C2 111.6(9) . . ?
H32M C325 H32N 107.9 . . ?
C2 C325 H32M 109.3 . . ?
C2 C325 H32N 109.3 . . ?
N192 C326 H32K 107.3 . . ?
N192 C326 H32L 107.3 . . ?
H32K C326 H32L 106.9 . . ?
C9 C326 N192 120.3(8) . . ?
C9 C326 H32K 107.3 . . ?
C9 C326 H32L 107.2 . . ?
O243 C327 H32A 108.2 . . ?
O243 C327 H32B 108.2 . . ?
H32A C327 H32B 107.3 . . ?
C332 C327 O243 116.5(9) . . ?
C332 C327 H32A 108.2 . . ?
C332 C327 H32B 108.1 . . ?
O258 C328 C267 109.8(7) . . ?
O258 C328 H32I 109.7 . . ?
O258 C328 H32J 109.7 . . ?
C267 C328 H32I 109.7 . . ?
C267 C328 H32J 109.7 . . ?
H32I C328 H32J 108.2 . . ?
C297 C329 C304 119.3(8) . . ?
C297 C329 H329 120.3 . . ?
C304 C329 H329 120.3 . . ?
C318 C330 H33F 108.4 . . ?
C318 C330 H33G 108.5 . . ?
C318 C330 C18 115.2(8) . . ?
H33F C330 H33G 107.5 . . ?
C18 C330 H33F 108.5 . . ?
C18 C330 H33G 108.5 . . ?
H33H C331 H33I 103.2 . . ?
C19 C331 H33H 94.4 . . ?
C19 C331 H33I 94.7 . . ?
C8CA C331 H33H 94.2 . . ?
C8CA C331 H33I 94.7 . . ?
C8CA C331 C19 165(3) . . ?
C327 C332 H33A 109.0 . . ?
C327 C332 H33B 109.1 . . ?
C327 C332 C3AA 112.8(11) . . ?
H33A C332 H33B 107.8 . . ?
C3AA C332 H33A 109.0 . . ?
C3AA C332 H33B 109.0 . . ?
N203 C334 H33J 110.4 . . ?
N203 C334 H33K 110.4 . . ?
N203 C334 C8 106.8(8) . . ?
H33J C334 H33K 108.6 . . ?
C8 C334 H33J 110.4 . . ?
C8 C334 H33K 110.4 . . ?
C309 C335 H33C 109.5 . . ?
C309 C335 H33D 109.5 . . ?
C309 C335 H33E 109.5 . . ?
H33C C335 H33D 109.5 . . ?
H33C C335 H33E 109.5 . . ?
H33D C335 H33E 109.5 . . ?
C276 C22 H22 106.9 . . ?
C6 C22 C276 110.0(9) . . ?
C6 C22 H22 106.9 . . ?
C20 C22 C276 114.8(9) . . ?
C20 C22 H22 106.9 . . ?
C20 C22 C6 110.9(9) . . ?
C325 C2 H2A 109.5 . . ?
C325 C2 H2B 109.4 . . ?
C325 C2 H2C 109.5 . . ?
H2A C2 H2B 109.5 . . ?
H2A C2 H2C 109.5 . . ?
H2B C2 H2C 109.5 . . ?
C301 C3 H3A 109.2 . . ?
C301 C3 H3B 109.2 . . ?
C301 C3 C14 111.9(9) . . ?
H3A C3 H3B 107.9 . . ?
C14 C3 H3A 109.3 . . ?
C14 C3 H3B 109.2 . . ?
C279 C4 C312 112.4(9) . . ?
C279 C4 H4 96.6 . . ?
C312 C4 H4 96.7 . . ?
C40 C4 C279 125.0(12) . . ?
C40 C4 C312 118.5(10) . . ?
C40 C4 H4 96.7 . . ?
O299 C5 H5A 108.5 . . ?
O299 C5 H5B 108.5 . . ?
C321 C5 O299 115.0(10) . . ?
C321 C5 H5A 108.5 . . ?
C321 C5 H5B 108.5 . . ?
H5A C5 H5B 107.5 . . ?
C22 C6 H6A 109.5 . . ?
C22 C6 H6B 109.5 . . ?
C22 C6 H6C 109.5 . . ?
H6A C6 H6B 109.5 . . ?
H6A C6 H6C 109.5 . . ?
H6B C6 H6C 109.5 . . ?
O227 C7 H7A 109.2 . . ?
O227 C7 H7B 109.2 . . ?
H7A C7 H7B 107.9 . . ?
C26 C7 O227 112.1(11) . . ?
C26 C7 H7A 109.2 . . ?
C26 C7 H7B 109.2 . . ?
C334 C8 H8A 109.2 . . ?
C334 C8 H8B 109.3 . . ?
H8A C8 H8B 107.9 . . ?
C32 C8 C334 111.8(11) . . ?
C32 C8 H8A 109.2 . . ?
C32 C8 H8B 109.3 . . ?
C326 C9 H9A 105.9 . . ?
C326 C9 H9B 105.9 . . ?
C326 C9 C19 125.8(9) . . ?
H9A C9 H9B 106.2 . . ?
C19 C9 H9A 105.8 . . ?
C19 C9 H9B 105.9 . . ?
C295 C10 H10A 99.7 . . ?
C295 C10 H10B 99.7 . . ?
C295 C10 H10C 110.6 . . ?
C295 C10 H10D 110.6 . . ?
C295 C10 C52 148.2(13) . . ?
C295 C10 C1AA 105.7(12) . . ?
H10A C10 H10B 104.1 . . ?
H10C C10 H10D 108.7 . . ?
C52 C10 H10A 99.7 . . ?
C52 C10 H10B 99.7 . . ?
C1AA C10 H10C 110.6 . . ?
C1AA C10 H10D 110.6 . . ?
C315 C11 H11D 108.0 . . ?
C315 C11 H11E 108.0 . . ?
C315 C11 C16 117.2(10) . . ?
H11D C11 H11E 107.2 . . ?
C16 C11 H11D 108.0 . . ?
C16 C11 H11E 108.0 . . ?
C291 C12 H12C 108.2 . . ?
C291 C12 H12D 108.2 . . ?
H12C C12 H12D 107.3 . . ?
C31 C12 C291 116.4(11) . . ?
C31 C12 H12C 108.2 . . ?
C31 C12 H12D 108.2 . . ?
C313 C13 H13 121.3 . . ?
C313 C13 C30 117.5(8) . . ?
C30 C13 H13 121.3 . . ?
C3 C14 H14C 108.4 . . ?
C3 C14 H14D 108.4 . . ?
C3 C14 C32 115.5(10) . . ?
H14C C14 H14D 107.4 . . ?
C32 C14 H14C 108.4 . . ?
C32 C14 H14D 108.3 . . ?
O093 C15 H15A 109.4 . . ?
O093 C15 H15B 109.5 . . ?
O093 C15 H15C 109.5 . . ?
H15A C15 H15B 109.5 . . ?
H15A C15 H15C 109.5 . . ?
H15B C15 H15C 109.5 . . ?
C11 C16 H16 107.5 . . ?
C11 C16 C51 113.7(11) . . ?
C11 C16 C1CA 109.9(11) . . ?
C51 C16 H16 107.5 . . ?
C51 C16 C1CA 110.6(13) . . ?
C1CA C16 H16 107.5 . . ?
C308 C17 H17C 108.5 . . ?
C308 C17 H17D 108.5 . . ?
H17C C17 H17D 107.5 . . ?
C21 C17 C308 114.9(9) . . ?
C21 C17 H17C 108.5 . . ?
C21 C17 H17D 108.6 . . ?
C330 C18 H18C 108.2 . . ?
C330 C18 H18D 108.1 . . ?
H18C C18 H18D 107.3 . . ?
C28 C18 C330 116.7(8) . . ?
C28 C18 H18C 108.2 . . ?
C28 C18 H18D 108.1 . . ?
C331 C19 H19C 107.9 . . ?
C331 C19 H19D 107.8 . . ?
C9 C19 C331 117.7(16) . . ?
C9 C19 H19C 107.9 . . ?
C9 C19 H19D 107.9 . . ?
C9 C19 H19E 108.0 . . ?
C9 C19 H19F 108.0 . . ?
H19C C19 H19D 107.2 . . ?
H19E C19 H19F 107.2 . . ?
C6AA C19 C9 117.2(14) . . ?
C6AA C19 H19E 108.1 . . ?
C6AA C19 H19F 107.9 . . ?
C22 C20 H20C 109.4 . . ?
C22 C20 H20D 109.5 . . ?
C22 C20 H20E 109.5 . . ?
H20C C20 H20D 109.5 . . ?
H20C C20 H20E 109.5 . . ?
H20D C20 H20E 109.5 . . ?
C17 C21 H21 108.0 . . ?
C17 C21 C25 110.1(11) . . ?
C17 C21 C39 113.0(11) . . ?
C25 C21 H21 108.0 . . ?
C39 C21 H21 108.0 . . ?
C39 C21 C25 109.7(12) . . ?
H24F C24 H24G 106.4 . . ?
C38 C24 H24F 106.2 . . ?
C38 C24 H24G 106.2 . . ?
C38 C24 C53 124.6(16) . . ?
C53 C24 H24F 106.1 . . ?
C53 C24 H24G 106.2 . . ?
C21 C25 H25D 109.5 . . ?
C21 C25 H25E 109.4 . . ?
C21 C25 H25F 109.5 . . ?
H25D C25 H25E 109.5 . . ?
H25D C25 H25F 109.5 . . ?
H25E C25 H25F 109.5 . . ?
C7 C26 H26F 109.7 . . ?
C7 C26 H26G 109.7 . . ?
C7 C26 C71 109.9(13) . . ?
H26F C26 H26G 108.2 . . ?
C71 C26 H26F 109.7 . . ?
C71 C26 H26G 109.7 . . ?
H27C C27 H27D 109.5 . . ?
H27C C27 H27E 109.5 . . ?
H27D C27 H27E 109.5 . . ?
C71 C27 H27C 109.5 . . ?
C71 C27 H27D 109.5 . . ?
C71 C27 H27E 109.4 . . ?
C18 C28 H28M 108.3 . . ?
C18 C28 H28N 108.4 . . ?
C18 C28 C8BA 115.6(9) . . ?
H28M C28 H28N 107.4 . . ?
C8BA C28 H28M 108.3 . . ?
C8BA C28 H28N 108.4 . . ?
C319 C30 C13 121.2(9) . . ?
C319 C30 H30 119.4 . . ?
C13 C30 H30 119.4 . . ?
C12 C31 H31R 109.8 . . ?
C12 C31 H31S 109.9 . . ?
C12 C31 C50 109.3(12) . . ?
H31R C31 H31S 108.3 . . ?
C50 C31 H31R 109.7 . . ?
C50 C31 H31S 109.9 . . ?
C8 C32 C14 107.6(12) . . ?
C8 C32 H32O 110.2 . . ?
C8 C32 H32P 110.1 . . ?
C14 C32 H32O 110.2 . . ?
C14 C32 H32P 110.1 . . ?
H32O C32 H32P 108.5 . . ?
C58 C35 H35 109.0 . . ?
C58 C35 C110 104(2) . . ?
C110 C35 H35 109.1 . . ?
C7BA C35 H35 109.0 . . ?
C7BA C35 C58 120(3) . . ?
C7BA C35 C110 105(2) . . ?
O299 C36 H36A 109.0 . . ?
O299 C36 H36B 108.9 . . ?
O299 C36 C54 113.2(12) . . ?
H36A C36 H36B 107.7 . . ?
C54 C36 H36A 108.9 . . ?
C54 C36 H36B 108.9 . . ?
C54 C37 H37 103.7 . . ?
C54 C37 C61 107.7(18) . . ?
C54 C37 C2BA 120.8(19) . . ?
C61 C37 H37 103.7 . . ?
C61 C37 C2BA 115(2) . . ?
C2BA C37 H37 103.7 . . ?
O258 C38 H38A 109.7 . . ?
O258 C38 H38B 109.6 . . ?
C24 C38 O258 110.0(11) . . ?
C24 C38 H38A 109.6 . . ?
C24 C38 H38B 109.7 . . ?
H38A C38 H38B 108.2 . . ?
C21 C39 H39A 109.5 . . ?
C21 C39 H39B 109.5 . . ?
C21 C39 H39C 109.5 . . ?
H39A C39 H39B 109.5 . . ?
H39A C39 H39C 109.5 . . ?
H39B C39 H39C 109.5 . . ?
C4 C40 H40A 109.4 . . ?
C4 C40 H40B 109.5 . . ?
C4 C40 H40C 109.6 . . ?
H40A C40 H40B 109.5 . . ?
H40A C40 H40C 109.5 . . ?
H40B C40 H40C 109.5 . . ?
C290 C41 H41A 108.2 . . ?
C290 C41 H41B 108.3 . . ?
H41A C41 H41B 107.4 . . ?
O49 C41 C290 116.2(15) . . ?
O49 C41 H41A 108.2 . . ?
O49 C41 H41B 108.2 . . ?
O269 C42 H42A 109.7 . . ?
O269 C42 H42B 109.7 . . ?
O269 C42 C68 109.8(10) . . ?
H42A C42 H42B 108.2 . . ?
C68 C42 H42A 109.7 . . ?
C68 C42 H42B 109.7 . . ?
O283 C43 H43A 109.4 . . ?
O283 C43 H43B 109.4 . . ?
O283 C43 C65 111.4(10) . . ?
H43A C43 H43B 108.0 . . ?
C65 C43 H43A 109.3 . . ?
C65 C43 H43B 109.4 . . ?
H44A C44 H44B 107.6 . . ?
C45 C44 H44A 108.6 . . ?
C45 C44 H44B 108.5 . . ?
C62 C44 H44A 108.6 . . ?
C62 C44 H44B 108.6 . . ?
C62 C44 C45 114.7(13) . . ?
O307 C45 C44 105.1(12) . . ?
O307 C45 H45A 110.7 . . ?
O307 C45 H45B 110.7 . . ?
C44 C45 H45A 110.8 . . ?
C44 C45 H45B 110.7 . . ?
H45A C45 H45B 108.8 . . ?
C67 O49 C41 131.3(15) . . ?
C31 C50 H50A 101.5 . . ?
C31 C50 H50B 101.6 . . ?
H50A C50 H50B 104.6 . . ?
C5AA C50 C31 142(2) . . ?
C5AA C50 H50A 101.5 . . ?
C5AA C50 H50B 101.5 . . ?
C16 C51 H51A 109.5 . . ?
C16 C51 H51B 109.5 . . ?
C16 C51 H51C 109.4 . . ?
H51A C51 H51B 109.5 . . ?
H51A C51 H51C 109.5 . . ?
H51B C51 H51C 109.5 . . ?
C3BA C52 C10 108.4(16) . . ?
C3BA C52 C0CA 110(2) . . ?
C0CA C52 C10 95.5(15) . . ?
C24 C53 H53 109.3 . . ?
C24 C53 C95 100.2(17) . . ?
C56 C53 C24 113.6(18) . . ?
C56 C53 H53 109.3 . . ?
C56 C53 C95 115(2) . . ?
C95 C53 H53 109.3 . . ?
C36 C54 H54A 110.6 . . ?
C36 C54 H54B 110.6 . . ?
C37 C54 C36 105.8(16) . . ?
C37 C54 H54A 110.5 . . ?
C37 C54 H54B 110.6 . . ?
H54A C54 H54B 108.7 . . ?
O288 C55 H55A 109.0 . . ?
O288 C55 H55B 109.1 . . ?
H55A C55 H55B 107.8 . . ?
C0AA C55 O288 112.8(15) . . ?
C0AA C55 H55A 109.0 . . ?
C0AA C55 H55B 109.0 . . ?
O270 C57 H57A 108.5 . . ?
O270 C57 H57B 108.5 . . ?
O270 C57 C4BA 115.0(13) . . ?
H57A C57 H57B 107.5 . . ?
C4BA C57 H57A 108.6 . . ?
C4BA C57 H57B 108.5 . . ?
C35 C58 H58A 109.5 . . ?
C35 C58 H58B 109.5 . . ?
C35 C58 H58C 109.5 . . ?
H58A C58 H58B 109.5 . . ?
H58A C58 H58C 109.5 . . ?
H58B C58 H58C 109.5 . . ?
C37 C61 H61A 109.4 . . ?
C37 C61 H61B 109.5 . . ?
C37 C61 H61C 109.5 . . ?
H61A C61 H61B 109.5 . . ?
H61A C61 H61C 109.5 . . ?
H61B C61 H61C 109.5 . . ?
C44 C62 H62 106.9 . . ?
C44 C62 C63 114.6(17) . . ?
C63 C62 H62 106.9 . . ?
C89 C62 C44 110.8(15) . . ?
C89 C62 H62 106.8 . . ?
C89 C62 C63 110.5(19) . . ?
C62 C63 H63A 109.5 . . ?
C62 C63 H63B 109.4 . . ?
C62 C63 H63C 109.5 . . ?
H63A C63 H63B 109.5 . . ?
H63A C63 H63C 109.5 . . ?
H63B C63 H63C 109.5 . . ?
C43 C65 H65A 108.8 . . ?
C43 C65 H65B 108.7 . . ?
H65A C65 H65B 107.7 . . ?
C84 C65 C43 114.0(12) . . ?
C84 C65 H65A 108.8 . . ?
C84 C65 H65B 108.6 . . ?
O49 C67 H67A 106.4 . . ?
O49 C67 H67B 106.5 . . ?
O49 C67 C7BA 123.5(17) . . ?
H67A C67 H67B 106.5 . . ?
C7BA C67 H67A 106.5 . . ?
C7BA C67 H67B 106.5 . . ?
C42 C68 H68A 108.8 . . ?
C42 C68 H68B 108.9 . . ?
C42 C68 C2CA 113.7(14) . . ?
H68A C68 H68B 107.7 . . ?
C2CA C68 H68A 108.8 . . ?
C2CA C68 H68B 108.9 . . ?
C26 C71 H71 107.2 . . ?
C27 C71 C26 119.9(11) . . ?
C27 C71 H71 107.2 . . ?
C27 C71 C91 103.6(15) . . ?
C91 C71 C26 111.1(11) . . ?
C91 C71 H71 107.2 . . ?
C65 C84 H84A 111.6 . . ?
C65 C84 H84B 111.6 . . ?
C65 C84 C5CA 101.1(15) . . ?
H84A C84 H84B 109.3 . . ?
C5CA C84 H84A 111.5 . . ?
C5CA C84 H84B 111.6 . . ?
C62 C89 H89A 109.4 . . ?
C62 C89 H89B 109.4 . . ?
C62 C89 H89C 109.5 . . ?
H89A C89 H89B 109.5 . . ?
H89A C89 H89C 109.5 . . ?
H89B C89 H89C 109.5 . . ?
C71 C91 H91A 109.5 . . ?
C71 C91 H91B 109.5 . . ?
C71 C91 H91C 109.5 . . ?
H91A C91 H91B 109.5 . . ?
H91A C91 H91C 109.5 . . ?
H91B C91 H91C 109.5 . . ?
C50 C5AA H5AA 109.2 . . ?
C50 C5AA H5AB 109.2 . . ?
C50 C5AA C5BA 112(2) . . ?
H5AA C5AA H5AB 107.9 . . ?
C5BA C5AA H5AA 109.3 . . ?
C5BA C5AA H5AB 109.1 . . ?
C35 C110 H11A 109.5 . . ?
C35 C110 H11B 109.5 . . ?
C35 C110 H11C 109.4 . . ?
H11A C110 H11B 109.5 . . ?
H11A C110 H11C 109.5 . . ?
H11B C110 H11C 109.5 . . ?
H7AA C7AA H7AB 107.4 . . ?
C8AA C7AA H7AA 108.4 . . ?
C8AA C7AA H7AB 108.4 . . ?
C8AA C7AA C6AA 115.7(18) . . ?
C6AA C7AA H7AA 108.5 . . ?
C6AA C7AA H7AB 108.2 . . ?
C332 C3AA H3AA 112.4 . . ?
C332 C3AA C4AA 88.9(13) . . ?
C332 C3AA C161 108.1(15) . . ?
C4AA C3AA H3AA 112.4 . . ?
C161 C3AA H3AA 112.4 . . ?
C161 C3AA C4AA 120.3(12) . . ?
C57 C4BA C124 86(3) . . ?
C0DA C4BA C57 122(2) . . ?
C7AA C8AA H8AA 106.6 . . ?
C7AA C8AA H8AB 106.6 . . ?
C7AA C8AA C9AA 123(2) . . ?
H8AA C8AA H8AB 106.5 . . ?
C9AA C8AA H8AA 106.6 . . ?
C9AA C8AA H8AB 106.5 . . ?
C37 C2BA H2BA 112.0 . . ?
C37 C2BA H2BB 112.0 . . ?
C37 C2BA H2BC 112.0 . . ?
H2BA C2BA H2BB 106.8 . . ?
H2BA C2BA H2BC 106.8 . . ?
H2BB C2BA H2BC 106.8 . . ?
C52 C3BA H3BA 109.5 . . ?
C52 C3BA H3BB 109.5 . . ?
C52 C3BA H3BC 109.4 . . ?
H3BA C3BA H3BB 109.5 . . ?
H3BA C3BA H3BC 109.5 . . ?
H3BB C3BA H3BC 109.5 . . ?
C19 C6AA H6AA 110.0 . . ?
C19 C6AA H6AB 109.8 . . ?
C7AA C6AA C19 108.9(17) . . ?
C7AA C6AA H6AA 110.0 . . ?
C7AA C6AA H6AB 109.8 . . ?
H6AA C6AA H6AB 108.3 . . ?
C3AA C4AA H4AA 109.5 . . ?
C3AA C4AA H4AB 109.5 . . ?
C3AA C4AA H4AC 109.4 . . ?
H4AA C4AA H4AB 109.5 . . ?
H4AA C4AA H4AC 109.5 . . ?
H4AB C4AA H4AC 109.5 . . ?
C55 C0AA H0AA 110.6 . . ?
C55 C0AA H0AB 110.6 . . ?
C55 C0AA C4CA 106(2) . . ?
H0AA C0AA H0AB 108.7 . . ?
C4CA C0AA H0AA 110.7 . . ?
C4CA C0AA H0AB 110.5 . . ?
C3AA C161 H16A 109.4 . . ?
C3AA C161 H16B 109.5 . . ?
C3AA C161 H16C 109.5 . . ?
H16A C161 H16B 109.5 . . ?
H16A C161 H16C 109.5 . . ?
H16B C161 H16C 109.5 . . ?
C35 C7BA C67 123(2) . . ?
C35 C7BA H7BA 106.5 . . ?
C35 C7BA H7BB 106.5 . . ?
C67 C7BA H7BA 106.5 . . ?
C67 C7BA H7BB 106.5 . . ?
H7BA C7BA H7BB 106.5 . . ?
C8AA C9AA H9AA 109.8 . . ?
C8AA C9AA H9AB 109.7 . . ?
H9AA C9AA H9AB 108.2 . . ?
C1DA C9AA C8AA 109(2) . . ?
C1DA C9AA H9AA 109.7 . . ?
C1DA C9AA H9AB 110.1 . . ?
H0BA C0BA H0BB 102.9 . . ?
C8CA C0BA H0BA 90.5 . . ?
C8CA C0BA H0BB 89.9 . . ?
C8CA C0BA C3DA 178(7) . . ?
C3DA C0BA H0BA 90.4 . . ?
C3DA C0BA H0BB 88.3 . . ?
C28 C8BA H8BA 109.1 . . ?
C28 C8BA H8BB 109.0 . . ?
H8BA C8BA H8BB 107.8 . . ?
C9BA C8BA C28 112.9(10) . . ?
C9BA C8BA H8BA 109.0 . . ?
C9BA C8BA H8BB 109.0 . . ?
C16 C1CA H1CA 109.4 . . ?
C16 C1CA H1CB 109.5 . . ?
C16 C1CA H1CC 109.5 . . ?
H1CA C1CA H1CB 109.5 . . ?
H1CA C1CA H1CC 109.5 . . ?
H1CB C1CA H1CC 109.5 . . ?
C8BA C9BA H9BA 109.4 . . ?
C8BA C9BA H9BB 109.5 . . ?
C8BA C9BA H9BC 109.5 . . ?
H9BA C9BA H9BB 109.5 . . ?
H9BA C9BA H9BC 109.5 . . ?
H9BB C9BA H9BC 109.5 . . ?
C309 C3CA H3CA 109.5 . . ?
C309 C3CA H3CB 109.5 . . ?
C309 C3CA H3CC 109.5 . . ?
H3CA C3CA H3CB 109.5 . . ?
H3CA C3CA H3CC 109.5 . . ?
H3CB C3CA H3CC 109.5 . . ?
C53 C56 H56A 109.4 . . ?
C53 C56 H56B 109.5 . . ?
C53 C56 H56C 109.5 . . ?
H56A C56 H56B 109.5 . . ?
H56A C56 H56C 109.5 . . ?
H56B C56 H56C 109.5 . . ?
C53 C95 H95A 109.6 . . ?
C53 C95 H95B 109.4 . . ?
C53 C95 H95C 109.4 . . ?
H95A C95 H95B 109.5 . . ?
H95A C95 H95C 109.5 . . ?
H95B C95 H95C 109.5 . . ?
C2AA C2CA C68 88.8(10) . . ?
C4BA C124 H12A 93.8 . . ?
C4BA C124 H12B 94.1 . . ?
H12A C124 H12B 103.1 . . ?
C1BA C124 C4BA 167(7) . . ?
C1BA C124 H12A 93.4 . . ?
C1BA C124 H12B 94.6 . . ?
C5AA C5BA H5BA 112.1 . . ?
C5AA C5BA H5BB 111.9 . . ?
C5AA C5BA H5BC 112.2 . . ?
H5BA C5BA H5BB 106.8 . . ?
H5BA C5BA H5BC 106.8 . . ?
H5BB C5BA H5BC 106.7 . . ?
C52 C0CA H0CA 109.5 . . ?
C52 C0CA H0CB 109.5 . . ?
C52 C0CA H0CC 109.4 . . ?
H0CA C0CA H0CB 109.5 . . ?
H0CA C0CA H0CC 109.5 . . ?
H0CB C0CA H0CC 109.5 . . ?
C331 C8CA H8CA 104.1 . . ?
C331 C8CA H8CB 104.5 . . ?
C0BA C8CA C331 132(3) . . ?
C0BA C8CA H8CA 104.3 . . ?
C0BA C8CA H8CB 103.9 . . ?
H8CA C8CA H8CB 105.6 . . ?
C124 C1BA H1BA 112.7 . . ?
C124 C1BA H1BB 114.2 . . ?
C124 C1BA H1BC 114.2 . . ?
H1BA C1BA H1BB 105.3 . . ?
H1BA C1BA H1BC 104.8 . . ?
H1BB C1BA H1BC 104.8 . . ?
H1A C1 H1B 106.5 . . ?
H1A C1 H1C 106.2 . . ?
H1B C1 H1C 106.7 . . ?
C0DA C1 H1A 113.3 . . ?
C0DA C1 H1B 112.2 . . ?
C0DA C1 H1C 111.5 . . ?
C4BA C0DA C1 121(3) . . ?
C4BA C0DA H0DA 107.2 . . ?
C4BA C0DA H0DB 107.2 . . ?
C1 C0DA H0DA 106.3 . . ?
C1 C0DA H0DB 107.7 . . ?
H0DA C0DA H0DB 106.8 . . ?
C9AA C1DA H1DA 122.5 . . ?
C9AA C1DA H1DB 122.5 . . ?
C9AA C1DA H1DC 123.3 . . ?
H1DA C1DA H1DB 93.7 . . ?
H1DA C1DA H1DC 93.2 . . ?
H1DB C1DA H1DC 93.5 . . ?
C10 C1AA H1AA 94.0 . . ?
C2DA C1AA C10 127.2(18) . . ?
C2DA C1AA H1AA 94.0 . . ?
C2DA C1AA C7CA 123.2(14) . . ?
C7CA C1AA C10 108.2(13) . . ?
C7CA C1AA H1AA 94.0 . . ?
C1AA C2DA H2DA 109.5 . . ?
C1AA C2DA H2DB 109.4 . . ?
C1AA C2DA H2DC 109.5 . . ?
H2DA C2DA H2DB 109.5 . . ?
H2DA C2DA H2DC 109.5 . . ?
H2DB C2DA H2DC 109.5 . . ?
C1AA C7CA H7CA 109.5 . . ?
C1AA C7CA H7CB 109.4 . . ?
C1AA C7CA H7CC 109.5 . . ?
H7CA C7CA H7CB 109.5 . . ?
H7CA C7CA H7CC 109.5 . . ?
H7CB C7CA H7CC 109.5 . . ?
C0BA C3DA H3DA 129.7 . . ?
C0BA C3DA H3DB 127.4 . . ?
C0BA C3DA H3DC 123.7 . . ?
H3DA C3DA H3DB 86.8 . . ?
H3DA C3DA H3DC 86.0 . . ?
H3DB C3DA H3DC 90.1 . . ?

loop_
_geom_bond_atom_site_label_1
_geom_bond_atom_site_label_2
_geom_bond_distance
_geom_bond_site_symmetry_2
_geom_bond_publ_flag
P001 F137 1.596(5) . ?
P001 F171 1.563(6) . ?
P001 F189 1.581(5) . ?
P001 F245 1.592(6) . ?
P001 F246 1.594(6) . ?
P001 F266 1.553(6) . ?
P002 F197 1.571(6) . ?
P002 F198 1.573(6) . ?
P002 F222 1.578(6) . ?
P002 F233 1.622(6) . ?
P002 F272 1.559(6) . ?
P002 F286 1.573(7) . ?
P003 F259 1.617(7) . ?
P003 F262 1.526(6) . ?
P003 F287 1.589(6) . ?
P003 F323 1.478(8) . ?
P003 F324 1.454(7) . ?
P003 F333 1.619(7) . ?
P004 F207 1.483(6) . ?
P004 F256 1.452(5) . ?
P004 F265 1.636(7) . ?
P004 F275 1.530(7) . ?
P004 F293 1.547(7) . ?
P004 F306 1.516(7) . ?
O005 C044 1.371(5) . ?
O005 C083 1.444(5) . ?
O006 C049 1.232(5) . ?
O007 C111 1.392(6) . ?
O007 C219 1.411(7) . ?
O008 C039 1.366(6) . ?
O008 C142 1.413(6) . ?
O009 C029 1.228(6) . ?
O010 C046 1.234(6) . ?
O011 C031 1.233(5) . ?
O012 C033 1.229(6) . ?
O013 C092 1.352(6) . ?
O013 C211 1.429(7) . ?
O014 C099 1.376(6) . ?
O014 C215 1.429(7) . ?
O015 C064 1.378(6) . ?
O015 C122 1.432(6) . ?
O016 C118 1.378(6) . ?
O016 C217 1.435(6) . ?
O017 C136 1.217(6) . ?
O018 C088 1.379(6) . ?
O018 C200 1.432(6) . ?
N019 H019 0.8600 . ?
N019 C029 1.370(6) . ?
N019 C076 1.386(6) . ?
N020 H020 0.8600 . ?
N020 C033 1.359(6) . ?
N020 C089 1.408(7) . ?
O021 C096 1.357(6) . ?
O021 C260 1.426(7) . ?
O022 C121 1.240(6) . ?
N023 H023 0.8600 . ?
N023 C046 1.352(6) . ?
N023 C058 1.405(6) . ?
O024 C043 1.356(6) . ?
O024 C181 1.417(6) . ?
N025 H025 0.8600 . ?
N025 C049 1.370(6) . ?
N025 C070 1.407(6) . ?
O026 C097 1.212(6) . ?
O027 C078 1.361(6) . ?
O027 C212 1.443(6) . ?
O028 C169 1.426(7) . ?
O028 C238 1.420(7) . ?
C029 C069 1.498(6) . ?
O030 C130 1.227(6) . ?
C031 N038 1.352(6) . ?
C031 C117 1.485(7) . ?
O032 C166 1.340(7) . ?
O032 C249 1.425(7) . ?
C033 C047 1.490(7) . ?
O034 C071 1.213(6) . ?
O035 C120 1.371(6) . ?
O035 C257 1.413(7) . ?
C036 C043 1.392(7) . ?
C036 N056 1.425(6) . ?
C036 C129 1.367(7) . ?
O037 C165 1.352(6) . ?
O037 C173 1.422(6) . ?
N038 C052 1.395(6) . ?
C039 C058 1.403(7) . ?
C039 C143 1.387(7) . ?
O040 C180 1.230(6) . ?
O041 C162 1.388(7) . ?
O041 C290 1.426(8) . ?
O042 C167 1.194(6) . ?
C043 C144 1.378(7) . ?
C044 C082 1.402(6) . ?
C044 C144 1.378(7) . ?
O045 C167 1.356(6) . ?
C046 C062 1.485(7) . ?
C047 C064 1.408(6) . ?
C047 C145 1.383(6) . ?
N048 H048 0.8600 . ?
N048 C097 1.372(6) . ?
N048 C101 1.382(7) . ?
C049 C082 1.484(7) . ?
N050 H050 0.8600 . ?
N050 C106 1.394(7) . ?
N050 C180 1.359(7) . ?
N051 H051 0.8600 . ?
N051 C121 1.344(6) . ?
N051 C168 1.417(6) . ?
C052 C096 1.410(7) . ?
C052 C104 1.380(7) . ?
C053 O063 1.352(6) . ?
C053 C106 1.427(7) . ?
C053 C138 1.353(8) . ?
O054 C132 1.365(7) . ?
O054 C239 1.432(7) . ?
O055 C179 1.420(6) . ?
O055 C231 1.411(7) . ?
N056 H056 0.8600 . ?
N056 C136 1.339(6) . ?
O057 C151 1.229(6) . ?
C058 C145 1.362(7) . ?
O059 C204 1.249(6) . ?
O060 C147 1.206(7) . ?
O061 C147 1.354(6) . ?
O061 C300 1.459(8) . ?
C062 C094 1.385(7) . ?
C062 C099 1.390(7) . ?
O063 C264 1.429(7) . ?
C064 C143 1.363(7) . ?
C065 C100 1.391(7) . ?
C065 C120 1.413(7) . ?
C065 C121 1.495(7) . ?
O066 C127 1.235(6) . ?
O067 C202 1.212(7) . ?
O068 C210 1.380(7) . ?
O068 C251 1.436(6) . ?
C069 C085 1.363(7) . ?
C069 C132 1.400(7) . ?
C070 C100 1.392(7) . ?
C070 C118 1.402(7) . ?
C071 N102 1.350(6) . ?
C071 C126 1.496(7) . ?
O072 C159 1.350(6) . ?
O072 C292 1.433(8) . ?
N073 H073 0.8600 . ?
N073 C131 1.387(7) . ?
N073 C151 1.375(7) . ?
O074 C123 1.345(7) . ?
O074 C281 1.432(7) . ?
O075 C150 1.382(6) . ?
O075 C228 1.445(7) . ?
C076 C087 1.394(7) . ?
C076 C092 1.408(7) . ?
O077 C224 1.354(8) . ?
O077 C268 1.440(8) . ?
C078 C168 1.411(7) . ?
C078 C241 1.382(7) . ?
C079 C097 1.478(7) . ?
C079 C104 1.387(7) . ?
C079 C134 1.412(7) . ?
O080 C194 1.344(7) . ?
O080 C316 1.426(9) . ?
O081 C177 1.346(7) . ?
O081 C255 1.438(7) . ?
C082 C129 1.412(6) . ?
C083 H08A 0.9700 . ?
C083 H08B 0.9700 . ?
C083 C179 1.502(7) . ?
N084 H084 0.8600 . ?
N084 C116 1.412(7) . ?
N084 C204 1.342(7) . ?
C085 H085 0.9300 . ?
C085 C106 1.382(6) . ?
N086 H086 0.8600 . ?
N086 C127 1.346(7) . ?
N086 C218 1.403(8) . ?
C087 H087 0.9300 . ?
C087 C108 1.400(6) . ?
C088 C117 1.410(6) . ?
C088 C174 1.383(8) . ?
C089 C165 1.415(7) . ?
C089 C187 1.383(7) . ?
N090 H090 0.8600 . ?
N090 C130 1.342(7) . ?
N090 C163 1.400(7) . ?
O091 C134 1.374(6) . ?
O091 C250 1.427(7) . ?
C092 C152 1.393(7) . ?
O093 C226 1.367(7) . ?
O093 C15 1.430(10) . ?
C094 H094 0.9300 . ?
C094 C119 1.372(7) . ?
C095 C136 1.515(7) . ?
C095 C166 1.428(8) . ?
C095 C221 1.381(8) . ?
C096 C178 1.393(7) . ?
O098 C202 1.343(7) . ?
C099 C149 1.397(7) . ?
C101 C148 1.376(8) . ?
C101 C224 1.425(8) . ?
N102 H102 0.8600 . ?
N102 C113 1.418(7) . ?
C103 H103 0.9300 . ?
C103 C113 1.363(7) . ?
C103 C117 1.405(7) . ?
C104 H104 0.9300 . ?
O105 C208 1.344(7) . ?
O105 C289 1.419(7) . ?
N107 C220 1.346(7) . ?
N107 C235 1.499(9) . ?
N107 C248 1.320(8) . ?
C108 C111 1.387(7) . ?
C108 C167 1.492(7) . ?
O109 C190 1.372(7) . ?
O109 C302 1.406(7) . ?
O110 C183 1.365(7) . ?
O110 C253 1.457(7) . ?
C111 C152 1.383(8) . ?
N112 H112 0.8600 . ?
N112 C119 1.424(7) . ?
N112 C147 1.339(8) . ?
C113 C183 1.409(7) . ?
O114 C229 1.387(7) . ?
O114 C294 1.440(9) . ?
C115 H115 0.9300 . ?
C115 C168 1.391(7) . ?
C115 C172 1.397(7) . ?
C116 C125 1.383(7) . ?
C116 C133 1.431(7) . ?
C118 C164 1.366(7) . ?
C119 C159 1.399(8) . ?
C120 C164 1.386(7) . ?
C122 C169 1.476(8) . ?
C123 C157 1.408(9) . ?
C123 C218 1.427(7) . ?
O124 C153 1.399(7) . ?
O124 C321 1.442(9) . ?
C125 H125 0.9300 . ?
C125 C126 1.406(7) . ?
C126 C226 1.399(7) . ?
C127 C182 1.503(8) . ?
O128 C247 1.384(8) . ?
O128 C295 1.440(8) . ?
C129 H129 0.9300 . ?
C130 C146 1.508(8) . ?
C131 C195 1.398(8) . ?
C131 C208 1.407(7) . ?
C132 C138 1.399(7) . ?
C133 O141 1.349(7) . ?
C133 C176 1.347(8) . ?
C134 C178 1.374(7) . ?
N135 C213 1.339(7) . ?
N135 C216 1.376(7) . ?
N135 C223 1.464(8) . ?
C138 H138 0.9300 . ?
O139 C170 1.371(7) . ?
O139 C267 1.434(9) . ?
C140 C162 1.407(7) . ?
C140 C180 1.478(8) . ?
C140 C185 1.423(8) . ?
O141 C285 1.448(7) . ?
C142 H14A 0.9700 . ?
C142 H14B 0.9700 . ?
C142 C193 1.500(8) . ?
C143 H143 0.9300 . ?
C144 H144 0.9300 . ?
C145 H145 0.9300 . ?
C146 C187 1.372(7) . ?
C146 C210 1.404(7) . ?
C148 H148 0.9300 . ?
C148 C155 1.389(7) . ?
C149 H149 0.9300 . ?
C149 C159 1.380(8) . ?
C150 C172 1.392(7) . ?
C150 C241 1.377(7) . ?
C151 C172 1.476(7) . ?
C152 H152 0.9300 . ?
C153 C154 1.400(8) . ?
C153 C201 1.352(8) . ?
C154 C175 1.400(7) . ?
C154 C204 1.503(7) . ?
C155 C170 1.410(9) . ?
C155 C202 1.466(9) . ?
C156 H156 0.9300 . ?
C156 C205 1.368(9) . ?
C156 C236 1.377(9) . ?
C157 H157 0.9300 . ?
C157 C162 1.368(8) . ?
C158 H158 0.9300 . ?
C158 C191 1.384(8) . ?
C158 C220 1.383(9) . ?
C160 C191 1.486(9) . ?
C160 C196 1.411(9) . ?
C160 C237 1.342(8) . ?
O161 C194 1.207(7) . ?
C163 C175 1.387(7) . ?
C163 C177 1.402(8) . ?
C165 C209 1.378(8) . ?
C166 C206 1.404(8) . ?
C170 C230 1.366(9) . ?
C173 H17E 0.9600 . ?
C173 H17F 0.9600 . ?
C173 H17G 0.9600 . ?
C174 H174 0.9300 . ?
C174 C183 1.370(8) . ?
C175 H175 0.9300 . ?
C176 H176 0.9300 . ?
C176 C226 1.397(8) . ?
C177 C201 1.406(8) . ?
C178 H178 0.9300 . ?
C179 H17A 0.9700 . ?
C179 H17B 0.9700 . ?
C181 H18A 0.9700 . ?
C181 H18B 0.9700 . ?
C181 C282 1.503(9) . ?
C182 C190 1.399(8) . ?
C182 C195 1.393(7) . ?
O184 C193 1.400(7) . ?
O184 C320 1.424(8) . ?
C185 H185 0.9300 . ?
C185 C218 1.341(8) . ?
C186 H186 0.9300 . ?
C186 C190 1.375(9) . ?
C186 C208 1.386(8) . ?
C187 H187 0.9300 . ?
C188 C221 1.387(7) . ?
C188 N225 1.384(8) . ?
C188 C229 1.392(9) . ?
C191 C240 1.397(8) . ?
N192 C254 1.358(8) . ?
N192 C273 1.357(9) . ?
N192 C326 1.504(10) . ?
C193 H19A 0.9700 . ?
C193 H19B 0.9700 . ?
C194 N225 1.352(9) . ?
C195 H195 0.9300 . ?
C196 H196 0.9300 . ?
C196 C254 1.371(9) . ?
C199 C205 1.503(9) . ?
C199 C214 1.387(8) . ?
C199 C232 1.385(8) . ?
C200 H20A 0.9700 . ?
C200 H20B 0.9700 . ?
C200 C284 1.507(9) . ?
C201 H201 0.9300 . ?
N203 C236 1.312(8) . ?
N203 C244 1.286(9) . ?
N203 C334 1.503(11) . ?
C205 C252 1.378(8) . ?
C206 H206 0.9300 . ?
C206 C229 1.356(9) . ?
C209 H209 0.9300 . ?
C209 C210 1.385(8) . ?
C211 H21A 0.9700 . ?
C211 H21B 0.9700 . ?
C211 C311 1.485(9) . ?
C212 H21C 0.9700 . ?
C212 H21D 0.9700 . ?
C212 C234 1.488(10) . ?
C213 H213 0.9300 . ?
C213 C214 1.336(9) . ?
C214 H214 0.9300 . ?
C215 H21J 0.9600 . ?
C215 H21K 0.9600 . ?
C215 H21L 0.9600 . ?
C216 H216 0.9300 . ?
C216 C232 1.371(9) . ?
C217 H21E 0.9600 . ?
C217 H21F 0.9600 . ?
C217 H21G 0.9600 . ?
C219 H21H 0.9700 . ?
C219 H21I 0.9700 . ?
C219 C247 1.498(8) . ?
C220 H220 0.9300 . ?
C221 H221 0.9300 . ?
C223 H22C 0.9700 . ?
C223 H22D 0.9700 . ?
C223 C277 1.500(9) . ?
C224 C230 1.373(8) . ?
N225 H225 0.8600 . ?
O227 C282 1.398(9) . ?
O227 C7 1.450(10) . ?
C228 H22A 0.9700 . ?
C228 H22B 0.9700 . ?
C228 C263 1.481(8) . ?
C230 H230 0.9300 . ?
C231 H23A 0.9700 . ?
C231 H23B 0.9700 . ?
C231 C279 1.522(11) . ?
C232 H232 0.9300 . ?
C234 H23C 0.9700 . ?
C234 H23D 0.9700 . ?
C234 O242 1.404(9) . ?
C235 H23J 0.9700 . ?
C235 H23K 0.9700 . ?
C235 C305 1.496(11) . ?
C236 H236 0.9300 . ?
C237 H237 0.9300 . ?
C237 C273 1.318(10) . ?
C238 H23H 0.9700 . ?
C238 H23I 0.9700 . ?
C238 C276 1.498(10) . ?
C239 H23E 0.9600 . ?
C239 H23F 0.9600 . ?
C239 H23G 0.9600 . ?
C240 H240 0.9300 . ?
C240 C248 1.358(10) . ?
C241 H241 0.9300 . ?
O242 C308 1.286(10) . ?
O243 C263 1.416(9) . ?
O243 C327 1.443(9) . ?
C244 H244 0.9300 . ?
C244 C252 1.399(10) . ?
C247 H24A 0.9700 . ?
C247 H24B 0.9700 . ?
C248 H248 0.9300 . ?
C249 H24C 0.9600 . ?
C249 H24D 0.9600 . ?
C249 H24E 0.9600 . ?
C250 H25G 0.9600 . ?
C250 H25H 0.9600 . ?
C250 H25I 0.9600 . ?
C251 H25J 0.9600 . ?
C251 H25K 0.9600 . ?
C251 H25L 0.9600 . ?
C252 H252 0.9300 . ?
C253 H25M 0.9700 . ?
C253 H25N 0.9700 . ?
C253 C322 1.473(10) . ?
C254 H254 0.9300 . ?
C255 H25O 0.9700 . ?
C255 H25P 0.9700 . ?
C255 C271 1.527(9) . ?
C257 H25A 0.9600 . ?
C257 H25B 0.9600 . ?
C257 H25C 0.9600 . ?
O258 C328 1.440(12) . ?
O258 C38 1.434(12) . ?
C260 H26H 0.9600 . ?
C260 H26I 0.9600 . ?
C260 H26J 0.9600 . ?
O261 C315 1.403(10) . ?
O261 C322 1.419(12) . ?
C263 H26A 0.9700 . ?
C263 H26B 0.9700 . ?
C264 H26C 0.9600 . ?
C264 H26D 0.9600 . ?
C264 H26E 0.9600 . ?
C267 H26K 0.9700 . ?
C267 H26L 0.9700 . ?
C267 C328 1.470(12) . ?
C268 H26M 0.9700 . ?
C268 H26N 0.9700 . ?
C268 C310 1.454(12) . ?
O269 C271 1.381(9) . ?
O269 C42 1.412(11) . ?
O270 C311 1.400(11) . ?
O270 C57 1.348(12) . ?
C271 H27F 0.9700 . ?
C271 H27G 0.9700 . ?
C273 H273 0.9300 . ?
C276 H27H 0.9700 . ?
C276 H27I 0.9700 . ?
C276 C22 1.523(10) . ?
C277 H27J 0.9700 . ?
C277 H27K 0.9700 . ?
C277 C291 1.500(11) . ?
C278 C298 1.384(11) . ?
C278 C300 1.486(9) . ?
C278 C304 1.375(10) . ?
C279 H27A 0.9700 . ?
C279 H27B 0.9700 . ?
C279 C4 1.447(11) . ?
C280 C296 1.429(12) . ?
C280 C316 1.471(10) . ?
C280 C319 1.386(11) . ?
C281 H28A 0.9700 . ?
C281 H28B 0.9700 . ?
C281 C317 1.531(11) . ?
C282 H28C 0.9700 . ?
C282 H28D 0.9700 . ?
O283 C284 1.349(10) . ?
O283 C43 1.358(11) . ?
C284 H28H 0.9700 . ?
C284 H28I 0.9700 . ?
C285 H28J 0.9600 . ?
C285 H28K 0.9600 . ?
C285 H28L 0.9600 . ?
O288 C310 1.365(11) . ?
O288 C55 1.376(14) . ?
C289 H28E 0.9600 . ?
C289 H28F 0.9600 . ?
C289 H28G 0.9600 . ?
C290 H29A 0.9700 . ?
C290 H29B 0.9700 . ?
C290 C41 1.594(15) . ?
C291 H29K 0.9700 . ?
C291 H29L 0.9700 . ?
C291 C12 1.513(13) . ?
C292 H29H 0.9600 . ?
C292 H29I 0.9600 . ?
C292 H29J 0.9600 . ?
C294 H29C 0.9600 . ?
C294 H29D 0.9600 . ?
C294 H29E 0.9600 . ?
C295 H29F 0.9700 . ?
C295 H29G 0.9700 . ?
C295 C10 1.393(14) . ?
C296 H296 0.9300 . ?
C296 C313 1.346(12) . ?
C297 H297 0.9300 . ?
C297 C303 1.371(11) . ?
C297 C329 1.344(12) . ?
C298 H298 0.9300 . ?
C298 C303 1.390(10) . ?
O299 C5 1.452(12) . ?
O299 C36 1.341(14) . ?
C300 H30F 0.9700 . ?
C300 H30G 0.9700 . ?
C301 H30J 0.9700 . ?
C301 H30K 0.9700 . ?
C301 C325 1.481(14) . ?
C301 C3 1.512(13) . ?
C302 H30A 0.9600 . ?
C302 H30B 0.9600 . ?
C302 H30C 0.9600 . ?
C303 H303 0.9300 . ?
C304 H304 0.9300 . ?
C304 C329 1.348(10) . ?
C305 H30H 0.9700 . ?
C305 H30I 0.9700 . ?
C305 C318 1.549(12) . ?
O307 C317 1.390(12) . ?
O307 C45 1.437(14) . ?
C308 H30D 0.9700 . ?
C308 H30E 0.9700 . ?
C308 C17 1.590(13) . ?
C309 H309 0.9800 . ?
C309 C314 1.498(13) . ?
C309 C335 1.456(16) . ?
C309 C3CA 1.537(19) . ?
C310 H31J 0.9700 . ?
C310 H31K 0.9700 . ?
C311 H31A 0.9700 . ?
C311 H31B 0.9700 . ?
C312 H31C 0.9600 . ?
C312 H31D 0.9600 . ?
C312 H31E 0.9600 . ?
C312 C4 1.565(14) . ?
C313 H313 0.9300 . ?
C313 C13 1.362(13) . ?
C314 H31L 0.9700 . ?
C314 H31M 0.9700 . ?
C314 C320 1.516(12) . ?
C315 H31N 0.9700 . ?
C315 H31O 0.9700 . ?
C315 C11 1.437(15) . ?
C316 H31F 0.9700 . ?
C316 H31G 0.9700 . ?
C317 H31H 0.9700 . ?
C317 H31I 0.9700 . ?
C318 H31P 0.9700 . ?
C318 H31Q 0.9700 . ?
C318 C330 1.509(13) . ?
C319 H319 0.9300 . ?
C319 C30 1.307(12) . ?
C320 H32C 0.9700 . ?
C320 H32D 0.9700 . ?
C321 H32E 0.9700 . ?
C321 H32F 0.9700 . ?
C321 C5 1.327(13) . ?
C322 H32G 0.9700 . ?
C322 H32H 0.9700 . ?
C325 H32M 0.9700 . ?
C325 H32N 0.9700 . ?
C325 C2 1.565(13) . ?
C326 H32K 0.9700 . ?
C326 H32L 0.9700 . ?
C326 C9 1.349(13) . ?
C327 H32A 0.9700 . ?
C327 H32B 0.9700 . ?
C327 C332 1.406(15) . ?
C328 H32I 0.9700 . ?
C328 H32J 0.9700 . ?
C329 H329 0.9300 . ?
C330 H33F 0.9700 . ?
C330 H33G 0.9700 . ?
C330 C18 1.541(14) . ?
C331 H33H 0.9700 . ?
C331 H33I 0.9700 . ?
C331 C19 1.649(17) . ?
C331 C8CA 1.546(18) . ?
C332 H33A 0.9700 . ?
C332 H33B 0.9700 . ?
C332 C3AA 1.53(2) . ?
C334 H33J 0.9700 . ?
C334 H33K 0.9700 . ?
C334 C8 1.644(13) . ?
C335 H33C 0.9600 . ?
C335 H33D 0.9600 . ?
C335 H33E 0.9600 . ?
C22 H22 0.9800 . ?
C22 C6 1.515(14) . ?
C22 C20 1.415(16) . ?
C2 H2A 0.9600 . ?
C2 H2B 0.9600 . ?
C2 H2C 0.9600 . ?
C3 H3A 0.9700 . ?
C3 H3B 0.9700 . ?
C3 C14 1.552(17) . ?
C4 H4 0.9800 . ?
C4 C40 1.264(17) . ?
C5 H5A 0.9700 . ?
C5 H5B 0.9700 . ?
C6 H6A 0.9600 . ?
C6 H6B 0.9600 . ?
C6 H6C 0.9600 . ?
C7 H7A 0.9700 . ?
C7 H7B 0.9700 . ?
C7 C26 1.383(16) . ?
C8 H8A 0.9700 . ?
C8 H8B 0.9700 . ?
C8 C32 1.385(15) . ?
C9 H9A 0.9700 . ?
C9 H9B 0.9700 . ?
C9 C19 1.602(14) . ?
C10 H10A 0.9700 . ?
C10 H10B 0.9700 . ?
C10 H10C 0.9700 . ?
C10 H10D 0.9700 . ?
C10 C52 1.490(15) . ?
C10 C1AA 1.575(16) . ?
C11 H11D 0.9700 . ?
C11 H11E 0.9700 . ?
C11 C16 1.529(13) . ?
C12 H12C 0.9700 . ?
C12 H12D 0.9700 . ?
C12 C31 1.454(17) . ?
C13 H13 0.9300 . ?
C13 C30 1.387(14) . ?
C14 H14C 0.9700 . ?
C14 H14D 0.9700 . ?
C14 C32 1.606(16) . ?
C15 H15A 0.9600 . ?
C15 H15B 0.9600 . ?
C15 H15C 0.9600 . ?
C16 H16 0.9800 . ?
C16 C51 1.549(18) . ?
C16 C1CA 1.574(19) . ?
C17 H17C 0.9700 . ?
C17 H17D 0.9700 . ?
C17 C21 1.461(15) . ?
C18 H18C 0.9700 . ?
C18 H18D 0.9700 . ?
C18 C28 1.496(15) . ?
C19 H19C 0.9700 . ?
C19 H19D 0.9700 . ?
C19 H19E 0.9700 . ?
C19 H19F 0.9700 . ?
C19 C6AA 1.588(18) . ?
C20 H20C 0.9600 . ?
C20 H20D 0.9600 . ?
C20 H20E 0.9600 . ?
C21 H21 0.9800 . ?
C21 C25 1.575(17) . ?
C21 C39 1.485(17) . ?
C24 H24F 0.9700 . ?
C24 H24G 0.9700 . ?
C24 C38 1.405(18) . ?
C24 C53 1.48(2) . ?
C25 H25D 0.9600 . ?
C25 H25E 0.9600 . ?
C25 H25F 0.9600 . ?
C26 H26F 0.9700 . ?
C26 H26G 0.9700 . ?
C26 C71 1.639(18) . ?
C27 H27C 0.9600 . ?
C27 H27D 0.9600 . ?
C27 H27E 0.9600 . ?
C27 C71 1.55(2) . ?
C28 H28M 0.9700 . ?
C28 H28N 0.9700 . ?
C28 C8BA 1.531(15) . ?
C30 H30 0.9300 . ?
C31 H31R 0.9700 . ?
C31 H31S 0.9700 . ?
C31 C50 1.543(15) . ?
C32 H32O 0.9700 . ?
C32 H32P 0.9700 . ?
C35 H35 0.9800 . ?
C35 C58 1.41(3) . ?
C35 C110 1.47(5) . ?
C35 C7BA 1.32(3) . ?
C36 H36A 0.9700 . ?
C36 H36B 0.9700 . ?
C36 C54 1.508(15) . ?
C37 H37 0.9800 . ?
C37 C54 1.464(16) . ?
C37 C61 1.489(16) . ?
C37 C2BA 1.533(17) . ?
C38 H38A 0.9700 . ?
C38 H38B 0.9700 . ?
C39 H39A 0.9600 . ?
C39 H39B 0.9600 . ?
C39 H39C 0.9600 . ?
C40 H40A 0.9600 . ?
C40 H40B 0.9600 . ?
C40 H40C 0.9600 . ?
C41 H41A 0.9700 . ?
C41 H41B 0.9700 . ?
C41 O49 1.29(2) . ?
C42 H42A 0.9700 . ?
C42 H42B 0.9700 . ?
C42 C68 1.508(13) . ?
C43 H43A 0.9700 . ?
C43 H43B 0.9700 . ?
C43 C65 1.545(14) . ?
C44 H44A 0.9700 . ?
C44 H44B 0.9700 . ?
C44 C45 1.60(2) . ?
C44 C62 1.447(19) . ?
C45 H45A 0.9700 . ?
C45 H45B 0.9700 . ?
O49 C67 1.26(2) . ?
C50 H50A 0.9700 . ?
C50 H50B 0.9700 . ?
C50 C5AA 1.485(18) . ?
C51 H51A 0.9600 . ?
C51 H51B 0.9600 . ?
C51 H51C 0.9600 . ?
C52 C3BA 1.459(18) . ?
C52 C0CA 1.482(18) . ?
C53 H53 0.9800 . ?
C53 C56 1.47(3) . ?
C53 C95 1.52(3) . ?
C54 H54A 0.9700 . ?
C54 H54B 0.9700 . ?
C55 H55A 0.9700 . ?
C55 H55B 0.9700 . ?
C55 C0AA 1.37(2) . ?
C57 H57A 0.9700 . ?
C57 H57B 0.9700 . ?
C57 C4BA 1.54(2) . ?
C58 H58A 0.9602 . ?
C58 H58B 0.9602 . ?
C58 H58C 0.9602 . ?
C61 H61A 0.9600 . ?
C61 H61B 0.9600 . ?
C61 H61C 0.9600 . ?
C62 H62 0.9800 . ?
C62 C63 1.48(2) . ?
C62 C89 1.40(2) . ?
C63 H63A 0.9600 . ?
C63 H63B 0.9600 . ?
C63 H63C 0.9600 . ?
C65 H65A 0.9700 . ?
C65 H65B 0.9700 . ?
C65 C84 1.504(14) . ?
C67 H67A 0.9700 . ?
C67 H67B 0.9700 . ?
C67 C7BA 1.52(3) . ?
C68 H68A 0.9700 . ?
C68 H68B 0.9700 . ?
C68 C2CA 1.557(17) . ?
C71 H71 0.9800 . ?
C71 C91 1.57(2) . ?
C84 H84A 0.9700 . ?
C84 H84B 0.9700 . ?
C84 C5CA 1.557(13) . ?
C89 H89A 0.9600 . ?
C89 H89B 0.9600 . ?
C89 H89C 0.9600 . ?
C91 H91A 0.9600 . ?
C91 H91B 0.9600 . ?
C91 H91C 0.9600 . ?
C5AA H5AA 0.9700 . ?
C5AA H5AB 0.9700 . ?
C5AA C5BA 1.563(14) . ?
C110 H11A 0.9600 . ?
C110 H11B 0.9600 . ?
C110 H11C 0.9600 . ?
C7AA H7AA 0.9700 . ?
C7AA H7AB 0.9700 . ?
C7AA C8AA 1.520(18) . ?
C7AA C6AA 1.526(19) . ?
C3AA H3AA 0.9800 . ?
C3AA C4AA 1.590(15) . ?
C3AA C161 1.556(15) . ?
C4BA C124 1.559(14) . ?
C4BA C0DA 1.47(3) . ?
C8AA H8AA 0.9700 . ?
C8AA H8AB 0.9700 . ?
C8AA C9AA 1.71(4) . ?
C2BA H2BA 0.9859 . ?
C2BA H2BB 0.9858 . ?
C2BA H2BC 0.9859 . ?
C3BA H3BA 0.9600 . ?
C3BA H3BB 0.9600 . ?
C3BA H3BC 0.9600 . ?
C6AA H6AA 0.9700 . ?
C6AA H6AB 0.9700 . ?
C4AA H4AA 0.9600 . ?
C4AA H4AB 0.9600 . ?
C4AA H4AC 0.9600 . ?
C0AA H0AA 0.9700 . ?
C0AA H0AB 0.9700 . ?
C0AA C4CA 1.563(19) . ?
C161 H16A 0.9600 . ?
C161 H16B 0.9600 . ?
C161 H16C 0.9600 . ?
C2AA C2CA 1.550(14) . ?
C7BA H7BA 0.9700 . ?
C7BA H7BB 0.9700 . ?
C9AA H9AA 0.9700 . ?
C9AA H9AB 0.9700 . ?
C9AA C1DA 1.46(4) . ?
C0BA H0BA 0.9700 . ?
C0BA H0BB 0.9700 . ?
C0BA C8CA 1.538(19) . ?
C0BA C3DA 1.56(2) . ?
C8BA H8BA 0.9700 . ?
C8BA H8BB 0.9700 . ?
C8BA C9BA 1.509(18) . ?
C1CA H1CA 0.9600 . ?
C1CA H1CB 0.9600 . ?
C1CA H1CC 0.9600 . ?
C9BA H9BA 0.9600 . ?
C9BA H9BB 0.9600 . ?
C9BA H9BC 0.9600 . ?
C3CA H3CA 0.9600 . ?
C3CA H3CB 0.9600 . ?
C3CA H3CC 0.9600 . ?
C56 H56A 0.9600 . ?
C56 H56B 0.9600 . ?
C56 H56C 0.9600 . ?
C95 H95A 0.9600 . ?
C95 H95B 0.9600 . ?
C95 H95C 0.9600 . ?
C124 H12A 0.9700 . ?
C124 H12B 0.9700 . ?
C124 C1BA 1.56(2) . ?
C5BA H5BA 0.9871 . ?
C5BA H5BB 0.9867 . ?
C5BA H5BC 0.9874 . ?
C0CA H0CA 0.9600 . ?
C0CA H0CB 0.9600 . ?
C0CA H0CC 0.9600 . ?
C8CA H8CA 0.9700 . ?
C8CA H8CB 0.9700 . ?
C1BA H1BA 1.0005 . ?
C1BA H1BB 1.0060 . ?
C1BA H1BC 1.0061 . ?
C1 H1A 0.9923 . ?
C1 H1B 0.9895 . ?
C1 H1C 0.9873 . ?
C1 C0DA 1.55(5) . ?
C0DA H0DA 0.9700 . ?
C0DA H0DB 0.9700 . ?
C1DA H1DA 1.0856 . ?
C1DA H1DB 1.0857 . ?
C1DA H1DC 1.0923 . ?
C1AA H1AA 0.9800 . ?
C1AA C2DA 1.506(17) . ?
C1AA C7CA 1.561(16) . ?
C2DA H2DA 0.9600 . ?
C2DA H2DB 0.9600 . ?
C2DA H2DC 0.9600 . ?
C7CA H7CA 0.9600 . ?
C7CA H7CB 0.9600 . ?
C7CA H7CC 0.9600 . ?
C3DA H3DA 1.1734 . ?
C3DA H3DB 1.1462 . ?
C3DA H3DC 1.1074 . ?

loop_
_geom_torsion_atom_site_label_1
_geom_torsion_atom_site_label_2
_geom_torsion_atom_site_label_3
_geom_torsion_atom_site_label_4
_geom_torsion
_geom_torsion_site_symmetry_1
_geom_torsion_site_symmetry_2
_geom_torsion_site_symmetry_3
_geom_torsion_site_symmetry_4
_geom_torsion_publ_flag
O005 C044 C082 C049 1.3(7) . . . . ?
O005 C044 C082 C129 179.6(4) . . . . ?
O005 C044 C144 C043 -178.7(4) . . . . ?
O005 C083 C179 O055 -177.8(4) . . . . ?
O006 C049 C082 C044 -178.2(5) . . . . ?
O006 C049 C082 C129 3.5(7) . . . . ?
O007 C111 C152 C092 179.3(4) . . . . ?
O007 C219 C247 O128 -75.1(6) . . . . ?
O008 C039 C058 N023 1.0(6) . . . . ?
O008 C039 C058 C145 179.5(4) . . . . ?
O008 C039 C143 C064 179.6(5) . . . . ?
O008 C142 C193 O184 177.8(5) . . . . ?
O009 C029 C069 C085 2.4(7) . . . . ?
O009 C029 C069 C132 -179.9(5) . . . . ?
O010 C046 C062 C094 -11.4(7) . . . . ?
O010 C046 C062 C099 169.6(5) . . . . ?
O011 C031 N038 C052 -5.7(8) . . . . ?
O011 C031 C117 C088 -178.7(5) . . . . ?
O011 C031 C117 C103 3.2(7) . . . . ?
O012 C033 C047 C064 -179.7(5) . . . . ?
O012 C033 C047 C145 -0.5(7) . . . . ?
O013 C092 C152 C111 178.0(5) . . . . ?
O013 C211 C311 O270 -67.4(8) . . . . ?
O014 C099 C149 C159 178.0(5) . . . . ?
O015 C064 C143 C039 179.9(4) . . . . ?
O015 C122 C169 O028 177.0(4) . . . . ?
O016 C118 C164 C120 177.9(5) . . . . ?
O018 C088 C117 C031 2.4(8) . . . . ?
O018 C088 C117 C103 -179.6(4) . . . . ?
O018 C088 C174 C183 -179.8(6) . . . . ?
O018 C200 C284 O283 -77.4(7) . . . . ?
N019 C029 C069 C085 -179.1(4) . . . . ?
N019 C029 C069 C132 -1.5(7) . . . . ?
N019 C076 C087 C108 178.9(4) . . . . ?
N019 C076 C092 O013 2.6(6) . . . . ?
N019 C076 C092 C152 -176.9(4) . . . . ?
N020 C033 C047 C064 1.6(7) . . . . ?
N020 C033 C047 C145 -179.2(4) . . . . ?
N020 C089 C165 O037 -2.8(7) . . . . ?
N020 C089 C165 C209 177.5(5) . . . . ?
N020 C089 C187 C146 -178.3(5) . . . . ?
O021 C096 C178 C134 -178.1(5) . . . . ?
N023 C046 C062 C094 168.2(4) . . . . ?
N023 C046 C062 C099 -10.8(7) . . . . ?
N023 C058 C145 C047 -179.8(4) . . . . ?
O024 C043 C144 C044 179.8(4) . . . . ?
O024 C181 C282 O227 158.6(6) . . . . ?
N025 C049 C082 C044 2.6(8) . . . . ?
N025 C049 C082 C129 -175.7(4) . . . . ?
N025 C070 C100 C065 -177.8(5) . . . . ?
N025 C070 C118 O016 -0.1(7) . . . . ?
N025 C070 C118 C164 -179.6(5) . . . . ?
O027 C078 C168 N051 1.7(7) . . . . ?
O027 C078 C168 C115 -178.3(5) . . . . ?
O027 C078 C241 C150 179.2(5) . . . . ?
O027 C212 C234 O242 67.7(7) . . . . ?
O028 C238 C276 C22 174.3(7) . . . . ?
C029 N019 C076 C087 -6.4(8) . . . . ?
C029 N019 C076 C092 174.3(4) . . . . ?
C029 C069 C085 C106 178.1(4) . . . . ?
C029 C069 C132 O054 2.7(8) . . . . ?
C029 C069 C132 C138 -177.7(5) . . . . ?
O030 C130 C146 C187 -3.9(8) . . . . ?
O030 C130 C146 C210 174.5(6) . . . . ?
C031 N038 C052 C096 177.4(5) . . . . ?
C031 N038 C052 C104 -3.7(8) . . . . ?
O032 C166 C206 C229 -179.8(5) . . . . ?
C033 N020 C089 C165 -175.9(5) . . . . ?
C033 N020 C089 C187 2.4(9) . . . . ?
C033 C047 C064 O015 0.4(7) . . . . ?
C033 C047 C064 C143 -179.7(5) . . . . ?
C033 C047 C145 C058 178.6(4) . . . . ?
O034 C071 N102 C113 -7.0(9) . . . . ?
O034 C071 C126 C125 3.4(8) . . . . ?
O034 C071 C126 C226 -179.6(6) . . . . ?
O035 C120 C164 C118 179.4(6) . . . . ?
C036 C043 C144 C044 -2.3(7) . . . . ?
C036 N056 C136 O017 -0.4(8) . . . . ?
C036 N056 C136 C095 177.4(4) . . . . ?
O037 C165 C209 C210 -178.1(5) . . . . ?
N038 C031 C117 C088 1.0(8) . . . . ?
N038 C031 C117 C103 -177.1(4) . . . . ?
N038 C052 C096 O021 -3.2(6) . . . . ?
N038 C052 C096 C178 177.1(5) . . . . ?
N038 C052 C104 C079 -177.9(5) . . . . ?
C039 O008 C142 C193 -176.0(5) . . . . ?
C039 C058 C145 C047 1.9(7) . . . . ?
O041 C290 C41 O49 66.4(17) . . . . ?
C043 O024 C181 C282 -175.2(5) . . . . ?
C043 C036 N056 C136 172.6(5) . . . . ?
C043 C036 C129 C082 0.2(7) . . . . ?
C044 O005 C083 C179 178.7(4) . . . . ?
C044 C082 C129 C036 0.5(7) . . . . ?
C046 N023 C058 C039 -167.6(4) . . . . ?
C046 N023 C058 C145 14.0(7) . . . . ?
C046 C062 C094 C119 179.8(4) . . . . ?
C046 C062 C099 O014 1.7(8) . . . . ?
C046 C062 C099 C149 -178.5(5) . . . . ?
C047 C064 C143 C039 0.0(8) . . . . ?
N048 C101 C148 C155 178.1(5) . . . . ?
N048 C101 C224 O077 -0.2(7) . . . . ?
N048 C101 C224 C230 179.0(5) . . . . ?
C049 N025 C070 C100 -8.2(8) . . . . ?
C049 N025 C070 C118 174.7(5) . . . . ?
C049 C082 C129 C036 178.9(4) . . . . ?
C052 C096 C178 C134 1.5(8) . . . . ?
O054 C132 C138 C053 -179.2(5) . . . . ?
O055 C231 C279 C4 -169.9(9) . . . . ?
N056 C036 C043 O024 -2.1(6) . . . . ?
N056 C036 C043 C144 179.9(4) . . . . ?
N056 C036 C129 C082 -178.9(4) . . . . ?
O057 C151 C172 C115 -4.5(8) . . . . ?
O057 C151 C172 C150 175.5(6) . . . . ?
C058 N023 C046 O010 0.5(7) . . . . ?
C058 N023 C046 C062 -179.0(4) . . . . ?
C058 C039 C143 C064 -0.3(8) . . . . ?
C062 C094 C119 N112 177.6(5) . . . . ?
C062 C094 C119 C159 -1.0(8) . . . . ?
C062 C099 C149 C159 -1.8(8) . . . . ?
O063 C053 C106 N050 -2.0(7) . . . . ?
O063 C053 C106 C085 -177.9(4) . . . . ?
O063 C053 C138 C132 178.0(5) . . . . ?
C064 O015 C122 C169 -173.7(4) . . . . ?
C064 C047 C145 C058 -2.1(7) . . . . ?
C065 C120 C164 C118 -0.1(9) . . . . ?
O066 C127 C182 C190 177.2(6) . . . . ?
O066 C127 C182 C195 -0.8(9) . . . . ?
C069 C085 C106 N050 -176.9(5) . . . . ?
C069 C085 C106 C053 -1.3(7) . . . . ?
C069 C132 C138 C053 1.2(8) . . . . ?
C070 N025 C049 O006 -2.4(8) . . . . ?
C070 N025 C049 C082 176.7(5) . . . . ?
C070 C118 C164 C120 -2.7(9) . . . . ?
C071 N102 C113 C103 10.0(10) . . . . ?
C071 N102 C113 C183 -167.4(6) . . . . ?
C071 C126 C226 O093 2.4(10) . . . . ?
C071 C126 C226 C176 -177.0(6) . . . . ?
N073 C131 C195 C182 179.6(6) . . . . ?
N073 C131 C208 O105 -0.3(8) . . . . ?
N073 C131 C208 C186 179.9(6) . . . . ?
N073 C151 C172 C115 175.6(5) . . . . ?
N073 C151 C172 C150 -4.4(9) . . . . ?
O074 C123 C157 C162 179.5(6) . . . . ?
O074 C123 C218 N086 -1.5(8) . . . . ?
O074 C123 C218 C185 -180.0(6) . . . . ?
O074 C281 C317 O307 71.1(9) . . . . ?
O075 C150 C172 C115 -178.2(5) . . . . ?
O075 C150 C172 C151 1.8(9) . . . . ?
O075 C150 C241 C078 177.5(5) . . . . ?
O075 C228 C263 O243 -70.3(7) . . . . ?
C076 N019 C029 O009 1.5(7) . . . . ?
C076 N019 C029 C069 -176.9(4) . . . . ?
C076 C087 C108 C111 -1.3(7) . . . . ?
C076 C087 C108 C167 176.3(4) . . . . ?
C076 C092 C152 C111 -2.4(7) . . . . ?
O077 C224 C230 C170 -176.2(5) . . . . ?
O077 C268 C310 O288 -70.1(9) . . . . ?
C078 O027 C212 C234 74.5(7) . . . . ?
C079 C134 C178 C096 -0.3(8) . . . . ?
O080 C194 N225 C188 176.5(5) . . . . ?
O081 C177 C201 C153 178.3(6) . . . . ?
O081 C255 C271 O269 -179.0(6) . . . . ?
C082 C044 C144 C043 2.9(7) . . . . ?
C083 O005 C044 C082 -172.7(4) . . . . ?
C083 O005 C044 C144 8.8(6) . . . . ?
N084 C116 C125 C126 -178.2(5) . . . . ?
N084 C116 C133 O141 -3.9(8) . . . . ?
N084 C116 C133 C176 178.3(6) . . . . ?
C085 C069 C132 O054 -179.6(5) . . . . ?
C085 C069 C132 C138 0.0(7) . . . . ?
N086 C127 C182 C190 -5.9(10) . . . . ?
N086 C127 C182 C195 176.1(6) . . . . ?
C087 C076 C092 O013 -176.7(4) . . . . ?
C087 C076 C092 C152 3.8(7) . . . . ?
C087 C108 C111 O007 -177.5(4) . . . . ?
C087 C108 C111 C152 2.8(7) . . . . ?
C087 C108 C167 O042 -4.9(7) . . . . ?
C087 C108 C167 O045 174.8(4) . . . . ?
C088 O018 C200 C284 -178.1(5) . . . . ?
C088 C174 C183 O110 -176.6(6) . . . . ?
C088 C174 C183 C113 -0.6(10) . . . . ?
C089 N020 C033 O012 -1.8(8) . . . . ?
C089 N020 C033 C047 176.8(5) . . . . ?
C089 C165 C209 C210 1.6(9) . . . . ?
N090 C130 C146 C187 174.7(6) . . . . ?
N090 C130 C146 C210 -6.8(9) . . . . ?
N090 C163 C175 C154 -176.5(5) . . . . ?
N090 C163 C177 O081 -2.9(8) . . . . ?
N090 C163 C177 C201 176.1(5) . . . . ?
O091 C134 C178 C096 179.6(5) . . . . ?
C092 O013 C211 C311 -177.1(6) . . . . ?
C092 C076 C087 C108 -1.8(7) . . . . ?
C094 C062 C099 O014 -177.3(4) . . . . ?
C094 C062 C099 C149 2.5(7) . . . . ?
C094 C119 C159 O072 -178.8(5) . . . . ?
C094 C119 C159 C149 1.7(8) . . . . ?
C095 C166 C206 C229 -0.5(8) . . . . ?
C096 C052 C104 C079 1.0(7) . . . . ?
C097 N048 C101 C148 12.7(8) . . . . ?
C097 N048 C101 C224 -169.0(5) . . . . ?
C097 C079 C104 C052 -178.9(4) . . . . ?
C097 C079 C134 O091 -1.5(8) . . . . ?
C097 C079 C134 C178 178.3(5) . . . . ?
C099 C062 C094 C119 -1.1(7) . . . . ?
C099 C149 C159 O072 -179.8(5) . . . . ?
C099 C149 C159 C119 -0.3(8) . . . . ?
C100 C065 C120 O035 -177.1(5) . . . . ?
C100 C065 C120 C164 2.4(8) . . . . ?
C100 C065 C121 O022 2.9(8) . . . . ?
C100 C065 C121 N051 -175.7(5) . . . . ?
C100 C070 C118 O016 -177.4(5) . . . . ?
C100 C070 C118 C164 3.1(8) . . . . ?
C101 N048 C097 O026 -0.7(8) . . . . ?
C101 N048 C097 C079 177.3(5) . . . . ?
C101 C148 C155 C170 0.8(8) . . . . ?
C101 C148 C155 C202 -176.6(5) . . . . ?
C101 C224 C230 C170 4.8(9) . . . . ?
N102 C071 C126 C125 -175.6(5) . . . . ?
N102 C071 C126 C226 1.4(9) . . . . ?
N102 C113 C183 O110 -8.1(8) . . . . ?
N102 C113 C183 C174 175.6(6) . . . . ?
C103 C113 C183 O110 174.3(6) . . . . ?
C103 C113 C183 C174 -2.1(9) . . . . ?
C104 C052 C096 O021 177.8(4) . . . . ?
C104 C052 C096 C178 -1.9(7) . . . . ?
C104 C079 C097 O026 -0.3(7) . . . . ?
C104 C079 C097 N048 -178.3(4) . . . . ?
C104 C079 C134 O091 179.5(4) . . . . ?
C104 C079 C134 C178 -0.6(7) . . . . ?
C106 N050 C180 O040 0.1(9) . . . . ?
C106 N050 C180 C140 178.8(5) . . . . ?
C106 C053 O063 C264 -179.1(5) . . . . ?
C106 C053 C138 C132 -2.4(8) . . . . ?
N107 C235 C305 C318 174.3(7) . . . . ?
C108 C111 C152 C092 -0.9(7) . . . . ?
O110 C253 C322 O261 -64.7(10) . . . . ?
C111 O007 C219 C247 177.3(5) . . . . ?
C111 C108 C167 O042 172.5(5) . . . . ?
C111 C108 C167 O045 -7.8(7) . . . . ?
N112 C119 C159 O072 2.5(7) . . . . ?
N112 C119 C159 C149 -177.0(5) . . . . ?
C113 C103 C117 C031 177.4(5) . . . . ?
C113 C103 C117 C088 -0.9(8) . . . . ?
C116 N084 C204 O059 -1.1(10) . . . . ?
C116 N084 C204 C154 179.9(5) . . . . ?
C116 C125 C126 C071 177.7(5) . . . . ?
C116 C125 C126 C226 0.4(9) . . . . ?
C116 C133 O141 C285 166.2(6) . . . . ?
C116 C133 C176 C226 -0.1(10) . . . . ?
C117 C031 N038 C052 174.6(4) . . . . ?
C117 C088 C174 C183 2.7(9) . . . . ?
C117 C103 C113 N102 -174.5(5) . . . . ?
C117 C103 C113 C183 2.9(9) . . . . ?
C118 C070 C100 C065 -0.7(8) . . . . ?
C119 N112 C147 O060 11.3(9) . . . . ?
C119 N112 C147 O061 -172.1(4) . . . . ?
C120 C065 C100 C070 -2.0(8) . . . . ?
C120 C065 C121 O022 179.9(5) . . . . ?
C120 C065 C121 N051 1.2(8) . . . . ?
C121 N051 C168 C078 -174.7(5) . . . . ?
C121 N051 C168 C115 5.3(9) . . . . ?
C121 C065 C100 C070 175.2(5) . . . . ?
C121 C065 C120 O035 6.0(9) . . . . ?
C121 C065 C120 C164 -174.5(5) . . . . ?
C122 O015 C064 C047 174.8(4) . . . . ?
C122 O015 C064 C143 -5.1(7) . . . . ?
C123 O074 C281 C317 176.5(7) . . . . ?
C123 C157 C162 O041 -176.2(6) . . . . ?
C123 C157 C162 C140 3.2(10) . . . . ?
O124 C153 C154 C175 179.2(5) . . . . ?
O124 C153 C154 C204 -1.5(9) . . . . ?
O124 C153 C201 C177 -179.5(6) . . . . ?
O124 C321 C5 O299 61.0(11) . . . . ?
C125 C116 C133 O141 178.4(5) . . . . ?
C125 C116 C133 C176 0.5(9) . . . . ?
C125 C126 C226 O093 179.3(6) . . . . ?
C125 C126 C226 C176 0.0(9) . . . . ?
C126 C071 N102 C113 172.0(5) . . . . ?
C127 N086 C218 C123 178.7(6) . . . . ?
C127 N086 C218 C185 -2.9(10) . . . . ?
C127 C182 C190 O109 1.7(10) . . . . ?
C127 C182 C190 C186 -178.7(6) . . . . ?
C127 C182 C195 C131 -180.0(6) . . . . ?
O128 C295 C10 C52 -170(2) . . . . ?
O128 C295 C10 C1AA -177.7(16) . . . . ?
C129 C036 C043 O024 178.8(4) . . . . ?
C129 C036 C043 C144 0.7(7) . . . . ?
C129 C036 N056 C136 -8.3(8) . . . . ?
C130 N090 C163 C175 24.6(9) . . . . ?
C130 N090 C163 C177 -155.1(6) . . . . ?
C130 C146 C187 C089 178.9(5) . . . . ?
C130 C146 C210 O068 3.6(9) . . . . ?
C130 C146 C210 C209 -178.1(6) . . . . ?
C131 N073 C151 O057 -1.6(9) . . . . ?
C131 N073 C151 C172 178.3(5) . . . . ?
C132 C069 C085 C106 0.2(7) . . . . ?
C133 C116 C125 C126 -0.7(9) . . . . ?
C133 C176 C226 O093 -179.4(6) . . . . ?
C133 C176 C226 C126 -0.1(10) . . . . ?
C134 C079 C097 O026 -179.2(5) . . . . ?
C134 C079 C097 N048 2.8(8) . . . . ?
C134 C079 C104 C052 0.2(7) . . . . ?
N135 C213 C214 C199 0.3(9) . . . . ?
N135 C216 C232 C199 2.0(8) . . . . ?
N135 C223 C277 C291 -171.9(6) . . . . ?
C136 C095 C166 O032 2.8(8) . . . . ?
C136 C095 C166 C206 -176.5(5) . . . . ?
C136 C095 C221 C188 177.1(5) . . . . ?
C138 C053 O063 C264 0.5(8) . . . . ?
C138 C053 C106 N050 178.3(5) . . . . ?
C138 C053 C106 C085 2.4(8) . . . . ?
O139 C170 C230 C224 175.6(5) . . . . ?
O139 C267 C328 O258 71.9(10) . . . . ?
C140 C185 C218 N086 179.7(6) . . . . ?
C140 C185 C218 C123 -2.0(9) . . . . ?
O141 C133 C176 C226 -177.7(6) . . . . ?
C142 O008 C039 C058 169.0(5) . . . . ?
C142 O008 C039 C143 -10.9(7) . . . . ?
C143 C039 C058 N023 -179.0(4) . . . . ?
C143 C039 C058 C145 -0.6(7) . . . . ?
C144 C044 C082 C049 179.8(5) . . . . ?
C144 C044 C082 C129 -2.0(7) . . . . ?
C145 C047 C064 O015 -178.8(4) . . . . ?
C145 C047 C064 C143 1.1(7) . . . . ?
C147 O061 C300 C278 -175.8(5) . . . . ?
C147 N112 C119 C094 12.5(8) . . . . ?
C147 N112 C119 C159 -168.8(5) . . . . ?
C148 C101 C224 O077 178.2(5) . . . . ?
C148 C101 C224 C230 -2.6(8) . . . . ?
C148 C155 C170 O139 -178.5(5) . . . . ?
C148 C155 C170 C230 1.3(8) . . . . ?
C148 C155 C202 O067 1.1(8) . . . . ?
C148 C155 C202 O098 -179.2(5) . . . . ?
C150 O075 C228 C263 -175.7(5) . . . . ?
C151 N073 C131 C195 -21.0(10) . . . . ?
C151 N073 C131 C208 160.9(6) . . . . ?
C153 O124 C321 C5 62.2(10) . . . . ?
C153 C154 C175 C163 1.5(9) . . . . ?
C153 C154 C204 O059 176.1(6) . . . . ?
C153 C154 C204 N084 -4.8(9) . . . . ?
C154 C153 C201 C177 5.6(10) . . . . ?
C155 C170 C230 C224 -4.1(9) . . . . ?
C156 C205 C252 C244 -2.8(8) . . . . ?
C157 C123 C218 N086 -180.0(6) . . . . ?
C157 C123 C218 C185 1.5(9) . . . . ?
C158 C191 C240 C248 -0.6(9) . . . . ?
C160 C191 C240 C248 -179.6(6) . . . . ?
C160 C196 C254 N192 1.4(9) . . . . ?
C160 C237 C273 N192 -1.5(9) . . . . ?
O161 C194 N225 C188 -3.4(10) . . . . ?
C162 O041 C290 C41 -80.2(10) . . . . ?
C162 C140 C180 O040 -166.4(6) . . . . ?
C162 C140 C180 N050 14.8(8) . . . . ?
C162 C140 C185 C218 3.0(9) . . . . ?
C163 N090 C130 O030 -5.8(10) . . . . ?
C163 N090 C130 C146 175.6(5) . . . . ?
C163 C177 C201 C153 -0.6(9) . . . . ?
C165 C089 C187 C146 0.0(8) . . . . ?
C165 C209 C210 O068 177.0(6) . . . . ?
C165 C209 C210 C146 -1.3(9) . . . . ?
C166 C095 C136 O017 -179.7(5) . . . . ?
C166 C095 C136 N056 2.4(7) . . . . ?
C166 C095 C221 C188 -1.0(8) . . . . ?
C166 C206 C229 O114 178.8(5) . . . . ?
C166 C206 C229 C188 -0.9(9) . . . . ?
C167 C108 C111 O007 5.2(7) . . . . ?
C167 C108 C111 C152 -174.6(5) . . . . ?
C168 N051 C121 O022 -2.3(9) . . . . ?
C168 N051 C121 C065 176.3(5) . . . . ?
C168 C078 C241 C150 1.6(8) . . . . ?
C168 C115 C172 C150 -0.3(8) . . . . ?
C168 C115 C172 C151 179.7(5) . . . . ?
C169 O028 C238 C276 -176.9(5) . . . . ?
C170 O139 C267 C328 -153.2(7) . . . . ?
C170 C155 C202 O067 -176.1(5) . . . . ?
C170 C155 C202 O098 3.6(8) . . . . ?
C172 C115 C168 N051 179.8(5) . . . . ?
C172 C115 C168 C078 -0.2(8) . . . . ?
C172 C150 C241 C078 -2.1(9) . . . . ?
C173 O037 C165 C089 -177.5(5) . . . . ?
C173 O037 C165 C209 2.2(8) . . . . ?
C174 C088 C117 C031 -179.9(5) . . . . ?
C174 C088 C117 C103 -1.9(8) . . . . ?
C175 C154 C204 O059 -4.5(8) . . . . ?
C175 C154 C204 N084 174.6(5) . . . . ?
C175 C163 C177 O081 177.4(5) . . . . ?
C175 C163 C177 C201 -3.7(9) . . . . ?
C176 C133 O141 C285 -16.1(9) . . . . ?
C177 O081 C255 C271 175.0(6) . . . . ?
C177 C163 C175 C154 3.2(9) . . . . ?
C179 O055 C231 C279 175.6(5) . . . . ?
C180 N050 C106 C053 169.0(5) . . . . ?
C180 N050 C106 C085 -15.5(8) . . . . ?
C180 C140 C162 O041 -4.9(9) . . . . ?
C180 C140 C162 C157 175.7(6) . . . . ?
C180 C140 C185 C218 -176.3(6) . . . . ?
C181 O024 C043 C036 -171.4(4) . . . . ?
C181 O024 C043 C144 6.6(7) . . . . ?
C183 O110 C253 C322 168.5(7) . . . . ?
C185 C140 C162 O041 175.9(5) . . . . ?
C185 C140 C162 C157 -3.5(9) . . . . ?
C185 C140 C180 O040 12.8(8) . . . . ?
C185 C140 C180 N050 -165.9(5) . . . . ?
C187 C089 C165 O037 178.8(5) . . . . ?
C187 C089 C165 C209 -0.9(8) . . . . ?
C187 C146 C210 O068 -178.0(5) . . . . ?
C187 C146 C210 C209 0.3(9) . . . . ?
C190 C182 C195 C131 1.8(9) . . . . ?
C190 C186 C208 O105 179.4(6) . . . . ?
C190 C186 C208 C131 -0.7(10) . . . . ?
C191 C158 C220 N107 2.2(8) . . . . ?
C191 C160 C196 C254 177.0(5) . . . . ?
C191 C160 C237 C273 -176.8(5) . . . . ?
C191 C240 C248 N107 0.9(10) . . . . ?
N192 C326 C9 C19 178.9(11) . . . . ?
C193 O184 C320 C314 174.0(8) . . . . ?
C194 O080 C316 C280 174.1(5) . . . . ?
C195 C131 C208 O105 -178.5(6) . . . . ?
C195 C131 C208 C186 1.6(9) . . . . ?
C195 C182 C190 O109 179.6(5) . . . . ?
C195 C182 C190 C186 -0.8(9) . . . . ?
C196 C160 C191 C158 -34.0(7) . . . . ?
C196 C160 C191 C240 145.0(6) . . . . ?
C196 C160 C237 C273 2.0(8) . . . . ?
C199 C205 C252 C244 175.9(5) . . . . ?
C200 O018 C088 C117 178.3(5) . . . . ?
C200 O018 C088 C174 0.7(8) . . . . ?
C201 C153 C154 C175 -6.0(9) . . . . ?
C201 C153 C154 C204 173.4(6) . . . . ?
C202 C155 C170 O139 -1.3(8) . . . . ?
C202 C155 C170 C230 178.4(5) . . . . ?
N203 C244 C252 C205 1.8(10) . . . . ?
N203 C334 C8 C32 -178.9(10) . . . . ?
C204 N084 C116 C125 12.9(10) . . . . ?
C204 N084 C116 C133 -164.7(6) . . . . ?
C204 C154 C175 C163 -178.0(5) . . . . ?
C205 C156 C236 N203 1.0(8) . . . . ?
C205 C199 C214 C213 -174.9(5) . . . . ?
C205 C199 C232 C216 173.6(5) . . . . ?
C208 C131 C195 C182 -2.2(9) . . . . ?
C208 C186 C190 O109 179.9(6) . . . . ?
C208 C186 C190 C182 0.3(10) . . . . ?
C210 C146 C187 C089 0.4(9) . . . . ?
C211 O013 C092 C076 172.6(5) . . . . ?
C211 O013 C092 C152 -7.9(7) . . . . ?
C212 O027 C078 C168 -170.9(5) . . . . ?
C212 O027 C078 C241 11.5(8) . . . . ?
C212 C234 O242 C308 -90.2(9) . . . . ?
C213 N135 C216 C232 -1.7(7) . . . . ?
C213 N135 C223 C277 119.4(6) . . . . ?
C214 C199 C205 C156 142.4(5) . . . . ?
C214 C199 C205 C252 -36.4(8) . . . . ?
C214 C199 C232 C216 -1.2(8) . . . . ?
C215 O014 C099 C062 -168.1(5) . . . . ?
C215 O014 C099 C149 12.1(7) . . . . ?
C216 N135 C213 C214 0.5(8) . . . . ?
C216 N135 C223 C277 -64.2(6) . . . . ?
C217 O016 C118 C070 174.9(5) . . . . ?
C217 O016 C118 C164 -5.6(8) . . . . ?
C218 N086 C127 O066 -3.7(10) . . . . ?
C218 N086 C127 C182 179.5(6) . . . . ?
C218 C123 C157 C162 -2.1(9) . . . . ?
C219 O007 C111 C108 177.6(5) . . . . ?
C219 O007 C111 C152 -2.6(7) . . . . ?
C220 N107 C235 C305 -75.6(7) . . . . ?
C220 N107 C248 C240 0.3(9) . . . . ?
C220 C158 C191 C160 178.0(5) . . . . ?
C220 C158 C191 C240 -1.0(8) . . . . ?
C221 C095 C136 O017 2.4(7) . . . . ?
C221 C095 C136 N056 -175.5(4) . . . . ?
C221 C095 C166 O032 -179.3(5) . . . . ?
C221 C095 C166 C206 1.4(7) . . . . ?
C221 C188 N225 C194 -13.0(9) . . . . ?
C221 C188 C229 O114 -178.4(5) . . . . ?
C221 C188 C229 C206 1.3(8) . . . . ?
C223 N135 C213 C214 177.0(5) . . . . ?
C223 N135 C216 C232 -178.2(5) . . . . ?
C223 C277 C291 C12 -61.0(11) . . . . ?
C224 O077 C268 C310 175.8(6) . . . . ?
C224 C101 C148 C155 -0.1(8) . . . . ?
N225 C188 C221 C095 -175.1(5) . . . . ?
N225 C188 C229 O114 -3.2(7) . . . . ?
N225 C188 C229 C206 176.5(5) . . . . ?
O227 C7 C26 C71 -162.6(10) . . . . ?
C228 O075 C150 C172 179.8(5) . . . . ?
C228 O075 C150 C241 0.2(8) . . . . ?
C229 C188 C221 C095 -0.4(8) . . . . ?
C229 C188 N225 C194 172.3(5) . . . . ?
C231 O055 C179 C083 -166.4(5) . . . . ?
C231 C279 C4 C312 175.2(10) . . . . ?
C231 C279 C4 C40 -28(3) . . . . ?
C232 C199 C205 C156 -32.3(8) . . . . ?
C232 C199 C205 C252 148.9(5) . . . . ?
C232 C199 C214 C213 0.0(8) . . . . ?
C234 O242 C308 C17 -170.9(7) . . . . ?
C235 N107 C220 C158 178.0(5) . . . . ?
C235 N107 C248 C240 -179.5(6) . . . . ?
C235 C305 C318 C330 -65.6(11) . . . . ?
C236 C156 C205 C199 -177.2(5) . . . . ?
C236 C156 C205 C252 1.6(8) . . . . ?
C236 N203 C244 C252 0.8(10) . . . . ?
C236 N203 C334 C8 101.6(8) . . . . ?
C237 C160 C191 C158 144.8(5) . . . . ?
C237 C160 C191 C240 -36.2(8) . . . . ?
C237 C160 C196 C254 -1.9(8) . . . . ?
C238 O028 C169 C122 172.6(5) . . . . ?
C238 C276 C22 C6 -178.7(8) . . . . ?
C238 C276 C22 C20 55.5(14) . . . . ?
C239 O054 C132 C069 -173.1(5) . . . . ?
C239 O054 C132 C138 7.3(8) . . . . ?
C241 C078 C168 N051 179.5(5) . . . . ?
C241 C078 C168 C115 -0.5(8) . . . . ?
C241 C150 C172 C115 1.4(8) . . . . ?
C241 C150 C172 C151 -178.6(5) . . . . ?
O242 C308 C17 C21 71.6(13) . . . . ?
O243 C327 C332 C3AA 61.0(16) . . . . ?
C244 N203 C236 C156 -2.2(9) . . . . ?
C244 N203 C334 C8 -76.8(9) . . . . ?
C247 O128 C295 C10 169.3(8) . . . . ?
C248 N107 C220 C158 -1.8(8) . . . . ?
C248 N107 C235 C305 104.2(7) . . . . ?
C249 O032 C166 C095 -173.6(5) . . . . ?
C249 O032 C166 C206 5.7(8) . . . . ?
C250 O091 C134 C079 -174.3(5) . . . . ?
C250 O091 C134 C178 5.8(8) . . . . ?
C251 O068 C210 C146 -176.3(6) . . . . ?
C251 O068 C210 C209 5.4(9) . . . . ?
C253 O110 C183 C113 -171.7(7) . . . . ?
C253 O110 C183 C174 4.5(10) . . . . ?
C254 N192 C273 C237 0.9(9) . . . . ?
C254 N192 C326 C9 21.7(15) . . . . ?
C255 O081 C177 C163 -174.3(5) . . . . ?
C255 O081 C177 C201 6.8(9) . . . . ?
C257 O035 C120 C065 -176.6(6) . . . . ?
C257 O035 C120 C164 3.9(9) . . . . ?
C260 O021 C096 C052 -179.9(5) . . . . ?
C260 O021 C096 C178 -0.3(8) . . . . ?
O261 C315 C11 C16 179.6(9) . . . . ?
C263 O243 C327 C332 84.6(12) . . . . ?
C267 O139 C170 C155 172.8(6) . . . . ?
C267 O139 C170 C230 -6.9(9) . . . . ?
C268 O077 C224 C101 -178.2(5) . . . . ?
C268 O077 C224 C230 2.8(9) . . . . ?
O269 C42 C68 C2CA -61(2) . . . . ?
O270 C57 C4BA C124 -91(3) . . . . ?
O270 C57 C4BA C0DA 166(3) . . . . ?
C271 O269 C42 C68 -177.3(12) . . . . ?
C273 N192 C254 C196 -0.8(9) . . . . ?
C273 N192 C326 C9 -157.2(11) . . . . ?
C277 C291 C12 C31 -168.7(14) . . . . ?
C278 C298 C303 C297 -0.9(14) . . . . ?
C278 C304 C329 C297 -4.1(17) . . . . ?
C280 C296 C313 C13 -1(2) . . . . ?
C280 C319 C30 C13 -8(2) . . . . ?
C281 O074 C123 C157 7.8(10) . . . . ?
C281 O074 C123 C218 -170.6(7) . . . . ?
C282 O227 C7 C26 168.4(11) . . . . ?
O283 C43 C65 C84 163.2(15) . . . . ?
C284 O283 C43 C65 -170.8(12) . . . . ?
O288 C55 C0AA C4CA -69(3) . . . . ?
C289 O105 C208 C131 178.5(6) . . . . ?
C289 O105 C208 C186 -1.7(10) . . . . ?
C290 O041 C162 C140 139.3(6) . . . . ?
C290 O041 C162 C157 -41.3(8) . . . . ?
C290 C41 O49 C67 158(2) . . . . ?
C291 C12 C31 C50 -179.3(16) . . . . ?
C292 O072 C159 C119 177.7(6) . . . . ?
C292 O072 C159 C149 -2.8(9) . . . . ?
C294 O114 C229 C188 177.8(6) . . . . ?
C294 O114 C229 C206 -2.0(9) . . . . ?
C295 O128 C247 C219 176.1(6) . . . . ?
C295 C10 C52 C3BA 58(3) . . . . ?
C295 C10 C52 C0CA -54(3) . . . . ?
C295 C10 C1AA C2DA 44(4) . . . . ?
C295 C10 C1AA C7CA -149(2) . . . . ?
C296 C280 C316 O080 -78.7(10) . . . . ?
C296 C280 C319 C30 3.3(18) . . . . ?
C296 C313 C13 C30 -3(2) . . . . ?
C298 C278 C300 O061 71.8(9) . . . . ?
C298 C278 C304 C329 4.7(14) . . . . ?
O299 C36 C54 C37 -69.3(19) . . . . ?
C300 O061 C147 O060 -7.6(8) . . . . ?
C300 O061 C147 N112 175.6(5) . . . . ?
C300 C278 C298 C303 178.5(8) . . . . ?
C300 C278 C304 C329 -175.9(9) . . . . ?
C301 C3 C14 C32 -173.7(11) . . . . ?
C302 O109 C190 C182 -177.3(6) . . . . ?
C302 O109 C190 C186 3.1(10) . . . . ?
C303 C297 C329 C304 0.9(17) . . . . ?
C304 C278 C298 C303 -2.1(13) . . . . ?
C304 C278 C300 O061 -107.6(8) . . . . ?
C305 C318 C330 C18 -173.0(9) . . . . ?
C308 C17 C21 C25 -171.0(11) . . . . ?
C308 C17 C21 C39 66.0(14) . . . . ?
C309 C314 C320 O184 166.6(9) . . . . ?
C310 O288 C55 C0AA 174.2(17) . . . . ?
C311 O270 C57 C4BA -174.3(17) . . . . ?
C313 C13 C30 C319 8(2) . . . . ?
C315 O261 C322 C253 -169.9(7) . . . . ?
C315 C11 C16 C51 72.6(17) . . . . ?
C315 C11 C16 C1CA -162.8(12) . . . . ?
C316 O080 C194 O161 10.4(9) . . . . ?
C316 O080 C194 N225 -169.5(5) . . . . ?
C316 C280 C296 C313 177.0(10) . . . . ?
C316 C280 C319 C30 -172.3(12) . . . . ?
C317 O307 C45 C44 -170.7(10) . . . . ?
C318 C330 C18 C28 -176.2(11) . . . . ?
C319 C280 C296 C313 1.1(16) . . . . ?
C319 C280 C316 O080 96.7(11) . . . . ?
C320 O184 C193 C142 169.0(6) . . . . ?
C321 O124 C153 C154 -130.1(7) . . . . ?
C321 O124 C153 C201 54.8(8) . . . . ?
C322 O261 C315 C11 -178.8(9) . . . . ?
C325 C301 C3 C14 172.8(10) . . . . ?
C326 N192 C254 C196 -179.7(7) . . . . ?
C326 N192 C273 C237 179.8(7) . . . . ?
C326 C9 C19 C331 -147(2) . . . . ?
C326 C9 C19 C6AA -148(2) . . . . ?
C327 O243 C263 C228 -160.5(7) . . . . ?
C327 C332 C3AA C4AA 78.7(14) . . . . ?
C327 C332 C3AA C161 -159.7(12) . . . . ?
C328 O258 C38 C24 -168.1(11) . . . . ?
C329 C297 C303 C298 1.6(15) . . . . ?
C330 C18 C28 C8BA 179.8(13) . . . . ?
C334 N203 C236 C156 179.4(6) . . . . ?
C334 N203 C244 C252 179.2(6) . . . . ?
C334 C8 C32 C14 -176.3(10) . . . . ?
C335 C309 C314 C320 57.7(15) . . . . ?
C3 C301 C325 C2 175.0(8) . . . . ?
C3 C14 C32 C8 -68.7(17) . . . . ?
C5 O299 C36 C54 -171.2(12) . . . . ?
C7 O227 C282 C181 -179.4(7) . . . . ?
C7 C26 C71 C27 66.4(19) . . . . ?
C7 C26 C71 C91 -54.5(18) . . . . ?
C9 C19 C6AA C7AA -156(2) . . . . ?
C12 C31 C50 C5AA 41(5) . . . . ?
C15 O093 C226 C126 -156.6(9) . . . . ?
C15 O093 C226 C176 22.8(12) . . . . ?
C18 C28 C8BA C9BA 176.1(15) . . . . ?
C19 C331 C8CA C0BA 146(14) . . . . ?
C31 C50 C5AA C5BA 177(3) . . . . ?
C36 O299 C5 C321 -178.0(12) . . . . ?
C38 O258 C328 C267 177.5(9) . . . . ?
C38 C24 C53 C56 -174.8(18) . . . . ?
C38 C24 C53 C95 62(2) . . . . ?
C41 O49 C67 C7BA 162(3) . . . . ?
C42 O269 C271 C255 175.3(10) . . . . ?
C42 C68 C2CA C2AA -64(4) . . . . ?
C43 O283 C284 C200 -141.6(10) . . . . ?
C43 C65 C84 C5CA 41(2) . . . . ?
C45 O307 C317 C281 78.9(10) . . . . ?
C45 C44 C62 C63 52(2) . . . . ?
C45 C44 C62 C89 178.2(18) . . . . ?
O49 C67 C7BA C35 11(5) . . . . ?
C53 C24 C38 O258 51.4(19) . . . . ?
C55 O288 C310 C268 -166.8(10) . . . . ?
C57 O270 C311 C211 -152.4(14) . . . . ?
C57 C4BA C124 C1BA -48(22) . . . . ?
C57 C4BA C0DA C1 -53(5) . . . . ?
C58 C35 C7BA C67 -146(3) . . . . ?
C61 C37 C54 C36 170.3(15) . . . . ?
C62 C44 C45 O307 62(2) . . . . ?
C110 C35 C7BA C67 97(3) . . . . ?
C7AA C8AA C9AA C1DA -36(3) . . . . ?
C8AA C7AA C6AA C19 174(2) . . . . ?
C2BA C37 C54 C36 -55(2) . . . . ?
C6AA C7AA C8AA C9AA -166(3) . . . . ?
C3CA C309 C314 C320 -74.7(16) . . . . ?
C8CA C331 C19 C9 -136(17) . . . . ?

loop_
_smtbx_masks_void_nr
_smtbx_masks_void_average_x
_smtbx_masks_void_average_y
_smtbx_masks_void_average_z
_smtbx_masks_void_volume
_smtbx_masks_void_count_electrons
_smtbx_masks_void_content
1 -0.076 0.188 0.476 36.3 10.0 ?
2 0.000 0.500 0.500 1102.8 151.6 ?
3 0.076 0.812 0.524 36.3 9.9 ?
4 0.092 0.943 0.709 22.3 2.0 ?
5 0.075 0.319 0.356 8.8 1.0 ?
6 0.500 0.000 0.000 1102.8 151.6 ?
7 0.183 0.654 0.780 58.9 5.4 ?
8 0.203 0.588 0.271 7.3 0.4 ?
9 0.317 0.154 0.720 58.9 5.4 ?
10 0.297 0.088 0.229 7.3 0.4 ?
11 0.424 0.312 0.976 36.3 9.9 ?
12 0.408 0.443 0.791 22.3 2.0 ?
13 0.425 0.819 0.144 8.8 1.1 ?
14 0.576 0.688 0.024 36.3 10.0 ?
15 0.592 0.557 0.209 22.3 1.9 ?
16 0.575 0.181 0.856 8.8 1.0 ?
17 0.683 0.846 0.280 58.9 5.4 ?
18 0.703 0.912 0.771 7.3 0.4 ?
19 0.817 0.346 0.220 58.9 5.4 ?
20 0.797 0.412 0.729 7.3 0.4 ?
21 0.908 0.057 0.291 22.3 2.0 ?
22 0.925 0.681 0.644 8.8 1.1 ?
